data_7052498
loop_
_publ_author_name
'George, Sumod'
'Nangia, Ashwini'
'Bagieu-Beucher, Muriel'
'Masse, Ren\'e'
'Nicoud, Jean-Fran\,cois'

_publ_section_title
;
 Crystal engineering of two-dimensional polar layer structures:
 hydrogen bond networks in some N-meta-phenylpyrimidinones
;
_journal_issue 3
_journal_name_full 'New Journal of Chemistry'
_journal_page_first 568
_journal_paper_doi 10.1039/b207090a
_journal_volume 27
_journal_year 2003
_chemical_formula_moiety 'C12 H11 N3 O3 '
_chemical_formula_sum 'C12 H11 N3 O3'
_chemical_formula_weight 245.24
_space_group_IT_number 2
_symmetry_cell_setting triclinic
_symmetry_Int_Tables_number 2
_symmetry_space_group_name_Hall '-P 1'
_symmetry_space_group_name_H-M 'P -1'
_cell_angle_alpha 102.33(1)
_cell_angle_beta 103.28(5)
_cell_angle_gamma 96.74(5)
_cell_formula_units_Z 2
_cell_length_a 7.126(6)
_cell_length_b 7.635(1)
_cell_length_c 11.337(2)
_cell_measurement_reflns_used 25
_cell_measurement_temperature 296.2
_cell_measurement_theta_max 13.4
_cell_measurement_theta_min 7.4
_cell_volume 577.4(5)
_computing_cell_refinement 'MSC/AFC Diffractometer Control'
_computing_data_collection 'MSC/AFC Diffractometer Control'
_computing_data_reduction 'teXsan for Windows (MSC, 1997)'
_computing_publication_material 'teXsan for Windows (MSC, 1997)'
_computing_structure_refinement 'teXsan for Windows (MSC, 1997)'
_computing_structure_solution
;
SIR92 (Altomare, et. al. 1993)
;
_diffrn_ambient_temperature 296.2
_diffrn_measurement_device CAD4
_diffrn_measurement_method \w-2\q
_diffrn_orient_matrix_UB_11 0.02904
_diffrn_orient_matrix_UB_12 -0.02858
_diffrn_orient_matrix_UB_13 0.08371
_diffrn_orient_matrix_UB_21 0.03861
_diffrn_orient_matrix_UB_22 0.13302
_diffrn_orient_matrix_UB_23 0.04168
_diffrn_orient_matrix_UB_31 -0.13825
_diffrn_orient_matrix_UB_32 0.00589
_diffrn_orient_matrix_UB_33 0.00321
_diffrn_radiation_detector 'scintillation counter'
_diffrn_radiation_monochromator graphite
_diffrn_radiation_source 'X-ray tube'
_diffrn_radiation_type 'Mo K\a'
_diffrn_radiation_wavelength 0.7107
_diffrn_reflns_av_R_equivalents 0.04110
_diffrn_reflns_av_sigmaI/netI 0.172
_diffrn_reflns_limit_h_max 11
_diffrn_reflns_limit_h_min -11
_diffrn_reflns_limit_k_max 12
_diffrn_reflns_limit_k_min -12
_diffrn_reflns_limit_l_max 18
_diffrn_reflns_limit_l_min 0
_diffrn_reflns_number 5276
_diffrn_reflns_reduction_process 'Lp corrections applied'
_diffrn_reflns_theta_max 35
_diffrn_reflns_theta_min 3.1
_diffrn_standards_decay_% -2.99
_diffrn_standards_interval_count '7200 s'
_diffrn_standards_number 2
_exptl_absorpt_coefficient_mu '0.104 mm-1'
_exptl_absorpt_correction_type none
_exptl_crystal_colour 'pale yellow'
_exptl_crystal_density_diffrn 1.410
_exptl_crystal_density_meas ?
_exptl_crystal_description square
_exptl_crystal_F_000 256.00
_exptl_crystal_size_max 0.45
_exptl_crystal_size_mid 0.10
_exptl_crystal_size_min 0.17
_refine_diff_density_max 0.17
_refine_diff_density_min -0.25
_refine_ls_extinction_method none
_refine_ls_goodness_of_fit_all 2.727
_refine_ls_goodness_of_fit_ref 2.730
_refine_ls_hydrogen_treatment noref
_refine_ls_matrix_type full
_refine_ls_number_constraints 0
_refine_ls_number_parameters 163
_refine_ls_number_reflns 984
_refine_ls_number_restraints 0
_refine_ls_R_factor_all 0.0570
_refine_ls_R_factor_gt 0.0570
_refine_ls_shift/su_max 0.0000
_refine_ls_shift/su_mean 0.0000
_refine_ls_structure_factor_coef F
_refine_ls_weighting_details 'w = 1/[\s^2^(Fo) + 0.00010|Fo|^2^]'
_refine_ls_weighting_scheme sigma
_refine_ls_wR_factor_all 0.0560
_refine_ls_wR_factor_ref 0.0560
_reflns_number_gt 984
_reflns_number_total 5071
_reflns_threshold_expression I>3.00\s(I)
_cod_data_source_file b207090a.txt
_cod_data_source_block 7
_cod_original_sg_symbol_H-M 'P -1       '
_cod_original_formula_sum 'C12 H11 N3 O3 '
_cod_database_code 7052498

loop_
_symmetry_equiv_pos_as_xyz
'   +x,   +y,   +z'
'   -x,   -y,   -z'

loop_
_atom_site_label
_atom_site_fract_x
_atom_site_fract_y
_atom_site_fract_z
_atom_site_U_iso_or_equiv
_atom_site_occupancy
_atom_site_refinement_flags
_atom_site_adp_type
_atom_site_calc_flag
_atom_site_calc_attached_atom
O(1) -0.0400(3) 0.2235(3) 0.0350(2) 0.0626(8) 1.000 . Uani d ?
O(2) -0.0892(4) -0.3001(3) -0.4267(2) 0.0768(9) 1.000 . Uani d ?
O(3) -0.3262(4) -0.2030(4) -0.5355(2) 0.0999(10) 1.000 . Uani d ?
N(1) 0.2162(3) 0.2203(3) -0.0512(2) 0.0408(8) 1.000 . Uani d ?
N(2) 0.2632(4) 0.2759(3) 0.1700(2) 0.0505(9) 1.000 . Uani d ?
N(3) -0.1812(5) -0.1795(4) -0.4471(3) 0.0616(11) 1.000 . Uani d ?
C(1) 0.1403(5) 0.2407(4) 0.0532(3) 0.0474(11) 1.000 . Uani d ?
C(2) 0.4150(4) 0.2294(4) -0.0389(3) 0.0431(10) 1.000 . Uani d ?
C(3) 0.5326(4) 0.2591(4) 0.0771(3) 0.0494(10) 1.000 . Uani d ?
C(4) 0.4546(5) 0.2859(4) 0.1808(3) 0.0485(11) 1.000 . Uani d ?
C(5) 0.4896(4) 0.2100(4) -0.1528(3) 0.0551(11) 1.000 . Uani d ?
C(6) 0.5836(5) 0.3286(5) 0.3112(3) 0.0670(12) 1.000 . Uani d ?
C(7) 0.0801(4) 0.1938(4) -0.1714(3) 0.0420(10) 1.000 . Uani d ?
C(8) 0.0183(4) 0.0210(4) -0.2487(3) 0.0421(10) 1.000 . Uani d ?
C(9) -0.1148(4) 0.0029(5) -0.3617(3) 0.0469(10) 1.000 . Uani d ?
C(10) -0.1890(5) 0.1474(5) -0.3984(3) 0.0616(12) 1.000 . Uani d ?
C(11) -0.1252(5) 0.3176(5) -0.3205(3) 0.0608(12) 1.000 . Uani d ?
C(12) 0.0105(5) 0.3418(4) -0.2058(3) 0.0537(11) 1.000 . Uani d ?
H(1) 0.6892 0.2639 0.0905 0.076 1.000 . Uiso c ?
H(2) 0.5036 0.3377 -0.1778 0.076 1.000 . Uiso c ?
H(3) 0.3864 0.1079 -0.2287 0.076 1.000 . Uiso c ?
H(4) 0.6295 0.1662 -0.1342 0.076 1.000 . Uiso c ?
H(5) 0.4971 0.2979 0.3727 0.076 1.000 . Uiso c ?
H(6) 0.6480 0.4711 0.3395 0.076 1.000 . Uiso c ?
H(7) 0.6973 0.2470 0.3128 0.076 1.000 . Uiso c ?
H(8) 0.0704 -0.0959 -0.2224 0.076 1.000 . Uiso c ?
H(9) -0.2943 0.1243 -0.4865 0.076 1.000 . Uiso c ?
H(10) -0.1789 0.4330 -0.3483 0.076 1.000 . Uiso c ?
H(11) 0.0603 0.4766 -0.1434 0.076 1.000 . Uiso c ?

loop_
_atom_site_aniso_label
_atom_site_aniso_U_11
_atom_site_aniso_U_22
_atom_site_aniso_U_33
_atom_site_aniso_U_12
_atom_site_aniso_U_13
_atom_site_aniso_U_23
O(1) 0.0211(12) 0.095(2) 0.076(2) 0.0139(11) 0.0220(10) 0.0177(13)
O(2) 0.082(2) 0.068(2) 0.076(2) 0.015(2) 0.020(1) 0.008(1)
O(3) 0.070(2) 0.119(2) 0.079(2) 0.011(2) -0.019(2) 0.003(2)
N(1) 0.024(1) 0.049(2) 0.049(2) 0.0042(11) 0.0130(13) 0.0075(12)
N(2) 0.034(2) 0.060(2) 0.057(2) 0.0052(13) 0.016(1) 0.009(1)
N(3) 0.055(2) 0.070(2) 0.058(2) 0.007(2) 0.014(2) 0.016(2)
C(1) 0.041(2) 0.053(2) 0.050(2) 0.013(2) 0.018(2) 0.007(2)
C(2) 0.031(2) 0.044(2) 0.056(2) 0.008(2) 0.014(2) 0.012(2)
C(3) 0.028(2) 0.063(2) 0.055(2) 0.006(2) 0.013(2) 0.009(2)
C(4) 0.048(2) 0.044(2) 0.052(2) 0.005(2) 0.015(2) 0.009(2)
C(5) 0.035(2) 0.078(2) 0.063(2) 0.015(2) 0.027(2) 0.022(2)
C(6) 0.047(2) 0.090(3) 0.056(2) 0.013(2) 0.006(2) 0.009(2)
C(7) 0.027(2) 0.055(2) 0.054(2) 0.012(2) 0.018(2) 0.023(2)
C(8) 0.031(2) 0.050(2) 0.049(2) 0.011(2) 0.015(2) 0.014(2)
C(9) 0.037(2) 0.057(2) 0.045(2) 0.002(2) 0.011(2) 0.012(2)
C(10) 0.052(2) 0.080(3) 0.060(2) 0.020(2) 0.015(2) 0.029(2)
C(11) 0.053(2) 0.070(3) 0.076(3) 0.027(2) 0.020(2) 0.039(2)
C(12) 0.045(2) 0.052(2) 0.070(2) 0.006(2) 0.024(2) 0.019(2)

loop_
_atom_type_symbol
_atom_type_oxidation_number
_atom_type_number_in_cell
_atom_type_scat_dispersion_real
_atom_type_scat_dispersion_imag
_atom_type_scat_source
C 0 24 0.002 0.002
;International Tables for Crystallography
(1992, Vol. C, Table 6.1.1.2)
;
H 0 22 0.000 0.000
;International Tables for Crystallography
(1992, Vol. C, Table 6.1.1.2)
;
N 0 6 0.004 0.003
;International Tables for Crystallography
(1992, Vol. C, Table 6.1.1.2)
;
O 0 6 0.008 0.006
;International Tables for Crystallography
(1992, Vol. C, Table 6.1.1.2)
;

loop_
_geom_angle_atom_site_label_1
_geom_angle_atom_site_label_2
_geom_angle_atom_site_label_3
_geom_angle
_geom_angle_site_symmetry_1
_geom_angle_site_symmetry_2
_geom_angle_site_symmetry_3
_geom_angle_publ_flag
O1 O1 N1 72.4(2) 2 2 2 ?
O1 O1 N1 37.62(10) 2 2 2 ?
O1 O1 N2 83.7(2) 2 2 2 ?
O1 O1 C1 76.5(3) 2 2 2 ?
O1 O1 C1 20.71(9) 2 2 2 ?
O1 O1 C2 72.20(13) 2 2 2 ?
O1 O1 C2 109.8(2) 2 2 2 ?
O1 O1 C3 113.7(2) 2 2 2 ?
O1 O1 C4 79.6(2) 2 2 2 ?
O1 O1 C5 104.7(2) 2 2 2 ?
O1 O1 C7 76.2(2) 2 2 2 ?
O1 O1 C8 58.23(12) 2 2 2 ?
O1 O1 C8 59.66(13) 2 2 2 ?
O1 O1 C12 100.8(2) 2 2 2 ?
O1 O1 C12 159.0(2) 2 2 2 ?
O1 O1 H1 116.1 2 2 2 no
O1 O1 H4 95.7 2 2 2 no
O1 O1 H8 41.8 2 2 2 no
O1 O1 H8 73.3 2 2 2 no
O1 O1 H11 117.6 2 2 2 no
O1 O1 H11 163.5 2 2 2 no
N1 O1 N1 110.0(2) . . . ?
N1 O1 N2 63.5(2) . . . ?
N1 O1 C1 33.1(3) . . . ?
N1 O1 C1 89.8(2) . . . ?
N1 O1 C2 11.24(13) . . . ?
N1 O1 C2 142.7(2) . . . ?
N1 O1 C3 161.9(2) . . . ?
N1 O1 C4 51.0(2) . . . ?
N1 O1 C5 119.6(2) . . . ?
N1 O1 C7 32.91(13) . . . ?
N1 O1 C8 45.6(1) . . . ?
N1 O1 C8 113.3(2) . . . ?
N1 O1 C12 50.5(2) . . . ?
N1 O1 C12 107.8(2) . . . ?
N1 O1 H1 167.4 . . . no
N1 O1 H4 111.5 . . . no
N1 O1 H8 46.3 . . . no
N1 O1 H8 125.6 . . . no
N1 O1 H11 54.5 . . . no
N1 O1 H11 112.5 . . . no
N1 O1 N2 100.2(2) 2 2 2 ?
N1 O1 C1 107.8(3) 2 2 2 ?
N1 O1 C1 23.15(10) 2 2 2 ?
N1 O1 C2 109.1(1) 2 2 2 ?
N1 O1 C2 79.89(12) 2 2 2 ?
N1 O1 C3 77.7(1) 2 2 2 ?
N1 O1 C4 103.1(1) 2 2 2 ?
N1 O1 C5 86.25(13) 2 2 2 ?
N1 O1 C7 107.6(2) 2 2 2 ?
N1 O1 C8 85.94(13) 2 2 2 ?
N1 O1 C8 41.28(11) 2 2 2 ?
N1 O1 C12 126.3(2) 2 2 2 ?
N1 O1 C12 136.5(2) 2 2 2 ?
N1 O1 H1 79.0 2 2 2 no
N1 O1 H4 82.1 2 2 2 no
N1 O1 H8 73.0 2 2 2 no
N1 O1 H8 49.0 2 2 2 no
N1 O1 H11 145.9 2 2 2 no
N1 O1 H11 134.4 2 2 2 no
N2 O1 C1 30.4(3) . . . ?
N2 O1 C1 101.6(2) . . . ?
N2 O1 C2 52.3(2) . . . ?
N2 O1 C2 152.4(2) . . . ?
N2 O1 C3 132.5(2) . . . ?
N2 O1 C4 12.6(1) . . . ?
N2 O1 C5 171.5(2) . . . ?
N2 O1 C7 96.4(2) . . . ?
N2 O1 C8 105.3(2) . . . ?
N2 O1 C8 67.6(2) . . . ?
N2 O1 C12 107.3(2) . . . ?
N2 O1 C12 78.1(2) . . . ?
N2 O1 H1 124.8 . . . no
N2 O1 H4 175.0 . . . no
N2 O1 H8 96.5 . . . no
N2 O1 H8 71.9 . . . no
N2 O1 H11 97.9 . . . no
N2 O1 H11 84.8 . . . no
C1 O1 C1 97.2(3) . . . ?
C1 O1 C2 22.0(3) . . . ?
C1 O1 C2 171.9(3) . . . ?
C1 O1 C3 161.8(3) . . . ?
C1 O1 C4 17.9(3) . . . ?
C1 O1 C5 151.9(3) . . . ?
C1 O1 C7 66.0(3) . . . ?
C1 O1 C8 76.5(3) . . . ?
C1 O1 C8 89.7(3) . . . ?
C1 O1 C12 79.6(3) . . . ?
C1 O1 C12 92.4(3) . . . ?
C1 O1 H1 154.1 . . . no
C1 O1 H4 144.7 . . . no
C1 O1 H8 71.4 . . . no
C1 O1 H8 98.2 . . . no
C1 O1 H11 75.7 . . . no
C1 O1 H11 99.0 . . . no
C1 O1 C2 91.5(2) 2 2 2 ?
C1 O1 C2 89.2(2) 2 2 2 ?
C1 O1 C3 93.7(2) 2 2 2 ?
C1 O1 C4 99.4(2) 2 2 2 ?
C1 O1 C5 86.5(2) 2 2 2 ?
C1 O1 C7 84.5(2) 2 2 2 ?
C1 O1 C8 63.11(13) 2 2 2 ?
C1 O1 C8 59.13(13) 2 2 2 ?
C1 O1 C12 104.9(2) 2 2 2 ?
C1 O1 C12 159.6(2) 2 2 2 ?
C1 O1 H1 97.0 2 2 2 no
C1 O1 H4 78.7 2 2 2 no
C1 O1 H8 49.9 2 2 2 no
C1 O1 H8 69.8 2 2 2 no
C1 O1 H11 124.2 2 2 2 no
C1 O1 H11 157.1 2 2 2 no
C2 O1 C2 153.8(2) . . . ?
C2 O1 C3 171.6(2) . . . ?
C2 O1 C4 39.79(12) . . . ?
C2 O1 C5 130.8(2) . . . ?
C2 O1 C7 44.1(1) . . . ?
C2 O1 C8 55.52(13) . . . ?
C2 O1 C8 104.9(1) . . . ?
C2 O1 C12 60.5(1) . . . ?
C2 O1 C12 103.8(2) . . . ?
C2 O1 H1 171.5 . . . no
C2 O1 H4 122.7 . . . no
C2 O1 H8 53.5 . . . no
C2 O1 H8 116.1 . . . no
C2 O1 H11 61.8 . . . no
C2 O1 H11 109.4 . . . no
C2 O1 C3 20.08(11) 1_455 1_455 1_455 ?
C2 O1 C4 164.5(2) 1_455 1_455 1_455 ?
C2 O1 C5 23.18(10) 1_455 1_455 1_455 ?
C2 O1 C7 110.0(2) 1_455 1_455 1_455 ?
C2 O1 C8 102.2(1) 1_455 1_455 1_455 ?
C2 O1 C8 97.9(1) 1_455 1_455 1_455 ?
C2 O1 C12 94.0(2) 1_455 1_455 1_455 ?
C2 O1 C12 83.1(1) 1_455 1_455 1_455 ?
C2 O1 H1 27.7 1_455 1_455 1_455 no
C2 O1 H4 32.2 1_455 1_455 1_455 no
C2 O1 H8 109.7 1_455 1_455 1_455 no
C2 O1 H8 88.6 1_455 1_455 1_455 no
C2 O1 H11 96.7 1_455 1_455 1_455 no
C2 O1 H11 76.3 1_455 1_455 1_455 no
C3 O1 C4 145.0(2) 1_455 1_455 1_455 ?
C3 O1 C5 43.19(13) 1_455 1_455 1_455 ?
C3 O1 C7 129.9(2) 1_455 1_455 1_455 ?
C3 O1 C8 121.6(2) 1_455 1_455 1_455 ?
C3 O1 C8 83.4(2) 1_455 1_455 1_455 ?
C3 O1 C12 111.6(2) 1_455 1_455 1_455 ?
C3 O1 C12 72.9(2) 1_455 1_455 1_455 ?
C3 O1 H1 7.8 1_455 1_455 1_455 no
C3 O1 H4 52.2 1_455 1_455 1_455 no
C3 O1 H8 126.5 1_455 1_455 1_455 no
C3 O1 H8 72.0 1_455 1_455 1_455 no
C3 O1 H11 109.9 1_455 1_455 1_455 no
C3 O1 H11 66.8 1_455 1_455 1_455 no
C4 O1 C5 168.5(2) . . . ?
C4 O1 C7 83.9(2) . . . ?
C4 O1 C8 93.2(2) . . . ?
C4 O1 C8 75.9(1) . . . ?
C4 O1 C12 96.2(2) . . . ?
C4 O1 C12 84.6(2) . . . ?
C4 O1 H1 137.2 . . . no
C4 O1 H4 162.5 . . . no
C4 O1 H8 85.6 . . . no
C4 O1 H8 82.3 . . . no
C4 O1 H11 89.2 . . . no
C4 O1 H11 91.4 . . . no
C5 O1 C7 86.8(2) 1_455 1_455 1_455 ?
C5 O1 C8 80.5(1) 1_455 1_455 1_455 ?
C5 O1 C8 115.6(2) 1_455 1_455 1_455 ?
C5 O1 C12 72.6(2) 1_455 1_455 1_455 ?
C5 O1 C12 93.4(2) 1_455 1_455 1_455 ?
C5 O1 H1 50.7 1_455 1_455 1_455 no
C5 O1 H4 10.8 1_455 1_455 1_455 no
C5 O1 H8 90.7 1_455 1_455 1_455 no
C5 O1 H8 109.1 1_455 1_455 1_455 no
C5 O1 H11 79.2 1_455 1_455 1_455 no
C5 O1 H11 86.8 1_455 1_455 1_455 no
C7 O1 C8 22.17(12) . . . ?
C7 O1 C8 133.8(2) . . . ?
C7 O1 C12 25.91(13) . . . ?
C7 O1 C12 115.8(2) . . . ?
C7 O1 H1 137.0 . . . no
C7 O1 H4 78.7 . . . no
C7 O1 H8 35.2 . . . no
C7 O1 H8 148.3 . . . no
C7 O1 H11 41.4 . . . no
C7 O1 H11 116.9 . . . no
C8 O1 C8 117.90(13) . . . ?
C8 O1 C12 42.92(13) . . . ?
C8 O1 C12 137.0(2) . . . ?
C8 O1 H1 129.3 . . . no
C8 O1 H4 70.3 . . . no
C8 O1 H8 16.9 . . . no
C8 O1 H8 131.3 . . . no
C8 O1 H11 61.4 . . . no
C8 O1 H11 136.9 . . . no
C8 O1 C12 159.7(2) 2 2 2 ?
C8 O1 C12 103.2(2) 2 2 2 ?
C8 O1 H1 79.3 2 2 2 no
C8 O1 H4 116.4 2 2 2 no
C8 O1 H8 101.3 2 2 2 no
C8 O1 H8 14.5 2 2 2 no
C8 O1 H11 165.2 2 2 2 no
C8 O1 H11 104.8 2 2 2 no
C12 O1 C12 94.5(2) . . . ?
C12 O1 H1 117.2 . . . no
C12 O1 H4 67.9 . . . no
C12 O1 H8 59.0 . . . no
C12 O1 H8 174.1 . . . no
C12 O1 H11 19.6 . . . no
C12 O1 H11 93.9 . . . no
C12 O1 H1 67.9 2_565 2_565 2_565 no
C12 O1 H4 103.4 2_565 2_565 2_565 no
C12 O1 H8 150.4 2_565 2_565 2_565 no
C12 O1 H8 91.1 2_565 2_565 2_565 no
C12 O1 H11 75.6 2_565 2_565 2_565 no
C12 O1 H11 6.8 2_565 2_565 2_565 no
H1 O1 H4 59.9 1_455 1_455 1_455 no
H1 O1 H8 133.6 1_455 1_455 1_455 no
H1 O1 H8 66.9 1_455 1_455 1_455 no
H1 O1 H11 113.1 1_455 1_455 1_455 no
H1 O1 H11 62.1 1_455 1_455 1_455 no
H4 O1 H8 79.9 1_455 1_455 1_455 no
H4 O1 H8 112.7 1_455 1_455 1_455 no
H4 O1 H11 77.9 1_455 1_455 1_455 no
H4 O1 H11 96.8 1_455 1_455 1_455 no
H8 O1 H8 115.1 . . . no
H8 O1 H11 76.4 . . . no
H8 O1 H11 152.1 . . . no
H8 O1 H11 164.9 2 2 2 no
H8 O1 H11 91.8 2 2 2 no
H11 O1 H11 75.8 . . . no
O2 O2 O3 119.6(2) 2_544 2_544 2_544 ?
O2 O2 N2 123.2(2) 2_544 2_544 2_544 ?
O2 O2 N3 144.3(4) 2_544 2_544 2_544 ?
O2 O2 C6 58.0(1) 2_544 2_544 2_544 ?
O2 O2 C6 62.1(2) 2_544 2_544 2_544 ?
O2 O2 C8 144.0(2) 2_544 2_544 2_544 ?
O2 O2 C9 158.9(3) 2_544 2_544 2_544 ?
O2 O2 C10 153.4(2) 2_544 2_544 2_544 ?
O2 O2 C10 74.8(2) 2_544 2_544 2_544 ?
O2 O2 C11 59.9(2) 2_544 2_544 2_544 ?
O2 O2 C11 56.2(1) 2_544 2_544 2_544 ?
O2 O2 H5 126.0 2_544 2_544 2_544 no
O2 O2 H6 64.2 2_544 2_544 2_544 no
O2 O2 H6 47.8 2_544 2_544 2_544 no
O2 O2 H7 73.9 2_544 2_544 2_544 no
O2 O2 H8 125.4 2_544 2_544 2_544 no
O2 O2 H9 76.0 2_544 2_544 2_544 no
O2 O2 H10 68.2 2_544 2_544 2_544 no
O2 O2 H10 39.8 2_544 2_544 2_544 no
O3 O2 N2 96.7(2) . . . ?
O3 O2 N3 28.4(3) . . . ?
O3 O2 C6 67.7(2) . . . ?
O3 O2 C6 154.0(2) . . . ?
O3 O2 C8 92.2(2) . . . ?
O3 O2 C9 62.4(2) . . . ?
O3 O2 C10 50.5(2) . . . ?
O3 O2 C10 86.6(2) . . . ?
O3 O2 C11 126.4(2) . . . ?
O3 O2 C11 86.7(2) . . . ?
O3 O2 H5 56.0 . . . no
O3 O2 H6 57.9 . . . no
O3 O2 H6 161.0 . . . no
O3 O2 H7 147.5 . . . no
O3 O2 H8 114.2 . . . no
O3 O2 H9 101.8 . . . no
O3 O2 H10 116.7 . . . no
O3 O2 H10 101.3 . . . no
N2 O2 N3 86.3(3) 2 2 2 ?
N2 O2 C6 108.6(2) 2 2 2 ?
N2 O2 C6 103.1(2) 2 2 2 ?
N2 O2 C8 63.1(1) 2 2 2 ?
N2 O2 C9 75.2(2) 2 2 2 ?
N2 O2 C10 83.3(1) 2 2 2 ?
N2 O2 C10 155.0(2) 2 2 2 ?
N2 O2 C11 63.5(1) 2 2 2 ?
N2 O2 C11 176.0(2) 2 2 2 ?
N2 O2 H5 44.4 2 2 2 no
N2 O2 H6 115.3 2 2 2 no
N2 O2 H6 102.3 2 2 2 no
N2 O2 H7 98.9 2 2 2 no
N2 O2 H8 55.7 2 2 2 no
N2 O2 H9 140.6 2 2 2 no
N2 O2 H10 56.4 2 2 2 no
N2 O2 H10 160.6 2 2 2 no
N3 O2 C6 96.1(3) . . . ?
N3 O2 C6 135.9(4) . . . ?
N3 O2 C8 63.9(3) . . . ?
N3 O2 C9 34.0(3) . . . ?
N3 O2 C10 22.4(3) . . . ?
N3 O2 C10 85.0(3) . . . ?
N3 O2 C11 140.7(4) . . . ?
N3 O2 C11 95.7(3) . . . ?
N3 O2 H5 59.8 . . . no
N3 O2 H6 86.2 . . . no
N3 O2 H6 153.0 . . . no
N3 O2 H7 125.0 . . . no
N3 O2 H8 86.5 . . . no
N3 O2 H9 93.7 . . . no
N3 O2 H10 129.7 . . . no
N3 O2 H10 113.0 . . . no
C6 O2 C6 120.1(2) 1_444 1_444 1_444 ?
C6 O2 C8 157.9(2) 1_444 1_444 1_444 ?
C6 O2 C9 130.0(2) 1_444 1_444 1_444 ?
C6 O2 C10 118.2(2) 1_444 1_444 1_444 ?
C6 O2 C10 95.5(2) 1_444 1_444 1_444 ?
C6 O2 C11 72.8(2) 1_444 1_444 1_444 ?
C6 O2 C11 74.6(2) 1_444 1_444 1_444 ?
C6 O2 H5 76.7 1_444 1_444 1_444 no
C6 O2 H6 12.3 1_444 1_444 1_444 no
C6 O2 H6 105.0 1_444 1_444 1_444 no
C6 O2 H7 131.8 1_444 1_444 1_444 no
C6 O2 H8 164.0 1_444 1_444 1_444 no
C6 O2 H9 110.5 1_444 1_444 1_444 no
C6 O2 H10 70.1 1_444 1_444 1_444 no
C6 O2 H10 72.1 1_444 1_444 1_444 no
C6 O2 C8 82.0(2) 2_655 2_655 2_655 ?
C6 O2 C9 106.4(2) 2_655 2_655 2_655 ?
C6 O2 C10 114.9(2) 2_655 2_655 2_655 ?
C6 O2 C10 68.4(2) 2_655 2_655 2_655 ?
C6 O2 C11 78.3(2) 2_655 2_655 2_655 ?
C6 O2 C11 73.1(2) 2_655 2_655 2_655 ?
C6 O2 H5 147.1 2_655 2_655 2_655 no
C6 O2 H6 125.0 2_655 2_655 2_655 no
C6 O2 H6 17.4 2_655 2_655 2_655 no
C6 O2 H7 12.1 2_655 2_655 2_655 no
C6 O2 H8 65.8 2_655 2_655 2_655 no
C6 O2 H9 52.3 2_655 2_655 2_655 no
C6 O2 H10 88.6 2_655 2_655 2_655 no
C6 O2 H10 62.4 2_655 2_655 2_655 no
C8 O2 C9 30.4(1) . . . ?
C8 O2 C10 43.2(2) . . . ?
C8 O2 C10 92.1(2) . . . ?
C8 O2 C11 116.0(2) . . . ?
C8 O2 C11 114.7(2) . . . ?
C8 O2 H5 84.6 . . . no
C8 O2 H6 150.0 . . . no
C8 O2 H6 96.9 . . . no
C8 O2 H7 70.2 . . . no
C8 O2 H8 23.3 . . . no
C8 O2 H9 81.6 . . . no
C8 O2 H10 114.4 . . . no
C8 O2 H10 123.0 . . . no
C9 O2 C10 12.9(2) . . . ?
C9 O2 C10 84.6(2) . . . ?
C9 O2 C11 138.2(2) . . . ?
C9 O2 C11 104.6(2) . . . ?
C9 O2 H5 73.7 . . . no
C9 O2 H6 120.0 . . . no
C9 O2 H6 123.3 . . . no
C9 O2 H7 94.4 . . . no
C9 O2 H8 53.6 . . . no
C9 O2 H9 83.0 . . . no
C9 O2 H10 131.6 . . . no
C9 O2 H10 119.9 . . . no
C10 O2 C10 79.7(2) . . . ?
C10 O2 C11 146.6(2) . . . ?
C10 O2 C11 97.2(2) . . . ?
C10 O2 H5 72.2 . . . no
C10 O2 H6 107.6 . . . no
C10 O2 H6 132.2 . . . no
C10 O2 H7 103.4 . . . no
C10 O2 H8 66.5 . . . no
C10 O2 H9 82.2 . . . no
C10 O2 H10 137.8 . . . no
C10 O2 H10 113.9 . . . no
C10 O2 C11 132.7(2) 2_554 2_554 2_554 ?
C10 O2 C11 22.63(12) 2_554 2_554 2_554 ?
C10 O2 H5 142.2 2_554 2_554 2_554 no
C10 O2 H6 87.4 2_554 2_554 2_554 no
C10 O2 H6 76.5 2_554 2_554 2_554 no
C10 O2 H7 67.8 2_554 2_554 2_554 no
C10 O2 H8 100.4 2_554 2_554 2_554 no
C10 O2 H9 18.2 2_554 2_554 2_554 no
C10 O2 H10 142.5 2_554 2_554 2_554 no
C10 O2 H10 35.3 2_554 2_554 2_554 no
C11 O2 C11 116.2(2) 1_545 1_545 1_545 ?
C11 O2 H5 81.0 1_545 1_545 1_545 no
C11 O2 H6 85.1 1_545 1_545 1_545 no
C11 O2 H6 63.6 1_545 1_545 1_545 no
C11 O2 H7 86.1 1_545 1_545 1_545 no
C11 O2 H8 95.2 1_545 1_545 1_545 no
C11 O2 H9 125.6 1_545 1_545 1_545 no
C11 O2 H10 11.0 1_545 1_545 1_545 no
C11 O2 H10 99.4 1_545 1_545 1_545 no
C11 O2 H5 139.6 2_554 2_554 2_554 no
C11 O2 H6 68.4 2_554 2_554 2_554 no
C11 O2 H6 74.4 2_554 2_554 2_554 no
C11 O2 H7 77.1 2_554 2_554 2_554 no
C11 O2 H8 120.9 2_554 2_554 2_554 no
C11 O2 H9 35.9 2_554 2_554 2_554 no
C11 O2 H10 123.9 2_554 2_554 2_554 no
C11 O2 H10 17.5 2_554 2_554 2_554 no
H5 O2 H6 77.7 2 2 2 no
H5 O2 H6 141.3 2 2 2 no
H5 O2 H7 142.9 2 2 2 no
H5 O2 H8 91.2 2 2 2 no
H5 O2 H9 153.4 2 2 2 no
H5 O2 H10 70.0 2 2 2 no
H5 O2 H10 147.0 2 2 2 no
H6 O2 H6 112.0 1_444 1_444 1_444 no
H6 O2 H7 135.7 1_444 1_444 1_444 no
H6 O2 H8 168.8 1_444 1_444 1_444 no
H6 O2 H9 104.0 1_444 1_444 1_444 no
H6 O2 H10 82.1 1_444 1_444 1_444 no
H6 O2 H10 69.5 1_444 1_444 1_444 no
H6 O2 H7 29.0 2_655 2_655 2_655 no
H6 O2 H8 77.9 2_655 2_655 2_655 no
H6 O2 H9 63.4 2_655 2_655 2_655 no
H6 O2 H10 74.4 2_655 2_655 2_655 no
H6 O2 H10 59.8 2_655 2_655 2_655 no
H7 O2 H8 55.4 2_655 2_655 2_655 no
H7 O2 H9 50.1 2_655 2_655 2_655 no
H7 O2 H10 95.6 2_655 2_655 2_655 no
H7 O2 H10 69.4 2_655 2_655 2_655 no
H8 O2 H9 85.0 . . . no
H8 O2 H10 96.1 . . . no
H8 O2 H10 121.4 . . . no
H9 O2 H10 136.6 2_554 2_554 2_554 no
H9 O2 H10 41.5 2_554 2_554 2_554 no
H10 O2 H10 108.0 1_545 1_545 1_545 no
O2 O3 N3 28.3(3) . . . ?
O2 O3 C5 134.7(2) . . . ?
O2 O3 C6 83.0(2) . . . ?
O2 O3 C6 77.9(2) . . . ?
O2 O3 C8 50.3(2) . . . ?
O2 O3 C9 62.2(2) . . . ?
O2 O3 C10 91.9(2) . . . ?
O2 O3 C10 149.4(2) . . . ?
O2 O3 C11 141.8(2) . . . ?
O2 O3 H2 125.9 . . . no
O2 O3 H3 132.7 . . . no
O2 O3 H5 80.7 . . . no
O2 O3 H5 78.0 . . . no
O2 O3 H6 76.4 . . . no
O2 O3 H9 113.9 . . . no
O2 O3 H9 136.3 . . . no
O2 O3 H10 125.6 . . . no
N3 O3 C5 145.1(4) . . . ?
N3 O3 C6 82.9(3) . . . ?
N3 O3 C6 106.1(4) . . . ?
N3 O3 C8 22.4(3) . . . ?
N3 O3 C9 33.9(3) . . . ?
N3 O3 C10 63.9(3) . . . ?
N3 O3 C10 141.3(4) . . . ?
N3 O3 C11 152.0(4) . . . ?
N3 O3 H2 146.9 . . . no
N3 O3 H3 132.7 . . . no
N3 O3 H5 81.0 . . . no
N3 O3 H5 104.6 . . . no
N3 O3 H6 104.5 . . . no
N3 O3 H9 86.3 . . . no
N3 O3 H9 124.8 . . . no
N3 O3 H10 141.9 . . . no
C5 O3 C6 131.8(2) 2_554 2_554 2_554 ?
C5 O3 C6 76.3(2) 2_554 2_554 2_554 ?
C5 O3 C8 145.2(2) 2_554 2_554 2_554 ?
C5 O3 C9 134.7(2) 2_554 2_554 2_554 ?
C5 O3 C10 109.6(2) 2_554 2_554 2_554 ?
C5 O3 C10 70.4(1) 2_554 2_554 2_554 ?
C5 O3 C11 62.9(1) 2_554 2_554 2_554 ?
C5 O3 H2 17.9 2_554 2_554 2_554 no
C5 O3 H3 16.8 2_554 2_554 2_554 no
C5 O3 H5 133.5 2_554 2_554 2_554 no
C5 O3 H5 87.2 2_554 2_554 2_554 no
C5 O3 H6 72.8 2_554 2_554 2_554 no
C5 O3 H9 88.6 2_554 2_554 2_554 no
C5 O3 H9 86.4 2_554 2_554 2_554 no
C5 O3 H10 70.8 2_554 2_554 2_554 no
C6 O3 C6 87.5(2) 2 2 2 ?
C6 O3 C8 79.2(1) 2 2 2 ?
C6 O3 C9 85.0(2) 2 2 2 ?
C6 O3 C10 94.4(2) 2 2 2 ?
C6 O3 C10 66.6(2) 2 2 2 ?
C6 O3 C11 69.1(2) 2 2 2 ?
C6 O3 H2 122.2 2 2 2 no
C6 O3 H3 142.9 2 2 2 no
C6 O3 H5 2.3 2 2 2 no
C6 O3 H5 70.7 2 2 2 no
C6 O3 H6 95.3 2 2 2 no
C6 O3 H9 102.9 2 2 2 no
C6 O3 H9 54.0 2 2 2 no
C6 O3 H10 61.7 2 2 2 no
C6 O3 C8 127.5(2) 1_444 1_444 1_444 ?
C6 O3 C9 140.0(2) 1_444 1_444 1_444 ?
C6 O3 C10 169.4(2) 1_444 1_444 1_444 ?
C6 O3 C10 96.2(2) 1_444 1_444 1_444 ?
C6 O3 C11 75.3(2) 1_444 1_444 1_444 ?
C6 O3 H2 58.8 1_444 1_444 1_444 no
C6 O3 H3 90.8 1_444 1_444 1_444 no
C6 O3 H5 86.7 1_444 1_444 1_444 no
C6 O3 H5 16.8 1_444 1_444 1_444 no
C6 O3 H6 8.2 1_444 1_444 1_444 no
C6 O3 H9 164.9 1_444 1_444 1_444 no
C6 O3 H9 104.5 1_444 1_444 1_444 no
C6 O3 H10 61.7 1_444 1_444 1_444 no
C8 O3 C9 13.0(2) . . . ?
C8 O3 C10 43.2(2) . . . ?
C8 O3 C10 122.9(2) . . . ?
C8 O3 C11 140.4(2) . . . ?
C8 O3 H2 158.7 . . . no
C8 O3 H3 128.6 . . . no
C8 O3 H5 78.0 . . . no
C8 O3 H5 122.7 . . . no
C8 O3 H6 126.6 . . . no
C8 O3 H9 66.1 . . . no
C8 O3 H9 107.4 . . . no
C8 O3 H10 140.1 . . . no
C9 O3 C10 30.4(2) . . . ?
C9 O3 C10 116.3(2) . . . ?
C9 O3 C11 136.3(2) . . . ?
C9 O3 H2 151.0 . . . no
C9 O3 H3 117.8 . . . no
C9 O3 H5 84.2 . . . no
C9 O3 H5 135.6 . . . no
C9 O3 H6 138.2 . . . no
C9 O3 H9 53.2 . . . no
C9 O3 H9 102.5 . . . no
C9 O3 H10 141.6 . . . no
C10 O3 C10 94.1(2) . . . ?
C10 O3 C11 115.1(2) . . . ?
C10 O3 H2 127.5 . . . no
C10 O3 H3 94.0 . . . no
C10 O3 H5 94.7 . . . no
C10 O3 H5 162.8 . . . no
C10 O3 H6 163.7 . . . no
C10 O3 H9 22.9 . . . no
C10 O3 H9 84.9 . . . no
C10 O3 H10 128.1 . . . no
C10 O3 C11 21.06(12) 2_454 2_454 2_454 ?
C10 O3 H2 71.8 2_454 2_454 2_454 no
C10 O3 H3 76.7 2_454 2_454 2_454 no
C10 O3 H5 68.9 2_454 2_454 2_454 no
C10 O3 H5 87.9 2_454 2_454 2_454 no
C10 O3 H6 101.7 2_454 2_454 2_454 no
C10 O3 H9 78.3 2_454 2_454 2_454 no
C10 O3 H9 16.4 2_454 2_454 2_454 no
C10 O3 H10 35.1 2_454 2_454 2_454 no
C11 O3 H2 58.2 2_454 2_454 2_454 no
C11 O3 H3 74.6 2_454 2_454 2_454 no
C11 O3 H5 71.0 2_454 2_454 2_454 no
C11 O3 H5 68.5 2_454 2_454 2_454 no
C11 O3 H6 80.6 2_454 2_454 2_454 no
C11 O3 H9 97.9 2_454 2_454 2_454 no
C11 O3 H9 33.9 2_454 2_454 2_454 no
C11 O3 H10 16.5 2_454 2_454 2_454 no
H2 O3 H3 34.1 2_554 2_554 2_554 no
H2 O3 H5 123.3 2_554 2_554 2_554 no
H2 O3 H5 69.3 2_554 2_554 2_554 no
H2 O3 H6 56.0 2_554 2_554 2_554 no
H2 O3 H9 106.1 2_554 2_554 2_554 no
H2 O3 H9 88.2 2_554 2_554 2_554 no
H2 O3 H10 61.1 2_554 2_554 2_554 no
H3 O3 H5 145.0 2_554 2_554 2_554 no
H3 O3 H5 103.1 2_554 2_554 2_554 no
H3 O3 H6 86.1 2_554 2_554 2_554 no
H3 O3 H9 74.3 2_554 2_554 2_554 no
H3 O3 H9 91.0 2_554 2_554 2_554 no
H3 O3 H10 85.0 2_554 2_554 2_554 no
H5 O3 H5 70.0 2 2 2 no
H5 O3 H6 94.5 2 2 2 no
H5 O3 H9 104.0 2 2 2 no
H5 O3 H9 56.3 2 2 2 no
H5 O3 H10 63.1 2 2 2 no
H5 O3 H6 24.9 1_444 1_444 1_444 no
H5 O3 H9 166.2 1_444 1_444 1_444 no
H5 O3 H9 92.7 1_444 1_444 1_444 no
H5 O3 H10 52.8 1_444 1_444 1_444 no
H6 O3 H9 159.9 1_444 1_444 1_444 no
H6 O3 H9 111.3 1_444 1_444 1_444 no
H6 O3 H10 68.1 1_444 1_444 1_444 no
H9 O3 H9 73.9 . . . no
H9 O3 H10 113.4 . . . no
H9 O3 H10 43.3 2_454 2_454 2_454 no
O1 N1 O1 70.0(2) . . . ?
O1 N1 N2 58.6(2) . . . ?
O1 N1 C1 29.0(3) . . . ?
O1 N1 C2 150.2(3) . . . ?
O1 N1 C3 119.5(2) . . . ?
O1 N1 C4 88.2(2) . . . ?
O1 N1 C5 178.0(2) . . . ?
O1 N1 C7 88.4(3) . . . ?
O1 N1 C8 92.8(2) . . . ?
O1 N1 C9 90.7(2) . . . ?
O1 N1 C11 84.7(2) . . . ?
O1 N1 C12 83.7(2) . . . ?
O1 N1 H1 128.4 . . . no
O1 N1 H1 104.3 . . . no
O1 N1 H2 159.3 . . . no
O1 N1 H2 92.6 . . . no
O1 N1 H3 153.7 . . . no
O1 N1 H4 167.8 . . . no
O1 N1 H8 96.1 . . . no
O1 N1 H11 81.5 . . . no
O1 N1 N2 81.1(2) 2 2 2 ?
O1 N1 C1 73.6(3) 2 2 2 ?
O1 N1 C2 105.9(3) 2 2 2 ?
O1 N1 C3 98.8(2) 2 2 2 ?
O1 N1 C4 90.1(2) 2 2 2 ?
O1 N1 C5 109.1(2) 2 2 2 ?
O1 N1 C7 91.0(3) 2 2 2 ?
O1 N1 C8 65.3(2) 2 2 2 ?
O1 N1 C9 74.99(12) 2 2 2 ?
O1 N1 C11 107.3(2) 2 2 2 ?
O1 N1 C12 116.4(2) 2 2 2 ?
O1 N1 H1 100.8 2 2 2 no
O1 N1 H1 34.7 2 2 2 no
O1 N1 H2 129.1 2 2 2 no
O1 N1 H2 136.8 2 2 2 no
O1 N1 H3 94.2 2 2 2 no
O1 N1 H4 101.9 2 2 2 no
O1 N1 H8 46.2 2 2 2 no
O1 N1 H11 135.5 2 2 2 no
N2 N1 C1 29.6(3) . . . ?
N2 N1 C2 91.7(3) . . . ?
N2 N1 C3 61.0(2) . . . ?
N2 N1 C4 29.7(1) . . . ?
N2 N1 C5 123.3(2) . . . ?
N2 N1 C7 146.8(3) . . . ?
N2 N1 C8 142.4(2) . . . ?
N2 N1 C9 146.3(2) . . . ?
N2 N1 C11 137.6(2) . . . ?
N2 N1 C12 131.1(2) . . . ?
N2 N1 H1 69.9 . . . no
N2 N1 H1 94.3 . . . no
N2 N1 H2 125.9 . . . no
N2 N1 H2 56.6 . . . no
N2 N1 H3 141.9 . . . no
N2 N1 H4 112.1 . . . no
N2 N1 H8 127.3 . . . no
N2 N1 H11 112.5 . . . no
C1 N1 C2 121.2(4) . . . ?
C1 N1 C3 90.5(3) . . . ?
C1 N1 C4 59.2(3) . . . ?
C1 N1 C5 152.8(4) . . . ?
C1 N1 C7 117.4(4) . . . ?
C1 N1 C8 118.7(3) . . . ?
C1 N1 C9 118.8(3) . . . ?
C1 N1 C11 111.4(3) . . . ?
C1 N1 C12 107.9(3) . . . ?
C1 N1 H1 99.4 . . . no
C1 N1 H1 100.9 . . . no
C1 N1 H2 150.8 . . . no
C1 N1 H2 73.2 . . . no
C1 N1 H3 165.1 . . . no
C1 N1 H4 141.2 . . . no
C1 N1 H8 114.1 . . . no
C1 N1 H11 97.4 . . . no
C2 N1 C3 30.7(2) . . . ?
C2 N1 C4 62.0(3) . . . ?
C2 N1 C5 31.6(3) . . . ?
C2 N1 C7 121.4(4) . . . ?
C2 N1 C8 112.7(3) . . . ?
C2 N1 C9 117.3(3) . . . ?
C2 N1 C11 123.5(3) . . . ?
C2 N1 C12 122.0(3) . . . ?
C2 N1 H1 21.8 . . . no
C2 N1 H1 73.5 . . . no
C2 N1 H2 42.2 . . . no
C2 N1 H2 70.0 . . . no
C2 N1 H3 53.1 . . . no
C2 N1 H4 21.4 . . . no
C2 N1 H8 101.4 . . . no
C2 N1 H11 115.4 . . . no
C3 N1 C4 31.3(2) . . . ?
C3 N1 C5 62.3(2) . . . ?
C3 N1 C7 152.1(3) . . . ?
C3 N1 C8 137.7(3) . . . ?
C3 N1 C9 145.5(2) . . . ?
C3 N1 C11 149.6(2) . . . ?
C3 N1 C12 143.4(2) . . . ?
C3 N1 H1 8.9 . . . no
C3 N1 H1 77.5 . . . no
C3 N1 H2 69.7 . . . no
C3 N1 H2 54.9 . . . no
C3 N1 H3 82.8 . . . no
C3 N1 H4 51.4 . . . no
C3 N1 H8 118.5 . . . no
C3 N1 H11 125.2 . . . no
C4 N1 C5 93.6(2) . . . ?
C4 N1 C7 175.8(3) . . . ?
C4 N1 C8 153.2(2) . . . ?
C4 N1 C9 164.5(2) . . . ?
C4 N1 C11 157.5(2) . . . ?
C4 N1 C12 147.2(2) . . . ?
C4 N1 H1 40.3 . . . no
C4 N1 H1 86.0 . . . no
C4 N1 H2 98.6 . . . no
C4 N1 H2 48.8 . . . no
C4 N1 H3 113.5 . . . no
C4 N1 H4 82.6 . . . no
C4 N1 H8 129.6 . . . no
C4 N1 H11 123.1 . . . no
C5 N1 C7 89.8(3) . . . ?
C5 N1 C8 85.2(2) . . . ?
C5 N1 C9 87.3(2) . . . ?
C5 N1 C11 93.9(2) . . . ?
C5 N1 C12 95.2(2) . . . ?
C5 N1 H1 53.4 . . . no
C5 N1 H1 75.0 . . . no
C5 N1 H2 20.9 . . . no
C5 N1 H2 89.3 . . . no
C5 N1 H3 24.3 . . . no
C5 N1 H4 13.1 . . . no
C5 N1 H8 82.1 . . . no
C5 N1 H11 98.2 . . . no
C7 N1 C8 29.6(2) . . . ?
C7 N1 C9 18.1(3) . . . ?
C7 N1 C11 19.2(3) . . . ?
C7 N1 C12 29.7(3) . . . ?
C7 N1 H1 143.2 . . . no
C7 N1 H1 97.2 . . . no
C7 N1 H2 83.7 . . . no
C7 N1 H2 128.9 . . . no
C7 N1 H3 70.4 . . . no
C7 N1 H4 101.0 . . . no
C7 N1 H8 53.3 . . . no
C7 N1 H11 53.8 . . . no
C8 N1 C9 11.5(1) . . . ?
C8 N1 C11 48.7(2) . . . ?
C8 N1 C12 59.2(2) . . . ?
C8 N1 H1 130.6 . . . no
C8 N1 H1 67.8 . . . no
C8 N1 H2 89.8 . . . no
C8 N1 H2 157.5 . . . no
C8 N1 H3 61.1 . . . no
C8 N1 H4 91.8 . . . no
C8 N1 H8 23.8 . . . no
C8 N1 H11 83.4 . . . no
C9 N1 C11 37.29(13) . . . ?
C9 N1 C12 47.8(2) . . . ?
C9 N1 H1 137.4 . . . no
C9 N1 H1 79.3 . . . no
C9 N1 H2 87.7 . . . no
C9 N1 H2 146.7 . . . no
C9 N1 H3 64.3 . . . no
C9 N1 H4 95.9 . . . no
C9 N1 H8 35.2 . . . no
C9 N1 H11 71.9 . . . no
C11 N1 C12 10.5(2) . . . ?
C11 N1 H1 142.8 . . . no
C11 N1 H1 116.4 . . . no
C11 N1 H2 81.6 . . . no
C11 N1 H2 110.1 . . . no
C11 N1 H3 80.0 . . . no
C11 N1 H4 106.7 . . . no
C11 N1 H8 72.5 . . . no
C11 N1 H11 34.6 . . . no
C12 N1 H1 138.4 . . . no
C12 N1 H1 126.8 . . . no
C12 N1 H2 80.0 . . . no
C12 N1 H2 99.7 . . . no
C12 N1 H3 85.0 . . . no
C12 N1 H4 108.3 . . . no
C12 N1 H8 83.0 . . . no
C12 N1 H11 24.2 . . . no
H1 N1 H1 75.5 . . . no
H1 N1 H2 61.7 . . . no
H1 N1 H2 58.9 . . . no
H1 N1 H3 74.0 . . . no
H1 N1 H4 42.6 . . . no
H1 N1 H8 113.7 . . . no
H1 N1 H11 123.7 . . . no
H1 N1 H2 95.7 2_655 2_655 2_655 no
H1 N1 H2 131.4 2_655 2_655 2_655 no
H1 N1 H3 64.7 2_655 2_655 2_655 no
H1 N1 H4 67.1 2_655 2_655 2_655 no
H1 N1 H8 44.2 2_655 2_655 2_655 no
H1 N1 H11 150.7 2_655 2_655 2_655 no
H2 N1 H2 77.8 . . . no
H2 N1 H3 36.6 . . . no
H2 N1 H4 31.9 . . . no
H2 N1 H8 94.5 . . . no
H2 N1 H11 78.5 . . . no
H2 N1 H3 112.8 2_665 2_665 2_665 no
H2 N1 H4 87.5 2_665 2_665 2_665 no
H2 N1 H8 171.2 2_665 2_665 2_665 no
H2 N1 H11 75.8 2_665 2_665 2_665 no
H3 N1 H4 31.7 . . . no
H3 N1 H8 58.9 . . . no
H3 N1 H11 97.3 . . . no
H4 N1 H8 83.7 . . . no
H4 N1 H11 110.3 . . . no
H8 N1 H11 107.1 . . . no
O1 N2 O2 94.0(2) . . . ?
O1 N2 N1 57.9(2) . . . ?
O1 N2 N3 105.0(2) . . . ?
O1 N2 C1 27.5(3) . . . ?
O1 N2 C2 87.5(2) . . . ?
O1 N2 C3 116.2(2) . . . ?
O1 N2 C4 145.6(4) . . . ?
O1 N2 C6 179.5(3) . . . ?
O1 N2 C7 45.62(13) . . . ?
O1 N2 C8 72.1(2) . . . ?
O1 N2 C9 94.1(2) . . . ?
O1 N2 C11 85.2(2) . . . ?
O1 N2 C12 64.9(2) . . . ?
O1 N2 H1 126.1 . . . no
O1 N2 H2 110.0 . . . no
O1 N2 H4 101.3 . . . no
O1 N2 H5 154.8 . . . no
O1 N2 H6 160.7 . . . no
O1 N2 H7 164.5 . . . no
O1 N2 H8 58.7 . . . no
O1 N2 H10 94.0 . . . no
O1 N2 H11 49.2 . . . no
O2 N2 N1 151.7(2) 2 2 2 ?
O2 N2 N3 20.19(9) 2 2 2 ?
O2 N2 C1 121.4(3) 2 2 2 ?
O2 N2 C2 175.4(2) 2 2 2 ?
O2 N2 C3 149.3(2) 2 2 2 ?
O2 N2 C4 120.1(3) 2 2 2 ?
O2 N2 C6 86.3(2) 2 2 2 ?
O2 N2 C7 139.6(2) 2 2 2 ?
O2 N2 C8 48.29(12) 2 2 2 ?
O2 N2 C9 38.60(12) 2 2 2 ?
O2 N2 C11 58.23(13) 2 2 2 ?
O2 N2 C12 70.5(1) 2 2 2 ?
O2 N2 H1 139.4 2 2 2 no
O2 N2 H2 110.5 2 2 2 no
O2 N2 H4 98.6 2 2 2 no
O2 N2 H5 61.6 2 2 2 no
O2 N2 H6 88.1 2 2 2 no
O2 N2 H7 94.2 2 2 2 no
O2 N2 H8 44.8 2 2 2 no
O2 N2 H10 45.3 2 2 2 no
O2 N2 H11 74.0 2 2 2 no
N1 N2 N3 154.7(2) . . . ?
N1 N2 C1 30.4(3) . . . ?
N1 N2 C2 29.64(13) . . . ?
N1 N2 C3 58.3(2) . . . ?
N1 N2 C4 87.8(3) . . . ?
N1 N2 C6 121.8(3) . . . ?
N1 N2 C7 12.34(12) . . . ?
N1 N2 C8 112.8(2) . . . ?
N1 N2 C9 131.8(2) . . . ?
N1 N2 C11 116.5(2) . . . ?
N1 N2 C12 97.0(2) . . . ?
N1 N2 H1 68.3 . . . no
N1 N2 H2 84.5 . . . no
N1 N2 H4 85.5 . . . no
N1 N2 H5 145.6 . . . no
N1 N2 H6 119.3 . . . no
N1 N2 H7 112.5 . . . no
N1 N2 H8 109.6 . . . no
N1 N2 H10 131.5 . . . no
N1 N2 H11 87.6 . . . no
N3 N2 C1 130.4(3) 2 2 2 ?
N3 N2 C2 155.4(2) 2 2 2 ?
N3 N2 C3 133.1(2) 2 2 2 ?
N3 N2 C4 106.6(3) 2 2 2 ?
N3 N2 C6 75.2(2) 2 2 2 ?
N3 N2 C7 146.7(2) 2 2 2 ?
N3 N2 C8 41.98(13) 2 2 2 ?
N3 N2 C9 23.80(10) 2 2 2 ?
N3 N2 C11 76.7(1) 2 2 2 ?
N3 N2 C12 90.6(2) 2 2 2 ?
N3 N2 H1 124.2 2 2 2 no
N3 N2 H2 120.3 2 2 2 no
N3 N2 H4 79.8 2 2 2 no
N3 N2 H5 49.8 2 2 2 no
N3 N2 H6 83.1 2 2 2 no
N3 N2 H7 79.4 2 2 2 no
N3 N2 H8 47.7 2 2 2 no
N3 N2 H10 62.6 2 2 2 no
N3 N2 H11 93.9 2 2 2 no
C1 N2 C2 60.1(3) . . . ?
C1 N2 C3 88.7(3) . . . ?
C1 N2 C4 118.2(4) . . . ?
C1 N2 C6 152.2(4) . . . ?
C1 N2 C7 18.2(3) . . . ?
C1 N2 C8 91.7(3) . . . ?
C1 N2 C9 114.1(3) . . . ?
C1 N2 C11 101.0(3) . . . ?
C1 N2 C12 79.0(3) . . . ?
C1 N2 H1 98.7 . . . no
C1 N2 H2 98.6 . . . no
C1 N2 H4 94.5 . . . no
C1 N2 H5 172.2 . . . no
C1 N2 H6 146.0 . . . no
C1 N2 H7 141.7 . . . no
C1 N2 H8 82.7 . . . no
C1 N2 H10 113.5 . . . no
C1 N2 H11 65.4 . . . no
C2 N2 C3 28.7(1) . . . ?
C2 N2 C4 58.1(3) . . . ?
C2 N2 C6 92.1(2) . . . ?
C2 N2 C7 42.0(1) . . . ?
C2 N2 C8 128.6(2) . . . ?
C2 N2 C9 137.0(2) . . . ?
C2 N2 C11 126.3(2) . . . ?
C2 N2 C12 114.0(2) . . . ?
C2 N2 H1 38.6 . . . no
C2 N2 H2 72.9 . . . no
C2 N2 H4 76.9 . . . no
C2 N2 H5 116.3 . . . no
C2 N2 H6 91.9 . . . no
C2 N2 H7 83.3 . . . no
C2 N2 H8 133.7 . . . no
C2 N2 H10 138.9 . . . no
C2 N2 H11 110.1 . . . no
C3 N2 C4 29.5(3) . . . ?
C3 N2 C6 63.5(2) . . . ?
C3 N2 C7 70.7(2) . . . ?
C3 N2 C8 133.7(2) . . . ?
C3 N2 C9 127.4(2) . . . ?
C3 N2 C11 126.1(2) . . . ?
C3 N2 C12 126.1(2) . . . ?
C3 N2 H1 9.9 . . . no
C3 N2 H2 66.0 . . . no
C3 N2 H4 71.3 . . . no
C3 N2 H5 87.7 . . . no
C3 N2 H6 65.5 . . . no
C3 N2 H7 55.1 . . . no
C3 N2 H8 149.3 . . . no
C3 N2 H10 131.2 . . . no
C3 N2 H11 129.7 . . . no
C4 N2 C6 34.0(3) . . . ?
C4 N2 C7 100.1(3) . . . ?
C4 N2 C8 126.8(3) . . . ?
C4 N2 C9 109.8(3) . . . ?
C4 N2 C11 114.9(3) . . . ?
C4 N2 C12 127.4(3) . . . ?
C4 N2 H1 19.6 . . . no
C4 N2 H2 64.0 . . . no
C4 N2 H4 71.7 . . . no
C4 N2 H5 58.6 . . . no
C4 N2 H6 39.0 . . . no
C4 N2 H7 27.3 . . . no
C4 N2 H8 145.4 . . . no
C4 N2 H10 112.3 . . . no
C4 N2 H11 139.7 . . . no
C6 N2 C7 134.0(2) . . . ?
C6 N2 C8 107.9(2) . . . ?
C6 N2 C9 85.9(2) . . . ?
C6 N2 C11 95.3(2) . . . ?
C6 N2 C12 115.7(2) . . . ?
C6 N2 H1 53.6 . . . no
C6 N2 H2 70.3 . . . no
C6 N2 H4 78.2 . . . no
C6 N2 H5 25.5 . . . no
C6 N2 H6 19.7 . . . no
C6 N2 H7 15.0 . . . no
C6 N2 H8 121.4 . . . no
C6 N2 H10 86.6 . . . no
C6 N2 H11 131.3 . . . no
C7 N2 C8 105.4(2) . . . ?
C7 N2 C9 126.6(2) . . . ?
C7 N2 C11 109.7(2) . . . ?
C7 N2 C12 88.7(1) . . . ?
C7 N2 H1 80.6 . . . no
C7 N2 H2 89.2 . . . no
C7 N2 H4 90.3 . . . no
C7 N2 H5 157.8 . . . no
C7 N2 H6 129.9 . . . no
C7 N2 H7 124.7 . . . no
C7 N2 H8 99.4 . . . no
C7 N2 H10 124.1 . . . no
C7 N2 H11 77.6 . . . no
C8 N2 C9 22.55(10) 2 2 2 ?
C8 N2 C11 99.2(2) 2 2 2 ?
C8 N2 C12 99.3(2) 2 2 2 ?
C8 N2 H1 132.2 2 2 2 no
C8 N2 H2 158.3 2 2 2 no
C8 N2 H4 62.5 2 2 2 no
C8 N2 H5 85.7 2 2 2 no
C8 N2 H6 122.0 2 2 2 no
C8 N2 H7 104.2 2 2 2 no
C8 N2 H8 18.9 2 2 2 no
C8 N2 H10 90.4 2 2 2 no
C8 N2 H11 91.5 2 2 2 no
C9 N2 C11 96.6(2) 2 2 2 ?
C9 N2 C12 105.2(2) 2 2 2 ?
C9 N2 H1 121.6 2 2 2 no
C9 N2 H2 143.6 2 2 2 no
C9 N2 H4 60.7 2 2 2 no
C9 N2 H5 63.1 2 2 2 no
C9 N2 H6 99.4 2 2 2 no
C9 N2 H7 84.3 2 2 2 no
C9 N2 H8 36.7 2 2 2 no
C9 N2 H10 83.9 2 2 2 no
C9 N2 H11 102.9 2 2 2 no
C11 N2 C12 21.97(11) 2_565 2_565 2_565 ?
C11 N2 H1 123.8 2_565 2_565 2_565 no
C11 N2 H2 60.2 2_565 2_565 2_565 no
C11 N2 H4 156.5 2_565 2_565 2_565 no
C11 N2 H5 86.8 2_565 2_565 2_565 no
C11 N2 H6 79.6 2_565 2_565 2_565 no
C11 N2 H7 110.3 2_565 2_565 2_565 no
C11 N2 H8 84.5 2_565 2_565 2_565 no
C11 N2 H10 15.0 2_565 2_565 2_565 no
C11 N2 H11 36.6 2_565 2_565 2_565 no
C12 N2 H1 128.4 2_565 2_565 2_565 no
C12 N2 H2 64.4 2_565 2_565 2_565 no
C12 N2 H4 160.8 2_565 2_565 2_565 no
C12 N2 H5 108.7 2_565 2_565 2_565 no
C12 N2 H6 98.0 2_565 2_565 2_565 no
C12 N2 H7 130.4 2_565 2_565 2_565 no
C12 N2 H8 81.2 2_565 2_565 2_565 no
C12 N2 H10 35.4 2_565 2_565 2_565 no
C12 N2 H11 15.7 2_565 2_565 2_565 no
H1 N2 H2 65.1 . . . no
H1 N2 H4 70.2 . . . no
H1 N2 H5 77.8 . . . no
H1 N2 H6 56.6 . . . no
H1 N2 H7 45.4 . . . no
H1 N2 H8 150.2 . . . no
H1 N2 H10 126.0 . . . no
H1 N2 H11 135.1 . . . no
H2 N2 H4 134.8 2_665 2_665 2_665 no
H2 N2 H5 86.4 2_665 2_665 2_665 no
H2 N2 H6 51.8 2_665 2_665 2_665 no
H2 N2 H7 79.2 2_665 2_665 2_665 no
H2 N2 H8 144.5 2_665 2_665 2_665 no
H2 N2 H10 68.0 2_665 2_665 2_665 no
H2 N2 H11 75.8 2_665 2_665 2_665 no
H4 N2 H5 77.7 2_655 2_655 2_655 no
H4 N2 H6 97.3 2_655 2_655 2_655 no
H4 N2 H7 64.4 2_655 2_655 2_655 no
H4 N2 H8 80.0 2_655 2_655 2_655 no
H4 N2 H10 142.0 2_655 2_655 2_655 no
H4 N2 H11 147.5 2_655 2_655 2_655 no
H5 N2 H6 36.4 . . . no
H5 N2 H7 33.2 . . . no
H5 N2 H8 96.8 . . . no
H5 N2 H10 73.9 . . . no
H5 N2 H11 122.0 . . . no
H6 N2 H7 32.9 . . . no
H6 N2 H8 130.6 . . . no
H6 N2 H10 73.9 . . . no
H6 N2 H11 113.7 . . . no
H7 N2 H8 120.9 . . . no
H7 N2 H10 101.1 . . . no
H7 N2 H11 146.2 . . . no
H8 N2 H10 78.8 2 2 2 no
H8 N2 H11 72.6 2 2 2 no
H10 N2 H11 48.2 2_565 2_565 2_565 no
O2 N3 O3 123.3(5) . . . ?
O2 N3 N2 73.5(3) . . . ?
O2 N3 C6 95.2(3) . . . ?
O2 N3 C7 100.1(3) . . . ?
O2 N3 C8 89.4(3) . . . ?
O2 N3 C9 118.4(5) . . . ?
O2 N3 C9 96.6(3) . . . ?
O2 N3 C10 146.6(4) . . . ?
O2 N3 C10 74.7(3) . . . ?
O2 N3 C11 136.7(4) . . . ?
O2 N3 H5 97.3 . . . no
O2 N3 H6 70.6 . . . no
O2 N3 H7 38.8 . . . no
O2 N3 H8 66.1 . . . no
O2 N3 H9 166.0 . . . no
O2 N3 H9 136.4 . . . no
O2 N3 H9 66.7 . . . no
O2 N3 H10 34.1 . . . no
O3 N3 N2 116.5(3) . . . ?
O3 N3 C6 78.1(3) . . . ?
O3 N3 C7 136.4(4) . . . ?
O3 N3 C8 146.6(5) . . . ?
O3 N3 C9 118.3(5) . . . ?
O3 N3 C9 88.3(3) . . . ?
O3 N3 C10 89.4(4) . . . ?
O3 N3 C10 100.1(3) . . . ?
O3 N3 C11 99.7(4) . . . ?
O3 N3 H5 72.3 . . . no
O3 N3 H6 52.9 . . . no
O3 N3 H7 152.1 . . . no
O3 N3 H8 165.2 . . . no
O3 N3 H9 66.0 . . . no
O3 N3 H9 39.5 . . . no
O3 N3 H9 117.2 . . . no
O3 N3 H10 108.1 . . . no
N2 N3 C6 38.50(12) 2 2 2 ?
N2 N3 C7 69.13(13) 2 2 2 ?
N2 N3 C8 62.8(2) 2 2 2 ?
N2 N3 C9 80.2(3) 2 2 2 ?
N2 N3 C9 154.9(2) 2 2 2 ?
N2 N3 C10 99.1(2) 2 2 2 ?
N2 N3 C10 140.7(2) 2 2 2 ?
N2 N3 C11 92.8(2) 2 2 2 ?
N2 N3 H5 44.2 2 2 2 no
N2 N3 H6 107.3 2 2 2 no
N2 N3 H7 82.2 2 2 2 no
N2 N3 H8 52.6 2 2 2 no
N2 N3 H9 113.1 2 2 2 no
N2 N3 H9 83.9 2 2 2 no
N2 N3 H9 124.6 2 2 2 no
N2 N3 H10 49.3 2 2 2 no
C6 N3 C7 95.6(2) 2 2 2 ?
C6 N3 C8 93.9(2) 2 2 2 ?
C6 N3 C9 97.0(3) 2 2 2 ?
C6 N3 C9 165.4(2) 2 2 2 ?
C6 N3 C10 98.2(2) 2 2 2 ?
C6 N3 C10 166.8(2) 2 2 2 ?
C6 N3 C11 98.4(2) 2 2 2 ?
C6 N3 H5 5.9 2 2 2 no
C6 N3 H6 85.7 2 2 2 no
C6 N3 H7 118.4 2 2 2 no
C6 N3 H8 90.2 2 2 2 no
C6 N3 H9 97.1 2 2 2 no
C6 N3 H9 48.5 2 2 2 no
C6 N3 H9 160.6 2 2 2 no
C6 N3 H10 61.4 2 2 2 no
C7 N3 C8 11.1(1) . . . ?
C7 N3 C9 18.7(3) . . . ?
C7 N3 C9 90.7(2) . . . ?
C7 N3 C10 48.3(2) . . . ?
C7 N3 C10 94.6(2) . . . ?
C7 N3 C11 37.90(12) . . . ?
C7 N3 H5 100.6 . . . no
C7 N3 H6 170.7 . . . no
C7 N3 H7 68.0 . . . no
C7 N3 H8 35.0 . . . no
C7 N3 H9 72.2 . . . no
C7 N3 H9 105.9 . . . no
C7 N3 H9 81.4 . . . no
C7 N3 H10 106.1 . . . no
C8 N3 C9 29.7(3) . . . ?
C8 N3 C9 94.7(2) . . . ?
C8 N3 C10 59.4(2) . . . ?
C8 N3 C10 94.5(2) . . . ?
C8 N3 C11 49.0(2) . . . ?
C8 N3 H5 99.4 . . . no
C8 N3 H6 159.8 . . . no
C8 N3 H7 59.2 . . . no
C8 N3 H8 24.0 . . . no
C8 N3 H9 83.3 . . . no
C8 N3 H9 112.8 . . . no
C8 N3 H9 79.4 . . . no
C8 N3 H10 95.6 . . . no
C9 N3 C9 84.8(3) . . . ?
C9 N3 C10 29.7(3) . . . ?
C9 N3 C10 95.3(3) . . . ?
C9 N3 C11 19.2(3) . . . ?
C9 N3 H5 100.8 . . . no
C9 N3 H6 170.2 . . . no
C9 N3 H7 83.7 . . . no
C9 N3 H8 53.7 . . . no
C9 N3 H9 53.5 . . . no
C9 N3 H9 92.9 . . . no
C9 N3 H9 86.2 . . . no
C9 N3 H10 123.1 . . . no
C9 N3 C10 76.3(2) 2_554 2_554 2_554 ?
C9 N3 C10 21.89(11) 2_554 2_554 2_554 ?
C9 N3 C11 78.6(2) 2_554 2_554 2_554 ?
C9 N3 H5 160.3 2_554 2_554 2_554 no
C9 N3 H6 90.2 2_554 2_554 2_554 no
C9 N3 H7 76.2 2_554 2_554 2_554 no
C9 N3 H8 102.4 2_554 2_554 2_554 no
C9 N3 H9 72.3 2_554 2_554 2_554 no
C9 N3 H9 117.1 2_554 2_554 2_554 no
C9 N3 H9 33.7 2_554 2_554 2_554 no
C9 N3 H10 129.1 2_554 2_554 2_554 no
C10 N3 C10 94.9(2) . . . ?
C10 N3 C11 10.4(2) . . . ?
C10 N3 H5 99.2 . . . no
C10 N3 H6 140.6 . . . no
C10 N3 H7 108.8 . . . no
C10 N3 H8 83.4 . . . no
C10 N3 H9 23.9 . . . no
C10 N3 H9 72.4 . . . no
C10 N3 H9 94.1 . . . no
C10 N3 H10 148.1 . . . no
C10 N3 C11 94.8(2) 2_554 2_554 2_554 ?
C10 N3 H5 163.9 2_554 2_554 2_554 no
C10 N3 H6 82.9 2_554 2_554 2_554 no
C10 N3 H7 58.4 2_554 2_554 2_554 no
C10 N3 H8 93.3 2_554 2_554 2_554 no
C10 N3 H9 93.9 2_554 2_554 2_554 no
C10 N3 H9 135.5 2_554 2_554 2_554 no
C10 N3 H9 17.1 2_554 2_554 2_554 no
C10 N3 H10 107.6 2_554 2_554 2_554 no
C11 N3 H5 100.4 . . . no
C11 N3 H6 151.0 . . . no
C11 N3 H7 99.8 . . . no
C11 N3 H8 72.9 . . . no
C11 N3 H9 34.3 . . . no
C11 N3 H9 79.8 . . . no
C11 N3 H9 91.0 . . . no
C11 N3 H10 140.1 . . . no
H5 N3 H6 81.2 2 2 2 no
H5 N3 H7 123.0 2 2 2 no
H5 N3 H8 96.1 2 2 2 no
H5 N3 H9 95.7 2 2 2 no
H5 N3 H9 44.3 2 2 2 no
H5 N3 H9 163.9 2 2 2 no
H5 N3 H10 63.2 2 2 2 no
H6 N3 H7 103.4 1_444 1_444 1_444 no
H6 N3 H8 136.0 1_444 1_444 1_444 no
H6 N3 H9 116.8 1_444 1_444 1_444 no
H6 N3 H9 81.8 1_444 1_444 1_444 no
H6 N3 H9 94.3 1_444 1_444 1_444 no
H6 N3 H10 66.5 1_444 1_444 1_444 no
H7 N3 H8 42.5 2_655 2_655 2_655 no
H7 N3 H9 128.0 2_655 2_655 2_655 no
H7 N3 H9 166.0 2_655 2_655 2_655 no
H7 N3 H9 42.8 2_655 2_655 2_655 no
H7 N3 H10 67.3 2_655 2_655 2_655 no
H8 N3 H9 107.2 . . . no
H8 N3 H9 125.7 . . . no
H8 N3 H9 76.3 . . . no
H8 N3 H10 73.1 . . . no
H9 N3 H9 57.6 . . . no
H9 N3 H9 100.1 . . . no
H9 N3 H10 158.5 . . . no
H9 N3 H9 150.7 2_454 2_454 2_454 no
H9 N3 H10 104.0 2_454 2_454 2_454 no
H9 N3 H10 100.8 2_554 2_554 2_554 no
O1 C1 O1 82.8(3) . . . ?
O1 C1 N1 117.8(5) . . . ?
O1 C1 N2 122.1(5) . . . ?
O1 C1 C1 63.7(3) . . . ?
O1 C1 C2 147.0(4) . . . ?
O1 C1 C3 175.7(4) . . . ?
O1 C1 C4 152.6(4) . . . ?
O1 C1 C5 135.3(4) . . . ?
O1 C1 C6 140.0(4) . . . ?
O1 C1 C7 86.1(3) . . . ?
O1 C1 C8 82.3(3) . . . ?
O1 C1 C8 70.0(3) . . . ?
O1 C1 C12 77.7(3) . . . ?
O1 C1 C12 67.9(3) . . . ?
O1 C1 H1 16.6 . . . no
O1 C1 H2 127.2 . . . no
O1 C1 H4 24.1 . . . no
O1 C1 H8 88.9 . . . no
O1 C1 H8 57.7 . . . no
O1 C1 H10 87.3 . . . no
O1 C1 H11 81.9 . . . no
O1 C1 H11 55.6 . . . no
O1 C1 N1 83.3(3) 2 2 2 ?
O1 C1 N2 102.9(3) 2 2 2 ?
O1 C1 C1 19.04(9) 2 2 2 ?
O1 C1 C2 88.4(2) 2 2 2 ?
O1 C1 C3 94.1(2) 2 2 2 ?
O1 C1 C4 100.1(2) 2 2 2 ?
O1 C1 C5 86.6(2) 2 2 2 ?
O1 C1 C6 102.1(2) 2 2 2 ?
O1 C1 C7 80.3(2) 2 2 2 ?
O1 C1 C8 59.49(12) 2 2 2 ?
O1 C1 C8 58.28(12) 2 2 2 ?
O1 C1 C12 101.8(2) 2 2 2 ?
O1 C1 C12 145.8(2) 2 2 2 ?
O1 C1 H1 91.9 2 2 2 no
O1 C1 H2 149.7 2 2 2 no
O1 C1 H4 79.6 2 2 2 no
O1 C1 H8 43.6 2 2 2 no
O1 C1 H8 69.7 2 2 2 no
O1 C1 H10 132.2 2 2 2 no
O1 C1 H11 121.6 2 2 2 no
O1 C1 H11 135.7 2 2 2 no
N1 C1 N2 120.0(5) . . . ?
N1 C1 C1 92.7(3) . . . ?
N1 C1 C2 29.2(2) . . . ?
N1 C1 C3 58.7(3) . . . ?
N1 C1 C4 89.5(3) . . . ?
N1 C1 C5 17.5(2) . . . ?
N1 C1 C6 102.2(3) . . . ?
N1 C1 C7 31.8(2) . . . ?
N1 C1 C8 39.8(2) . . . ?
N1 C1 C8 140.3(3) . . . ?
N1 C1 C12 47.1(2) . . . ?
N1 C1 C12 125.5(3) . . . ?
N1 C1 H1 133.1 . . . no
N1 C1 H2 85.3 . . . no
N1 C1 H4 93.8 . . . no
N1 C1 H8 44.4 . . . no
N1 C1 H8 152.9 . . . no
N1 C1 H10 140.7 . . . no
N1 C1 H11 56.5 . . . no
N1 C1 H11 127.2 . . . no
N2 C1 C1 112.1(4) . . . ?
N2 C1 C2 90.8(3) . . . ?
N2 C1 C3 61.4(3) . . . ?
N2 C1 C4 30.5(2) . . . ?
N2 C1 C5 102.6(3) . . . ?
N2 C1 C6 17.8(3) . . . ?
N2 C1 C7 151.7(4) . . . ?
N2 C1 C8 149.7(3) . . . ?
N2 C1 C8 65.8(3) . . . ?
N2 C1 C12 150.0(4) . . . ?
N2 C1 C12 79.8(3) . . . ?
N2 C1 H1 106.6 . . . no
N2 C1 H2 59.8 . . . no
N2 C1 H4 146.2 . . . no
N2 C1 H8 134.0 . . . no
N2 C1 H8 70.5 . . . no
N2 C1 H10 46.5 . . . no
N2 C1 H11 132.5 . . . no
N2 C1 H11 89.0 . . . no
C1 C1 C2 104.5(2) 2 2 2 ?
C1 C1 C3 113.1(2) 2 2 2 ?
C1 C1 C4 116.8(3) 2 2 2 ?
C1 C1 C5 100.3(2) 2 2 2 ?
C1 C1 C6 116.2(2) 2 2 2 ?
C1 C1 C7 79.9(2) 2 2 2 ?
C1 C1 C8 59.8(2) 2 2 2 ?
C1 C1 C8 54.0(2) 2 2 2 ?
C1 C1 C12 96.6(2) 2 2 2 ?
C1 C1 C12 128.6(2) 2 2 2 ?
C1 C1 H1 73.5 2 2 2 no
C1 C1 H2 168.3 2 2 2 no
C1 C1 H4 62.4 2 2 2 no
C1 C1 H8 48.6 2 2 2 no
C1 C1 H8 60.7 2 2 2 no
C1 C1 H10 126.3 2 2 2 no
C1 C1 H11 115.3 2 2 2 no
C1 C1 H11 117.5 2 2 2 no
C2 C1 C3 29.5(2) . . . ?
C2 C1 C4 60.3(2) . . . ?
C2 C1 C5 11.8(2) . . . ?
C2 C1 C6 73.0(2) . . . ?
C2 C1 C7 61.0(2) . . . ?
C2 C1 C8 66.0(2) . . . ?
C2 C1 C8 130.3(2) . . . ?
C2 C1 C12 73.1(2) . . . ?
C2 C1 C12 125.7(2) . . . ?
C2 C1 H1 162.0 . . . no
C2 C1 H2 68.6 . . . no
C2 C1 H4 123.0 . . . no
C2 C1 H8 63.7 . . . no
C2 C1 H8 146.3 . . . no
C2 C1 H10 121.0 . . . no
C2 C1 H11 75.9 . . . no
C2 C1 H11 134.5 . . . no
C3 C1 C4 30.8(2) . . . ?
C3 C1 C5 41.2(2) . . . ?
C3 C1 C6 43.5(2) . . . ?
C3 C1 C7 90.5(2) . . . ?
C3 C1 C8 93.6(2) . . . ?
C3 C1 C8 110.9(2) . . . ?
C3 C1 C12 100.2(2) . . . ?
C3 C1 C12 115.9(2) . . . ?
C3 C1 H1 167.5 . . . no
C3 C1 H2 56.2 . . . no
C3 C1 H4 152.4 . . . no
C3 C1 H8 86.8 . . . no
C3 C1 H8 124.0 . . . no
C3 C1 H10 97.0 . . . no
C3 C1 H11 97.3 . . . no
C3 C1 H11 128.1 . . . no
C4 C1 C5 72.0(2) . . . ?
C4 C1 C6 12.7(2) . . . ?
C4 C1 C7 121.3(3) . . . ?
C4 C1 C8 122.8(3) . . . ?
C4 C1 C8 88.3(2) . . . ?
C4 C1 C12 127.3(3) . . . ?
C4 C1 C12 98.4(2) . . . ?
C4 C1 H1 137.0 . . . no
C4 C1 H2 51.7 . . . no
C4 C1 H4 176.7 . . . no
C4 C1 H8 112.1 . . . no
C4 C1 H8 97.5 . . . no
C4 C1 H10 70.5 . . . no
C4 C1 H11 117.7 . . . no
C4 C1 H11 110.1 . . . no
C5 C1 C6 84.7(2) . . . ?
C5 C1 C7 49.3(2) . . . ?
C5 C1 C8 55.32(13) . . . ?
C5 C1 C8 136.3(2) . . . ?
C5 C1 C12 62.3(2) . . . ?
C5 C1 C12 126.6(2) . . . ?
C5 C1 H1 150.4 . . . no
C5 C1 H2 74.8 . . . no
C5 C1 H4 111.2 . . . no
C5 C1 H8 55.4 . . . no
C5 C1 H8 152.3 . . . no
C5 C1 H10 129.6 . . . no
C5 C1 H11 67.4 . . . no
C5 C1 H11 132.8 . . . no
C6 C1 C7 133.9(2) . . . ?
C6 C1 C8 134.7(2) . . . ?
C6 C1 C8 79.0(2) . . . ?
C6 C1 C12 137.5(2) . . . ?
C6 C1 C12 90.3(2) . . . ?
C6 C1 H1 124.3 . . . no
C6 C1 H2 53.3 . . . no
C6 C1 H4 164.1 . . . no
C6 C1 H8 122.1 . . . no
C6 C1 H8 86.4 . . . no
C6 C1 H10 59.8 . . . no
C6 C1 H11 124.6 . . . no
C6 C1 H11 101.2 . . . no
C7 C1 C8 20.9(1) . . . ?
C7 C1 C8 133.6(2) . . . ?
C7 C1 C12 24.4(2) . . . ?
C7 C1 C12 113.5(2) . . . ?
C7 C1 H1 101.3 . . . no
C7 C1 H2 103.7 . . . no
C7 C1 H4 62.0 . . . no
C7 C1 H8 37.5 . . . no
C7 C1 H8 134.7 . . . no
C7 C1 H10 145.5 . . . no
C7 C1 H11 42.8 . . . no
C7 C1 H11 108.5 . . . no
C8 C1 C8 113.8(2) . . . ?
C8 C1 C12 43.3(1) . . . ?
C8 C1 C12 129.2(2) . . . ?
C8 C1 H1 98.9 . . . no
C8 C1 H2 122.2 . . . no
C8 C1 H4 59.9 . . . no
C8 C1 H8 18.0 . . . no
C8 C1 H8 118.2 . . . no
C8 C1 H10 163.2 . . . no
C8 C1 H11 62.8 . . . no
C8 C1 H11 121.0 . . . no
C8 C1 C12 143.4(2) 2 2 2 ?
C8 C1 C12 94.0(2) 2 2 2 ?
C8 C1 H1 63.5 2 2 2 no
C8 C1 H2 122.6 2 2 2 no
C8 C1 H4 88.8 2 2 2 no
C8 C1 H8 101.0 2 2 2 no
C8 C1 H8 16.2 2 2 2 no
C8 C1 H10 74.4 2 2 2 no
C8 C1 H11 151.8 2 2 2 no
C8 C1 H11 90.4 2 2 2 no
C12 C1 C12 89.1(2) . . . ?
C12 C1 H1 89.2 . . . no
C12 C1 H2 90.5 . . . no
C12 C1 H4 55.8 . . . no
C12 C1 H8 61.1 . . . no
C12 C1 H8 135.0 . . . no
C12 C1 H10 121.4 . . . no
C12 C1 H11 19.8 . . . no
C12 C1 H11 85.0 . . . no
C12 C1 H1 55.6 2_565 2_565 2_565 no
C12 C1 H2 60.5 2_565 2_565 2_565 no
C12 C1 H4 80.3 2_565 2_565 2_565 no
C12 C1 H8 146.2 2_565 2_565 2_565 no
C12 C1 H8 79.6 2_565 2_565 2_565 no
C12 C1 H10 34.0 2_565 2_565 2_565 no
C12 C1 H11 72.6 2_565 2_565 2_565 no
C12 C1 H11 12.4 2_565 2_565 2_565 no
H1 C1 H2 116.0 1_455 1_455 1_455 no
H1 C1 H4 39.9 1_455 1_455 1_455 no
H1 C1 H8 105.1 1_455 1_455 1_455 no
H1 C1 H8 48.7 1_455 1_455 1_455 no
H1 C1 H10 71.0 1_455 1_455 1_455 no
H1 C1 H11 88.7 1_455 1_455 1_455 no
H1 C1 H11 44.0 1_455 1_455 1_455 no
H2 C1 H4 129.2 2_665 2_665 2_665 no
H2 C1 H8 129.5 2_665 2_665 2_665 no
H2 C1 H8 119.5 2_665 2_665 2_665 no
H2 C1 H10 55.7 2_665 2_665 2_665 no
H2 C1 H11 73.0 2_665 2_665 2_665 no
H2 C1 H11 72.3 2_665 2_665 2_665 no
H4 C1 H8 70.0 1_455 1_455 1_455 no
H4 C1 H8 79.3 1_455 1_455 1_455 no
H4 C1 H10 107.2 1_455 1_455 1_455 no
H4 C1 H11 64.8 1_455 1_455 1_455 no
H4 C1 H11 68.3 1_455 1_455 1_455 no
H8 C1 H8 109.4 . . . no
H8 C1 H10 174.8 . . . no
H8 C1 H11 80.2 . . . no
H8 C1 H11 136.5 . . . no
H8 C1 H10 65.6 2 2 2 no
H8 C1 H11 137.4 2 2 2 no
H8 C1 H11 74.8 2 2 2 no
H10 C1 H11 102.8 2_565 2_565 2_565 no
H10 C1 H11 42.6 2_565 2_565 2_565 no
H11 C1 H11 71.2 . . . no
O1 C2 O1 153.8(2) . . . ?
O1 C2 N1 18.6(2) . . . ?
O1 C2 N2 40.17(12) . . . ?
O1 C2 C1 11.0(1) . . . ?
O1 C2 C3 99.1(3) . . . ?
O1 C2 C3 101.2(2) . . . ?
O1 C2 C4 68.6(2) . . . ?
O1 C2 C5 137.9(3) . . . ?
O1 C2 C6 79.9(2) . . . ?
O1 C2 C7 48.5(2) . . . ?
O1 C2 C8 60.20(13) . . . ?
O1 C2 C12 53.96(13) . . . ?
O1 C2 H1 125.6 . . . no
O1 C2 H1 85.4 . . . no
O1 C2 H2 127.6 . . . no
O1 C2 H2 78.8 . . . no
O1 C2 H3 112.7 . . . no
O1 C2 H4 161.1 . . . no
O1 C2 H8 65.7 . . . no
O1 C2 H11 54.7 . . . no
O1 C2 N1 171.6(3) 1_655 1_655 1_655 ?
O1 C2 N2 114.2(2) 1_655 1_655 1_655 ?
O1 C2 C1 143.1(2) 1_655 1_655 1_655 ?
O1 C2 C3 55.4(3) 1_655 1_655 1_655 ?
O1 C2 C3 73.85(13) 1_655 1_655 1_655 ?
O1 C2 C4 85.9(2) 1_655 1_655 1_655 ?
O1 C2 C5 67.9(3) 1_655 1_655 1_655 ?
O1 C2 C6 74.7(1) 1_655 1_655 1_655 ?
O1 C2 C7 156.9(2) 1_655 1_655 1_655 ?
O1 C2 C8 139.2(2) 1_655 1_655 1_655 ?
O1 C2 C12 150.7(2) 1_655 1_655 1_655 ?
O1 C2 H1 29.0 1_655 1_655 1_655 no
O1 C2 H1 90.7 1_655 1_655 1_655 no
O1 C2 H2 76.7 1_655 1_655 1_655 no
O1 C2 H2 90.9 1_655 1_655 1_655 no
O1 C2 H3 90.2 1_655 1_655 1_655 no
O1 C2 H4 41.0 1_655 1_655 1_655 no
O1 C2 H8 126.4 1_655 1_655 1_655 no
O1 C2 H11 143.5 1_655 1_655 1_655 no
N1 C2 N2 58.7(3) . . . ?
N1 C2 C1 29.6(2) . . . ?
N1 C2 C3 117.6(5) . . . ?
N1 C2 C3 102.0(3) . . . ?
N1 C2 C4 87.1(3) . . . ?
N1 C2 C5 119.3(4) . . . ?
N1 C2 C6 98.4(3) . . . ?
N1 C2 C7 29.9(2) . . . ?
N1 C2 C8 44.0(2) . . . ?
N1 C2 C12 37.6(2) . . . ?
N1 C2 H1 144.2 . . . no
N1 C2 H1 85.2 . . . no
N1 C2 H2 111.7 . . . no
N1 C2 H2 88.7 . . . no
N1 C2 H3 95.3 . . . no
N1 C2 H4 144.8 . . . no
N1 C2 H8 53.9 . . . no
N1 C2 H11 43.5 . . . no
N2 C2 C1 29.1(1) . . . ?
N2 C2 C3 58.9(3) . . . ?
N2 C2 C3 99.0(2) . . . ?
N2 C2 C4 28.4(1) . . . ?
N2 C2 C5 177.3(3) . . . ?
N2 C2 C6 39.8(1) . . . ?
N2 C2 C7 88.6(2) . . . ?
N2 C2 C8 98.2(2) . . . ?
N2 C2 C12 90.1(2) . . . ?
N2 C2 H1 85.5 . . . no
N2 C2 H1 90.9 . . . no
N2 C2 H2 149.4 . . . no
N2 C2 H2 58.6 . . . no
N2 C2 H3 150.2 . . . no
N2 C2 H4 153.7 . . . no
N2 C2 H8 97.2 . . . no
N2 C2 H11 83.1 . . . no
C1 C2 C3 88.1(3) . . . ?
C1 C2 C3 101.5(2) . . . ?
C1 C2 C4 57.6(2) . . . ?
C1 C2 C5 148.8(4) . . . ?
C1 C2 C6 68.9(2) . . . ?
C1 C2 C7 59.5(2) . . . ?
C1 C2 C8 70.7(2) . . . ?
C1 C2 C12 63.5(2) . . . ?
C1 C2 H1 114.6 . . . no
C1 C2 H1 87.2 . . . no
C1 C2 H2 135.4 . . . no
C1 C2 H2 72.1 . . . no
C1 C2 H3 123.4 . . . no
C1 C2 H4 168.9 . . . no
C1 C2 H8 74.4 . . . no
C1 C2 H11 61.5 . . . no
C3 C2 C3 86.6(3) . . . ?
C3 C2 C4 30.5(3) . . . ?
C3 C2 C5 123.1(5) . . . ?
C3 C2 C6 19.3(3) . . . ?
C3 C2 C7 147.5(4) . . . ?
C3 C2 C8 149.9(4) . . . ?
C3 C2 C12 143.2(4) . . . ?
C3 C2 H1 26.5 . . . no
C3 C2 H1 95.1 . . . no
C3 C2 H2 121.8 . . . no
C3 C2 H2 59.5 . . . no
C3 C2 H3 143.5 . . . no
C3 C2 H4 96.2 . . . no
C3 C2 H8 135.4 . . . no
C3 C2 H11 127.6 . . . no
C3 C2 C4 94.1(2) 2_655 2_655 2_655 ?
C3 C2 C5 83.1(3) 2_655 2_655 2_655 ?
C3 C2 C6 92.4(2) 2_655 2_655 2_655 ?
C3 C2 C7 100.0(2) 2_655 2_655 2_655 ?
C3 C2 C8 77.4(2) 2_655 2_655 2_655 ?
C3 C2 C12 120.0(2) 2_655 2_655 2_655 ?
C3 C2 H1 81.1 2_655 2_655 2_655 no
C3 C2 H1 16.9 2_655 2_655 2_655 no
C3 C2 H2 111.6 2_655 2_655 2_655 no
C3 C2 H2 145.3 2_655 2_655 2_655 no
C3 C2 H3 70.5 2_655 2_655 2_655 no
C3 C2 H4 68.7 2_655 2_655 2_655 no
C3 C2 H8 58.5 2_655 2_655 2_655 no
C3 C2 H11 137.6 2_655 2_655 2_655 no
C4 C2 C5 153.5(4) . . . ?
C4 C2 C6 11.4(2) . . . ?
C4 C2 C7 117.0(3) . . . ?
C4 C2 C8 124.7(2) . . . ?
C4 C2 C12 116.2(2) . . . ?
C4 C2 H1 57.1 . . . no
C4 C2 H1 94.0 . . . no
C4 C2 H2 142.8 . . . no
C4 C2 H2 53.1 . . . no
C4 C2 H3 164.6 . . . no
C4 C2 H4 126.4 . . . no
C4 C2 H8 118.5 . . . no
C4 C2 H11 105.1 . . . no
C5 C2 C6 142.1(3) . . . ?
C5 C2 C7 89.4(3) . . . ?
C5 C2 C8 80.5(3) . . . ?
C5 C2 C12 87.3(3) . . . ?
C5 C2 H1 96.6 . . . no
C5 C2 H1 90.7 . . . no
C5 C2 H2 28.6 . . . no
C5 C2 H2 120.4 . . . no
C5 C2 H3 29.2 . . . no
C5 C2 H4 28.9 . . . no
C5 C2 H8 82.4 . . . no
C5 C2 H11 94.2 . . . no
C6 C2 C7 128.3(2) . . . ?
C6 C2 C8 135.2(2) . . . ?
C6 C2 C12 126.1(2) . . . ?
C6 C2 H1 45.8 . . . no
C6 C2 H1 95.6 . . . no
C6 C2 H2 135.3 . . . no
C6 C2 H2 53.2 . . . no
C6 C2 H3 160.0 . . . no
C6 C2 H4 115.4 . . . no
C6 C2 H8 126.6 . . . no
C6 C2 H11 113.2 . . . no
C7 C2 C8 23.4(1) . . . ?
C7 C2 C12 20.6(2) . . . ?
C7 C2 H1 174.1 . . . no
C7 C2 H1 85.0 . . . no
C7 C2 H2 85.4 . . . no
C7 C2 H2 105.0 . . . no
C7 C2 H3 66.9 . . . no
C7 C2 H4 115.9 . . . no
C7 C2 H8 41.5 . . . no
C7 C2 H11 37.6 . . . no
C8 C2 C12 42.60(13) . . . ?
C8 C2 H1 158.5 . . . no
C8 C2 H1 63.8 . . . no
C8 C2 H2 87.9 . . . no
C8 C2 H2 128.1 . . . no
C8 C2 H3 52.8 . . . no
C8 C2 H4 101.3 . . . no
C8 C2 H8 19.2 . . . no
C8 C2 H11 60.5 . . . no
C12 C2 H1 158.9 . . . no
C12 C2 H1 105.6 . . . no
C12 C2 H2 74.2 . . . no
C12 C2 H2 88.4 . . . no
C12 C2 H3 73.0 . . . no
C12 C2 H4 116.2 . . . no
C12 C2 H8 61.5 . . . no
C12 C2 H11 18.1 . . . no
H1 C2 H1 95.1 . . . no
H1 C2 H2 99.6 . . . no
H1 C2 H2 71.7 . . . no
H1 C2 H3 118.8 . . . no
H1 C2 H4 70.0 . . . no
H1 C2 H8 139.5 . . . no
H1 C2 H11 140.9 . . . no
H1 C2 H2 118.4 2_655 2_655 2_655 no
H1 C2 H2 146.9 2_655 2_655 2_655 no
H1 C2 H3 71.0 2_655 2_655 2_655 no
H1 C2 H4 82.2 2_655 2_655 2_655 no
H1 C2 H8 44.6 2_655 2_655 2_655 no
H1 C2 H11 122.2 2_655 2_655 2_655 no
H2 C2 H2 94.1 . . . no
H2 C2 H3 49.5 . . . no
H2 C2 H4 49.4 . . . no
H2 C2 H8 98.0 . . . no
H2 C2 H11 73.9 . . . no
H2 C2 H3 142.0 2_665 2_665 2_665 no
H2 C2 H4 118.8 2_665 2_665 2_665 no
H2 C2 H8 142.5 2_665 2_665 2_665 no
H2 C2 H11 70.4 2_665 2_665 2_665 no
H3 C2 H4 49.5 . . . no
H3 C2 H8 53.3 . . . no
H3 C2 H11 86.8 . . . no
H4 C2 H8 95.6 . . . no
H4 C2 H11 122.0 . . . no
H8 C2 H11 79.1 . . . no
O1 C3 N1 136.0(2) 1_655 1_655 1_655 ?
O1 C3 N2 162.5(2) 1_655 1_655 1_655 ?
O1 C3 C1 165.9(2) 1_655 1_655 1_655 ?
O1 C3 C2 104.5(3) 1_655 1_655 1_655 ?
O1 C3 C2 72.4(1) 1_655 1_655 1_655 ?
O1 C3 C4 135.1(4) 1_655 1_655 1_655 ?
O1 C3 C5 74.6(2) 1_655 1_655 1_655 ?
O1 C3 C6 104.9(2) 1_655 1_655 1_655 ?
O1 C3 C7 125.5(2) 1_655 1_655 1_655 ?
O1 C3 H1 15.9 1_655 1_655 1_655 no
O1 C3 H2 76.7 1_655 1_655 1_655 no
O1 C3 H2 111.8 1_655 1_655 1_655 no
O1 C3 H3 83.7 1_655 1_655 1_655 no
O1 C3 H3 83.1 1_655 1_655 1_655 no
O1 C3 H4 51.5 1_655 1_655 1_655 no
O1 C3 H4 103.6 1_655 1_655 1_655 no
O1 C3 H5 115.7 1_655 1_655 1_655 no
O1 C3 H6 99.5 1_655 1_655 1_655 no
O1 C3 H7 84.7 1_655 1_655 1_655 no
O1 C3 H8 45.1 1_655 1_655 1_655 no
O1 C3 H11 44.0 1_655 1_655 1_655 no
N1 C3 N2 60.7(2) . . . ?
N1 C3 C1 30.8(1) . . . ?
N1 C3 C2 31.7(3) . . . ?
N1 C3 C2 99.0(2) . . . ?
N1 C3 C4 88.6(3) . . . ?
N1 C3 C5 61.8(2) . . . ?
N1 C3 C6 119.0(3) . . . ?
N1 C3 C7 10.59(13) . . . ?
N1 C3 H1 151.6 . . . no
N1 C3 H2 64.2 . . . no
N1 C3 H2 87.2 . . . no
N1 C3 H3 52.4 . . . no
N1 C3 H3 113.5 . . . no
N1 C3 H4 84.4 . . . no
N1 C3 H4 85.1 . . . no
N1 C3 H5 107.5 . . . no
N1 C3 H6 122.6 . . . no
N1 C3 H7 136.9 . . . no
N1 C3 H8 152.6 . . . no
N1 C3 H11 138.9 . . . no
N2 C3 C1 29.91(13) . . . ?
N2 C3 C2 92.4(3) . . . ?
N2 C3 C2 102.4(2) . . . ?
N2 C3 C4 27.9(3) . . . ?
N2 C3 C5 122.4(3) . . . ?
N2 C3 C6 58.4(2) . . . ?
N2 C3 C7 71.3(2) . . . ?
N2 C3 H1 147.7 . . . no
N2 C3 H2 120.6 . . . no
N2 C3 H2 69.3 . . . no
N2 C3 H3 112.2 . . . no
N2 C3 H3 84.0 . . . no
N2 C3 H4 144.5 . . . no
N2 C3 H4 69.0 . . . no
N2 C3 H5 47.0 . . . no
N2 C3 H6 66.7 . . . no
N2 C3 H7 77.8 . . . no
N2 C3 H8 118.2 . . . no
N2 C3 H11 130.7 . . . no
C1 C3 C2 62.5(3) . . . ?
C1 C3 C2 101.9(2) . . . ?
C1 C3 C4 57.8(3) . . . ?
C1 C3 C5 92.6(2) . . . ?
C1 C3 C6 88.3(2) . . . ?
C1 C3 C7 41.4(2) . . . ?
C1 C3 H1 177.2 . . . no
C1 C3 H2 93.1 . . . no
C1 C3 H2 77.0 . . . no
C1 C3 H3 82.6 . . . no
C1 C3 H3 99.1 . . . no
C1 C3 H4 114.9 . . . no
C1 C3 H4 74.5 . . . no
C1 C3 H5 76.8 . . . no
C1 C3 H6 94.6 . . . no
C1 C3 H7 106.9 . . . no
C1 C3 H8 141.3 . . . no
C1 C3 H11 145.0 . . . no
C2 C3 C2 93.4(3) . . . ?
C2 C3 C4 120.3(5) . . . ?
C2 C3 C5 30.1(3) . . . ?
C2 C3 C6 150.6(4) . . . ?
C2 C3 C7 21.1(3) . . . ?
C2 C3 H1 119.9 . . . no
C2 C3 H2 36.1 . . . no
C2 C3 H2 98.6 . . . no
C2 C3 H3 22.4 . . . no
C2 C3 H3 121.9 . . . no
C2 C3 H4 53.1 . . . no
C2 C3 H4 97.2 . . . no
C2 C3 H5 139.1 . . . no
C2 C3 H6 148.4 . . . no
C2 C3 H7 164.7 . . . no
C2 C3 H8 137.4 . . . no
C2 C3 H11 117.7 . . . no
C2 C3 C4 100.3(3) 2_655 2_655 2_655 ?
C2 C3 C5 87.7(2) 2_655 2_655 2_655 ?
C2 C3 C6 95.4(2) 2_655 2_655 2_655 ?
C2 C3 C7 97.9(2) 2_655 2_655 2_655 ?
C2 C3 H1 76.8 2_655 2_655 2_655 no
C2 C3 H2 106.4 2_655 2_655 2_655 no
C2 C3 H2 165.6 2_655 2_655 2_655 no
C2 C3 H3 79.0 2_655 2_655 2_655 no
C2 C3 H3 33.2 2_655 2_655 2_655 no
C2 C3 H4 74.8 2_655 2_655 2_655 no
C2 C3 H4 33.5 2_655 2_655 2_655 no
C2 C3 H5 91.8 2_655 2_655 2_655 no
C2 C3 H6 113.5 2_655 2_655 2_655 no
C2 C3 H7 77.6 2_655 2_655 2_655 no
C2 C3 H8 53.6 2_655 2_655 2_655 no
C2 C3 H11 112.8 2_655 2_655 2_655 no
C4 C3 C5 150.3(4) . . . ?
C4 C3 C6 30.4(3) . . . ?
C4 C3 C7 99.2(3) . . . ?
C4 C3 H1 119.8 . . . no
C4 C3 H2 144.2 . . . no
C4 C3 H2 66.8 . . . no
C4 C3 H3 139.7 . . . no
C4 C3 H3 71.3 . . . no
C4 C3 H4 170.7 . . . no
C4 C3 H4 69.6 . . . no
C4 C3 H5 19.7 . . . no
C4 C3 H6 41.6 . . . no
C4 C3 H7 51.0 . . . no
C4 C3 H8 94.2 . . . no
C4 C3 H11 109.5 . . . no
C5 C3 C6 176.6(3) . . . ?
C5 C3 C7 51.2(2) . . . ?
C5 C3 H1 89.9 . . . no
C5 C3 H2 19.3 . . . no
C5 C3 H2 106.6 . . . no
C5 C3 H3 14.9 . . . no
C5 C3 H3 120.9 . . . no
C5 C3 H4 24.2 . . . no
C5 C3 H4 107.6 . . . no
C5 C3 H5 169.0 . . . no
C5 C3 H6 155.6 . . . no
C5 C3 H7 157.5 . . . no
C5 C3 H8 113.1 . . . no
C5 C3 H11 93.2 . . . no
C6 C3 C7 129.5(2) . . . ?
C6 C3 H1 89.4 . . . no
C6 C3 H2 157.4 . . . no
C6 C3 H2 70.3 . . . no
C6 C3 H3 168.0 . . . no
C6 C3 H3 62.2 . . . no
C6 C3 H4 156.1 . . . no
C6 C3 H4 75.8 . . . no
C6 C3 H5 13.0 . . . no
C6 C3 H6 21.0 . . . no
C6 C3 H7 23.6 . . . no
C6 C3 H8 67.8 . . . no
C6 C3 H11 84.3 . . . no
C7 C3 H1 141.0 . . . no
C7 C3 H2 54.3 . . . no
C7 C3 H2 90.6 . . . no
C7 C3 H3 42.3 . . . no
C7 C3 H3 117.8 . . . no
C7 C3 H4 74.1 . . . no
C7 C3 H4 89.7 . . . no
C7 C3 H5 118.1 . . . no
C7 C3 H6 131.5 . . . no
C7 C3 H7 147.1 . . . no
C7 C3 H8 150.5 . . . no
C7 C3 H11 132.3 . . . no
H1 C3 H2 89.6 . . . no
H1 C3 H2 103.6 . . . no
H1 C3 H3 99.5 . . . no
H1 C3 H3 78.5 . . . no
H1 C3 H4 67.3 . . . no
H1 C3 H4 103.5 . . . no
H1 C3 H5 100.7 . . . no
H1 C3 H6 83.7 . . . no
H1 C3 H7 70.4 . . . no
H1 C3 H8 36.1 . . . no
H1 C3 H11 36.0 . . . no
H2 C3 H2 88.0 . . . no
H2 C3 H3 32.1 . . . no
H2 C3 H3 139.4 . . . no
H2 C3 H4 35.3 . . . no
H2 C3 H4 126.3 . . . no
H2 C3 H5 160.8 . . . no
H2 C3 H6 136.7 . . . no
H2 C3 H7 158.5 . . . no
H2 C3 H8 120.8 . . . no
H2 C3 H11 81.7 . . . no
H2 C3 H3 114.7 2_665 2_665 2_665 no
H2 C3 H3 132.4 2_665 2_665 2_665 no
H2 C3 H4 118.9 2_665 2_665 2_665 no
H2 C3 H4 135.8 2_665 2_665 2_665 no
H2 C3 H5 74.0 2_665 2_665 2_665 no
H2 C3 H6 52.8 2_665 2_665 2_665 no
H2 C3 H7 88.9 2_665 2_665 2_665 no
H2 C3 H8 118.9 2_665 2_665 2_665 no
H2 C3 H11 68.4 2_665 2_665 2_665 no
H3 C3 H3 111.6 . . . no
H3 C3 H4 32.3 . . . no
H3 C3 H4 94.2 . . . no
H3 C3 H5 155.2 . . . no
H3 C3 H6 167.5 . . . no
H3 C3 H7 156.1 . . . no
H3 C3 H8 115.5 . . . no
H3 C3 H11 107.6 . . . no
H3 C3 H4 105.8 2_655 2_655 2_655 no
H3 C3 H4 28.4 2_655 2_655 2_655 no
H3 C3 H5 59.3 2_655 2_655 2_655 no
H3 C3 H6 80.9 2_655 2_655 2_655 no
H3 C3 H7 46.2 2_655 2_655 2_655 no
H3 C3 H8 43.2 2_655 2_655 2_655 no
H3 C3 H11 107.3 2_655 2_655 2_655 no
H4 C3 H4 103.5 . . . no
H4 C3 H5 163.5 . . . no
H4 C3 H6 147.6 . . . no
H4 C3 H7 133.5 . . . no
H4 C3 H8 89.2 . . . no
H4 C3 H11 79.8 . . . no
H4 C3 H5 67.2 2_655 2_655 2_655 no
H4 C3 H6 96.8 2_655 2_655 2_655 no
H4 C3 H7 68.5 2_655 2_655 2_655 no
H4 C3 H8 70.5 2_655 2_655 2_655 no
H4 C3 H11 135.4 2_655 2_655 2_655 no
H5 C3 H6 31.5 . . . no
H5 C3 H7 31.3 . . . no
H5 C3 H8 75.0 . . . no
H5 C3 H11 97.2 . . . no
H6 C3 H7 36.2 . . . no
H6 C3 H8 74.1 . . . no
H6 C3 H11 68.1 . . . no
H7 C3 H8 44.4 . . . no
H7 C3 H11 77.4 . . . no
H8 C3 H11 65.1 2_655 2_655 2_655 no
O1 C4 N1 40.76(12) . . . ?
O1 C4 N2 21.8(2) . . . ?
O1 C4 C1 9.5(2) . . . ?
O1 C4 C2 71.6(2) . . . ?
O1 C4 C3 100.8(3) . . . ?
O1 C4 C5 81.8(1) . . . ?
O1 C4 C6 137.9(4) . . . ?
O1 C4 H1 126.7 . . . no
O1 C4 H2 90.3 . . . no
O1 C4 H3 113.7 . . . no
O1 C4 H4 83.8 . . . no
O1 C4 H5 110.2 . . . no
O1 C4 H6 135.2 . . . no
O1 C4 H7 153.7 . . . no
O1 C4 H10 65.0 . . . no
N1 C4 N2 62.6(3) . . . ?
N1 C4 C1 31.3(2) . . . ?
N1 C4 C2 30.9(1) . . . ?
N1 C4 C3 60.1(3) . . . ?
N1 C4 C5 41.02(13) . . . ?
N1 C4 C6 177.8(4) . . . ?
N1 C4 H1 86.0 . . . no
N1 C4 H2 86.2 . . . no
N1 C4 H3 109.7 . . . no
N1 C4 H4 84.6 . . . no
N1 C4 H5 150.4 . . . no
N1 C4 H6 149.6 . . . no
N1 C4 H7 153.2 . . . no
N1 C4 H10 98.6 . . . no
N2 C4 C1 31.3(2) . . . ?
N2 C4 C2 93.4(3) . . . ?
N2 C4 C3 122.6(5) . . . ?
N2 C4 C5 103.6(3) . . . ?
N2 C4 C6 116.1(5) . . . ?
N2 C4 H1 148.5 . . . no
N2 C4 H2 91.3 . . . no
N2 C4 H3 112.0 . . . no
N2 C4 H4 86.0 . . . no
N2 C4 H5 88.8 . . . no
N2 C4 H6 117.5 . . . no
N2 C4 H7 135.9 . . . no
N2 C4 H10 47.7 . . . no
C1 C4 C2 62.2(2) . . . ?
C1 C4 C3 91.3(3) . . . ?
C1 C4 C5 72.3(2) . . . ?
C1 C4 C6 147.4(4) . . . ?
C1 C4 H1 117.2 . . . no
C1 C4 H2 88.9 . . . no
C1 C4 H3 114.2 . . . no
C1 C4 H4 84.1 . . . no
C1 C4 H5 119.7 . . . no
C1 C4 H6 141.1 . . . no
C1 C4 H7 160.1 . . . no
C1 C4 H10 72.4 . . . no
C2 C4 C3 29.2(3) . . . ?
C2 C4 C5 10.2(2) . . . ?
C2 C4 C6 150.4(4) . . . ?
C2 C4 H1 55.1 . . . no
C2 C4 H2 85.2 . . . no
C2 C4 H3 99.0 . . . no
C2 C4 H4 85.9 . . . no
C2 C4 H5 171.9 . . . no
C2 C4 H6 134.9 . . . no
C2 C4 H7 126.0 . . . no
C2 C4 H10 124.1 . . . no
C3 C4 C5 19.1(3) . . . ?
C3 C4 C6 121.3(5) . . . ?
C3 C4 H1 25.9 . . . no
C3 C4 H2 86.5 . . . no
C3 C4 H3 86.0 . . . no
C3 C4 H4 87.3 . . . no
C3 C4 H5 147.4 . . . no
C3 C4 H6 112.3 . . . no
C3 C4 H7 98.0 . . . no
C3 C4 H10 144.3 . . . no
C5 C4 C6 140.2(4) . . . ?
C5 C4 H1 45.0 . . . no
C5 C4 H2 84.4 . . . no
C5 C4 H3 95.6 . . . no
C5 C4 H4 87.4 . . . no
C5 C4 H5 165.8 . . . no
C5 C4 H6 126.8 . . . no
C5 C4 H7 116.7 . . . no
C5 C4 H10 131.1 . . . no
C6 C4 H1 95.4 . . . no
C6 C4 H2 92.1 . . . no
C6 C4 H3 72.4 . . . no
C6 C4 H4 97.1 . . . no
C6 C4 H5 28.8 . . . no
C6 C4 H6 28.9 . . . no
C6 C4 H7 28.9 . . . no
C6 C4 H10 79.3 . . . no
H1 C4 H2 88.1 . . . no
H1 C4 H3 75.3 . . . no
H1 C4 H4 89.4 . . . no
H1 C4 H5 122.1 . . . no
H1 C4 H6 90.2 . . . no
H1 C4 H7 73.1 . . . no
H1 C4 H10 149.4 . . . no
H2 C4 H3 155.8 2_665 2_665 2_665 no
H2 C4 H4 170.6 2_665 2_665 2_665 no
H2 C4 H5 102.5 2_665 2_665 2_665 no
H2 C4 H6 63.5 2_665 2_665 2_665 no
H2 C4 H7 109.1 2_665 2_665 2_665 no
H2 C4 H10 62.3 2_665 2_665 2_665 no
H3 C4 H4 30.1 2_655 2_655 2_655 no
H3 C4 H5 72.9 2_655 2_655 2_655 no
H3 C4 H6 98.4 2_655 2_655 2_655 no
H3 C4 H7 49.5 2_655 2_655 2_655 no
H3 C4 H10 129.5 2_655 2_655 2_655 no
H4 C4 H5 86.5 2_655 2_655 2_655 no
H4 C4 H6 125.6 2_655 2_655 2_655 no
H4 C4 H7 78.8 2_655 2_655 2_655 no
H4 C4 H10 121.0 2_655 2_655 2_655 no
H5 C4 H6 49.4 . . . no
H5 C4 H7 49.5 . . . no
H5 C4 H10 62.7 . . . no
H6 C4 H7 49.4 . . . no
H6 C4 H10 70.6 . . . no
H7 C4 H10 107.9 . . . no
O1 C5 O3 131.5(2) 1_655 1_655 1_655 ?
O1 C5 N1 117.9(2) 1_655 1_655 1_655 ?
O1 C5 C1 108.2(2) 1_655 1_655 1_655 ?
O1 C5 C2 88.9(3) 1_655 1_655 1_655 ?
O1 C5 C3 62.2(2) 1_655 1_655 1_655 ?
O1 C5 C4 72.8(1) 1_655 1_655 1_655 ?
O1 C5 C7 147.8(2) 1_655 1_655 1_655 ?
O1 C5 C8 148.5(2) 1_655 1_655 1_655 ?
O1 C5 C11 69.43(13) 1_655 1_655 1_655 ?
O1 C5 C12 152.4(2) 1_655 1_655 1_655 ?
O1 C5 H1 38.8 1_655 1_655 1_655 no
O1 C5 H2 102.6 1_655 1_655 1_655 no
O1 C5 H3 134.4 1_655 1_655 1_655 no
O1 C5 H4 26.9 1_655 1_655 1_655 no
O1 C5 H6 125.7 1_655 1_655 1_655 no
O1 C5 H7 107.1 1_655 1_655 1_655 no
O1 C5 H8 131.2 1_655 1_655 1_655 no
O3 C5 N1 110.6(2) 2_554 2_554 2_554 ?
O3 C5 C1 120.2(2) 2_554 2_554 2_554 ?
O3 C5 C2 139.3(3) 2_554 2_554 2_554 ?
O3 C5 C3 164.5(2) 2_554 2_554 2_554 ?
O3 C5 C4 154.6(2) 2_554 2_554 2_554 ?
O3 C5 C7 80.7(2) 2_554 2_554 2_554 ?
O3 C5 C8 72.2(2) 2_554 2_554 2_554 ?
O3 C5 C11 63.0(2) 2_554 2_554 2_554 ?
O3 C5 C12 71.4(2) 2_554 2_554 2_554 ?
O3 C5 H1 167.3 2_554 2_554 2_554 no
O3 C5 H2 62.5 2_554 2_554 2_554 no
O3 C5 H3 50.0 2_554 2_554 2_554 no
O3 C5 H4 110.7 2_554 2_554 2_554 no
O3 C5 H6 42.1 2_554 2_554 2_554 no
O3 C5 H7 73.5 2_554 2_554 2_554 no
O3 C5 H8 81.9 2_554 2_554 2_554 no
N1 C5 C1 9.73(12) . . . ?
N1 C5 C2 29.1(2) . . . ?
N1 C5 C3 55.9(2) . . . ?
N1 C5 C4 45.4(1) . . . ?
N1 C5 C7 30.14(13) . . . ?
N1 C5 C8 46.8(1) . . . ?
N1 C5 C11 164.4(2) . . . ?
N1 C5 C12 41.9(1) . . . ?
N1 C5 H1 79.5 . . . no
N1 C5 H2 103.3 . . . no
N1 C5 H3 85.3 . . . no
N1 C5 H4 135.3 . . . no
N1 C5 H6 96.5 . . . no
N1 C5 H7 90.8 . . . no
N1 C5 H8 51.4 . . . no
C1 C5 C2 19.4(2) . . . ?
C1 C5 C3 46.2(2) . . . ?
C1 C5 C4 35.66(13) . . . ?
C1 C5 C7 39.9(1) . . . ?
C1 C5 C8 55.6(1) . . . ?
C1 C5 C11 164.4(2) . . . ?
C1 C5 C12 50.41(13) . . . ?
C1 C5 H1 69.8 . . . no
C1 C5 H2 105.6 . . . no
C1 C5 H3 93.3 . . . no
C1 C5 H4 127.0 . . . no
C1 C5 H6 102.6 . . . no
C1 C5 H7 95.3 . . . no
C1 C5 H8 57.9 . . . no
C2 C5 C3 26.8(2) . . . ?
C2 C5 C4 16.3(2) . . . ?
C2 C5 C7 59.2(3) . . . ?
C2 C5 C8 73.2(3) . . . ?
C2 C5 C11 152.2(3) . . . ?
C2 C5 C12 68.4(3) . . . ?
C2 C5 H1 50.4 . . . no
C2 C5 H2 109.7 . . . no
C2 C5 H3 108.6 . . . no
C2 C5 H4 109.2 . . . no
C2 C5 H6 114.6 . . . no
C2 C5 H7 102.7 . . . no
C2 C5 H8 71.7 . . . no
C3 C5 C4 10.6(1) . . . ?
C3 C5 C7 86.1(2) . . . ?
C3 C5 C8 98.5(2) . . . ?
C3 C5 C11 127.6(2) . . . ?
C3 C5 C12 93.5(2) . . . ?
C3 C5 H1 23.6 . . . no
C3 C5 H2 110.6 . . . no
C3 C5 H3 128.9 . . . no
C3 C5 H4 84.5 . . . no
C3 C5 H6 126.6 . . . no
C3 C5 H7 111.8 . . . no
C3 C5 H8 92.9 . . . no
C4 C5 C7 75.5(2) . . . ?
C4 C5 C8 88.9(2) . . . ?
C4 C5 C11 137.2(2) . . . ?
C4 C5 C12 83.2(2) . . . ?
C4 C5 H1 34.1 . . . no
C4 C5 H2 109.7 . . . no
C4 C5 H3 122.0 . . . no
C4 C5 H4 94.7 . . . no
C4 C5 H6 121.6 . . . no
C4 C5 H7 109.7 . . . no
C4 C5 H8 85.2 . . . no
C7 C5 C8 24.26(12) . . . ?
C7 C5 C11 142.0(2) . . . ?
C7 C5 C12 20.56(12) . . . ?
C7 C5 H1 109.6 . . . no
C7 C5 H2 93.1 . . . no
C7 C5 H3 61.7 . . . no
C7 C5 H4 156.6 . . . no
C7 C5 H6 76.6 . . . no
C7 C5 H7 78.5 . . . no
C7 C5 H8 39.1 . . . no
C8 C5 C11 133.8(2) . . . ?
C8 C5 C12 40.14(13) . . . ?
C8 C5 H1 120.2 . . . no
C8 C5 H2 107.8 . . . no
C8 C5 H3 39.0 . . . no
C8 C5 H4 137.9 . . . no
C8 C5 H6 85.7 . . . no
C8 C5 H7 54.5 . . . no
C8 C5 H8 18.5 . . . no
C11 C5 C12 125.6(2) 1_655 1_655 1_655 ?
C11 C5 H1 105.2 1_655 1_655 1_655 no
C11 C5 H2 61.2 1_655 1_655 1_655 no
C11 C5 H3 99.0 1_655 1_655 1_655 no
C11 C5 H4 57.4 1_655 1_655 1_655 no
C11 C5 H6 69.1 1_655 1_655 1_655 no
C11 C5 H7 100.2 1_655 1_655 1_655 no
C11 C5 H8 135.7 1_655 1_655 1_655 no
C12 C5 H1 115.8 . . . no
C12 C5 H2 72.5 . . . no
C12 C5 H3 70.3 . . . no
C12 C5 H4 177.0 . . . no
C12 C5 H6 57.2 . . . no
C12 C5 H7 93.5 . . . no
C12 C5 H8 57.6 . . . no
H1 C5 H2 108.5 . . . no
H1 C5 H3 141.1 . . . no
H1 C5 H4 62.6 . . . no
H1 C5 H6 131.4 . . . no
H1 C5 H7 115.0 . . . no
H1 C5 H8 110.7 . . . no
H2 C5 H3 109.7 . . . no
H2 C5 H4 110.3 . . . no
H2 C5 H6 24.8 . . . no
H2 C5 H7 136.0 . . . no
H2 C5 H8 126.0 . . . no
H3 C5 H4 109.2 . . . no
H3 C5 H6 85.5 . . . no
H3 C5 H7 29.3 . . . no
H3 C5 H8 37.0 . . . no
H4 C5 H6 125.8 . . . no
H4 C5 H7 85.2 . . . no
H4 C5 H8 120.1 . . . no
H6 C5 H7 113.4 2_665 2_665 2_665 no
H6 C5 H8 103.0 2_665 2_665 2_665 no
H7 C5 H8 41.0 2_655 2_655 2_655 no
O2 C6 O2 59.9(2) 2_655 2_655 2_655 ?
O2 C6 O3 107.1(2) 2_655 2_655 2_655 ?
O2 C6 O3 91.1(2) 2_655 2_655 2_655 ?
O2 C6 N2 159.5(2) 2_655 2_655 2_655 ?
O2 C6 N3 125.0(2) 2_655 2_655 2_655 ?
O2 C6 C1 150.5(2) 2_655 2_655 2_655 ?
O2 C6 C2 113.6(2) 2_655 2_655 2_655 ?
O2 C6 C3 103.6(2) 2_655 2_655 2_655 ?
O2 C6 C4 131.3(4) 2_655 2_655 2_655 ?
O2 C6 H1 80.4 2_655 2_655 2_655 no
O2 C6 H2 116.3 2_655 2_655 2_655 no
O2 C6 H3 74.0 2_655 2_655 2_655 no
O2 C6 H5 112.4 2_655 2_655 2_655 no
O2 C6 H6 79.7 2_655 2_655 2_655 no
O2 C6 H7 32.0 2_655 2_655 2_655 no
O2 C6 H8 40.6 2_655 2_655 2_655 no
O2 C6 H9 59.7 2_655 2_655 2_655 no
O2 C6 H10 147.7 2_655 2_655 2_655 no
O2 C6 H10 58.6 2_655 2_655 2_655 no
O2 C6 O3 88.3(2) 1_666 1_666 1_666 ?
O2 C6 O3 34.34(11) 1_666 1_666 1_666 ?
O2 C6 N2 138.4(3) 1_666 1_666 1_666 ?
O2 C6 N3 103.0(2) 1_666 1_666 1_666 ?
O2 C6 C1 142.1(2) 1_666 1_666 1_666 ?
O2 C6 C2 137.3(2) 1_666 1_666 1_666 ?
O2 C6 C3 132.4(2) 1_666 1_666 1_666 ?
O2 C6 C4 144.4(4) 1_666 1_666 1_666 ?
O2 C6 H1 116.4 1_666 1_666 1_666 no
O2 C6 H2 83.8 1_666 1_666 1_666 no
O2 C6 H3 129.4 1_666 1_666 1_666 no
O2 C6 H5 89.8 1_666 1_666 1_666 no
O2 C6 H6 35.3 1_666 1_666 1_666 no
O2 C6 H7 91.4 1_666 1_666 1_666 no
O2 C6 H8 99.1 1_666 1_666 1_666 no
O2 C6 H9 78.2 1_666 1_666 1_666 no
O2 C6 H10 88.0 1_666 1_666 1_666 no
O2 C6 H10 38.7 1_666 1_666 1_666 no
O3 C6 O3 92.5(2) 2 2 2 ?
O3 C6 N2 85.4(2) 2 2 2 ?
O3 C6 N3 19.07(8) 2 2 2 ?
O3 C6 C1 94.8(2) 2 2 2 ?
O3 C6 C2 129.8(2) 2 2 2 ?
O3 C6 C3 137.9(2) 2 2 2 ?
O3 C6 C4 113.0(3) 2 2 2 ?
O3 C6 H1 153.7 2 2 2 no
O3 C6 H2 123.4 2 2 2 no
O3 C6 H3 86.1 2 2 2 no
O3 C6 H5 5.5 2 2 2 no
O3 C6 H6 111.3 2 2 2 no
O3 C6 H7 104.7 2 2 2 no
O3 C6 H8 121.7 2 2 2 no
O3 C6 H9 49.8 2 2 2 no
O3 C6 H10 65.1 2 2 2 no
O3 C6 H10 57.6 2 2 2 no
O3 C6 N2 104.9(2) 1_666 1_666 1_666 ?
O3 C6 N3 97.7(2) 1_666 1_666 1_666 ?
O3 C6 C1 107.8(2) 1_666 1_666 1_666 ?
O3 C6 C2 114.2(2) 1_666 1_666 1_666 ?
O3 C6 C3 115.1(2) 1_666 1_666 1_666 ?
O3 C6 C4 113.2(3) 1_666 1_666 1_666 ?
O3 C6 H1 112.8 1_666 1_666 1_666 no
O3 C6 H2 53.9 1_666 1_666 1_666 no
O3 C6 H3 163.7 1_666 1_666 1_666 no
O3 C6 H5 90.7 1_666 1_666 1_666 no
O3 C6 H6 19.8 1_666 1_666 1_666 no
O3 C6 H7 123.0 1_666 1_666 1_666 no
O3 C6 H8 124.4 1_666 1_666 1_666 no
O3 C6 H9 106.8 1_666 1_666 1_666 no
O3 C6 H10 59.4 1_666 1_666 1_666 no
O3 C6 H10 65.8 1_666 1_666 1_666 no
N2 C6 N3 66.3(2) . . . ?
N2 C6 C1 9.99(13) . . . ?
N2 C6 C2 48.1(2) . . . ?
N2 C6 C3 58.2(2) . . . ?
N2 C6 C4 29.9(3) . . . ?
N2 C6 H1 81.5 . . . no
N2 C6 H2 66.1 . . . no
N2 C6 H3 91.2 . . . no
N2 C6 H5 80.8 . . . no
N2 C6 H6 111.5 . . . no
N2 C6 H7 129.9 . . . no
N2 C6 H8 119.0 . . . no
N2 C6 H9 125.0 . . . no
N2 C6 H10 52.3 . . . no
N2 C6 H10 139.9 . . . no
N3 C6 C1 75.7(2) 2 2 2 ?
N3 C6 C2 111.5(2) 2 2 2 ?
N3 C6 C3 120.4(2) 2 2 2 ?
N3 C6 C4 94.1(3) 2 2 2 ?
N3 C6 H1 140.5 2 2 2 no
N3 C6 H2 112.4 2 2 2 no
N3 C6 H3 86.2 2 2 2 no
N3 C6 H5 14.9 2 2 2 no
N3 C6 H6 117.6 2 2 2 no
N3 C6 H7 115.9 2 2 2 no
N3 C6 H8 129.3 2 2 2 no
N3 C6 H9 65.8 2 2 2 no
N3 C6 H10 54.6 2 2 2 no
N3 C6 H10 76.2 2 2 2 no
C1 C6 C2 38.12(12) . . . ?
C1 C6 C3 48.2(2) . . . ?
C1 C6 C4 19.9(3) . . . ?
C1 C6 H1 71.6 . . . no
C1 C6 H2 63.1 . . . no
C1 C6 H3 88.5 . . . no
C1 C6 H5 90.4 . . . no
C1 C6 H6 111.0 . . . no
C1 C6 H7 123.7 . . . no
C1 C6 H8 110.8 . . . no
C1 C6 H9 130.7 . . . no
C1 C6 H10 60.0 . . . no
C1 C6 H10 149.9 . . . no
C2 C6 C3 10.1(1) . . . ?
C2 C6 C4 18.3(3) . . . ?
C2 C6 H1 33.5 . . . no
C2 C6 H2 60.5 . . . no
C2 C6 H3 78.4 . . . no
C2 C6 H5 126.4 . . . no
C2 C6 H6 104.0 . . . no
C2 C6 H7 95.3 . . . no
C2 C6 H8 78.1 . . . no
C2 C6 H9 138.7 . . . no
C2 C6 H10 92.0 . . . no
C2 C6 H10 172.0 . . . no
C3 C6 C4 28.3(3) . . . ?
C3 C6 H1 23.4 . . . no
C3 C6 H2 63.2 . . . no
C3 C6 H3 75.4 . . . no
C3 C6 H5 135.2 . . . no
C3 C6 H6 101.9 . . . no
C3 C6 H7 86.7 . . . no
C3 C6 H8 69.0 . . . no
C3 C6 H9 135.3 . . . no
C3 C6 H10 101.2 . . . no
C3 C6 H10 161.9 . . . no
C4 C6 H1 51.7 . . . no
C4 C6 H2 60.7 . . . no
C4 C6 H3 82.1 . . . no
C4 C6 H5 109.0 . . . no
C4 C6 H6 109.1 . . . no
C4 C6 H7 108.9 . . . no
C4 C6 H8 93.4 . . . no
C4 C6 H9 137.4 . . . no
C4 C6 H10 76.9 . . . no
C4 C6 H10 169.8 . . . no
H1 C6 H2 71.1 . . . no
H1 C6 H3 71.6 . . . no
H1 C6 H5 153.6 . . . no
H1 C6 H6 94.7 . . . no
H1 C6 H7 68.0 . . . no
H1 C6 H8 49.4 . . . no
H1 C6 H9 123.4 . . . no
H1 C6 H10 121.2 . . . no
H1 C6 H10 138.5 . . . no
H2 C6 H3 138.6 2_665 2_665 2_665 no
H2 C6 H5 118.3 2_665 2_665 2_665 no
H2 C6 H6 48.9 2_665 2_665 2_665 no
H2 C6 H7 131.3 2_665 2_665 2_665 no
H2 C6 H8 114.9 2_665 2_665 2_665 no
H2 C6 H9 160.7 2_665 2_665 2_665 no
H2 C6 H10 58.7 2_665 2_665 2_665 no
H2 C6 H10 119.6 2_665 2_665 2_665 no
H3 C6 H5 89.3 2_655 2_655 2_655 no
H3 C6 H6 151.9 2_655 2_655 2_655 no
H3 C6 H7 42.6 2_655 2_655 2_655 no
H3 C6 H8 45.6 2_655 2_655 2_655 no
H3 C6 H9 60.4 2_655 2_655 2_655 no
H3 C6 H10 133.0 2_655 2_655 2_655 no
H3 C6 H10 100.2 2_655 2_655 2_655 no
H5 C6 H6 110.0 . . . no
H5 C6 H7 110.0 . . . no
H5 C6 H8 126.6 . . . no
H5 C6 H9 55.3 . . . no
H5 C6 H10 59.8 . . . no
H5 C6 H10 61.3 . . . no
H6 C6 H7 109.8 . . . no
H6 C6 H8 106.8 . . . no
H6 C6 H9 113.5 . . . no
H6 C6 H10 75.1 . . . no
H6 C6 H10 73.4 . . . no
H7 C6 H8 18.7 . . . no
H7 C6 H9 56.7 . . . no
H7 C6 H10 169.8 . . . no
H7 C6 H10 78.8 . . . no
H8 C6 H9 75.2 2_655 2_655 2_655 no
H8 C6 H10 170.1 2_655 2_655 2_655 no
H8 C6 H10 95.3 2_655 2_655 2_655 no
H9 C6 H10 113.3 1_656 1_656 1_656 no
H9 C6 H10 41.2 1_656 1_656 1_656 no
H10 C6 H10 94.6 2_565 2_565 2_565 no
O1 C7 N1 58.7(2) . . . ?
O1 C7 N2 37.99(12) . . . ?
O1 C7 N3 118.4(2) . . . ?
O1 C7 C1 27.9(1) . . . ?
O1 C7 C2 87.4(2) . . . ?
O1 C7 C3 76.0(2) . . . ?
O1 C7 C5 118.7(2) . . . ?
O1 C7 C8 111.4(3) . . . ?
O1 C7 C9 120.4(2) . . . ?
O1 C7 C10 119.7(2) . . . ?
O1 C7 C11 111.1(2) . . . ?
O1 C7 C12 97.3(3) . . . ?
O1 C7 H2 124.5 . . . no
O1 C7 H3 133.4 . . . no
O1 C7 H4 50.0 . . . no
O1 C7 H8 99.7 . . . no
O1 C7 H10 107.5 . . . no
O1 C7 H11 83.7 . . . no
N1 C7 N2 20.8(2) . . . ?
N1 C7 N3 139.4(3) . . . ?
N1 C7 C1 30.8(2) . . . ?
N1 C7 C2 28.7(2) . . . ?
N1 C7 C3 17.3(2) . . . ?
N1 C7 C5 60.1(2) . . . ?
N1 C7 C8 119.4(5) . . . ?
N1 C7 C9 150.9(4) . . . ?
N1 C7 C10 178.3(3) . . . ?
N1 C7 C11 149.4(4) . . . ?
N1 C7 C12 119.3(5) . . . ?
N1 C7 H2 68.9 . . . no
N1 C7 H3 77.3 . . . no
N1 C7 H4 108.7 . . . no
N1 C7 H8 94.3 . . . no
N1 C7 H10 140.3 . . . no
N1 C7 H11 93.3 . . . no
N2 C7 N3 139.8(2) . . . ?
N2 C7 C1 10.1(2) . . . ?
N2 C7 C2 49.4(2) . . . ?
N2 C7 C3 38.09(11) . . . ?
N2 C7 C5 80.8(2) . . . ?
N2 C7 C8 122.2(3) . . . ?
N2 C7 C9 148.7(2) . . . ?
N2 C7 C10 157.5(2) . . . ?
N2 C7 C11 138.8(3) . . . ?
N2 C7 C12 112.1(4) . . . ?
N2 C7 H2 88.0 . . . no
N2 C7 H3 97.7 . . . no
N2 C7 H4 88.0 . . . no
N2 C7 H8 99.0 . . . no
N2 C7 H10 131.1 . . . no
N2 C7 H11 88.0 . . . no
N3 C7 C1 135.4(2) . . . ?
N3 C7 C2 128.1(2) . . . ?
N3 C7 C3 134.4(2) . . . ?
N3 C7 C5 106.7(2) . . . ?
N3 C7 C8 19.9(3) . . . ?
N3 C7 C9 11.6(2) . . . ?
N3 C7 C10 41.5(2) . . . ?
N3 C7 C11 71.2(2) . . . ?
N3 C7 C12 101.3(3) . . . ?
N3 C7 H2 112.8 . . . no
N3 C7 H3 84.6 . . . no
N3 C7 H4 80.0 . . . no
N3 C7 H8 45.1 . . . no
N3 C7 H10 80.3 . . . no
N3 C7 H11 127.3 . . . no
C1 C7 C2 59.5(2) . . . ?
C1 C7 C3 48.1(2) . . . ?
C1 C7 C5 90.9(2) . . . ?
C1 C7 C8 120.2(4) . . . ?
C1 C7 C9 142.3(3) . . . ?
C1 C7 C10 147.5(3) . . . ?
C1 C7 C11 132.7(3) . . . ?
C1 C7 C12 109.1(4) . . . ?
C1 C7 H2 97.8 . . . no
C1 C7 H3 107.2 . . . no
C1 C7 H4 77.9 . . . no
C1 C7 H8 99.2 . . . no
C1 C7 H10 126.1 . . . no
C1 C7 H11 87.0 . . . no
C2 C7 C3 11.3(2) . . . ?
C2 C7 C5 31.4(2) . . . ?
C2 C7 C8 111.4(4) . . . ?
C2 C7 C9 137.3(3) . . . ?
C2 C7 C10 152.9(3) . . . ?
C2 C7 C11 143.8(3) . . . ?
C2 C7 C12 120.4(4) . . . ?
C2 C7 H2 42.5 . . . no
C2 C7 H3 49.9 . . . no
C2 C7 H4 137.3 . . . no
C2 C7 H8 89.2 . . . no
C2 C7 H10 137.3 . . . no
C2 C7 H11 97.8 . . . no
C3 C7 C5 42.7(2) . . . ?
C3 C7 C8 115.9(3) . . . ?
C3 C7 C9 145.0(3) . . . ?
C3 C7 C10 164.2(2) . . . ?
C3 C7 C11 148.1(3) . . . ?
C3 C7 C12 120.5(4) . . . ?
C3 C7 H2 52.6 . . . no
C3 C7 H3 60.8 . . . no
C3 C7 H4 126.0 . . . no
C3 C7 H8 91.8 . . . no
C3 C7 H10 140.0 . . . no
C3 C7 H11 95.7 . . . no
C5 C7 C8 97.0(3) . . . ?
C5 C7 C9 112.1(3) . . . ?
C5 C7 C10 121.5(2) . . . ?
C5 C7 C11 121.6(2) . . . ?
C5 C7 C12 112.7(3) . . . ?
C5 C7 H2 20.1 . . . no
C5 C7 H3 22.1 . . . no
C5 C7 H4 168.4 . . . no
C5 C7 H8 83.8 . . . no
C5 C7 H10 119.6 . . . no
C5 C7 H11 100.6 . . . no
C8 C7 C9 31.5(3) . . . ?
C8 C7 C10 61.5(3) . . . ?
C8 C7 C11 91.1(3) . . . ?
C8 C7 C12 121.2(5) . . . ?
C8 C7 H2 109.2 . . . no
C8 C7 H3 76.0 . . . no
C8 C7 H4 86.4 . . . no
C8 C7 H8 25.2 . . . no
C8 C7 H10 100.2 . . . no
C8 C7 H11 147.2 . . . no
C9 C7 C10 30.0(2) . . . ?
C9 C7 C11 59.6(2) . . . ?
C9 C7 C12 89.7(3) . . . ?
C9 C7 H2 114.1 . . . no
C9 C7 H3 90.3 . . . no
C9 C7 H4 76.3 . . . no
C9 C7 H8 56.7 . . . no
C9 C7 H10 68.8 . . . no
C9 C7 H11 115.7 . . . no
C10 C7 C11 29.6(2) . . . ?
C10 C7 C12 59.8(3) . . . ?
C10 C7 H2 112.4 . . . no
C10 C7 H3 104.4 . . . no
C10 C7 H4 69.8 . . . no
C10 C7 H8 86.6 . . . no
C10 C7 H10 38.8 . . . no
C10 C7 H11 85.8 . . . no
C11 C7 C12 30.1(3) . . . ?
C11 C7 H2 104.3 . . . no
C11 C7 H3 114.7 . . . no
C11 C7 H4 69.1 . . . no
C11 C7 H8 116.3 . . . no
C11 C7 H10 9.2 . . . no
C11 C7 H11 56.1 . . . no
C12 C7 H2 92.6 . . . no
C12 C7 H3 118.6 . . . no
C12 C7 H4 74.2 . . . no
C12 C7 H8 146.4 . . . no
C12 C7 H10 21.0 . . . no
C12 C7 H11 26.0 . . . no
H2 C7 H3 34.5 . . . no
H2 C7 H4 163.6 . . . no
H2 C7 H8 101.2 . . . no
H2 C7 H10 100.8 . . . no
H2 C7 H11 82.1 . . . no
H3 C7 H4 161.8 . . . no
H3 C7 H8 67.0 . . . no
H3 C7 H10 116.6 . . . no
H3 C7 H11 115.5 . . . no
H4 C7 H8 95.1 1_455 1_455 1_455 no
H4 C7 H10 70.3 1_455 1_455 1_455 no
H4 C7 H11 81.8 1_455 1_455 1_455 no
H8 C7 H10 125.4 . . . no
H8 C7 H11 172.4 . . . no
H10 C7 H11 47.0 . . . no
O1 C8 O1 62.10(13) . . . ?
O1 C8 O2 141.3(2) . . . ?
O1 C8 O3 131.6(2) . . . ?
O1 C8 N1 41.65(13) . . . ?
O1 C8 N2 72.73(13) . . . ?
O1 C8 N3 138.3(2) . . . ?
O1 C8 C1 21.21(10) . . . ?
O1 C8 C1 58.62(12) . . . ?
O1 C8 C2 64.3(1) . . . ?
O1 C8 C5 89.7(2) . . . ?
O1 C8 C7 46.5(2) . . . ?
O1 C8 C9 125.0(3) . . . ?
O1 C8 C10 105.6(2) . . . ?
O1 C8 C11 84.0(2) . . . ?
O1 C8 C12 62.7(2) . . . ?
O1 C8 H1 87.3 . . . no
O1 C8 H2 90.1 . . . no
O1 C8 H3 104.8 . . . no
O1 C8 H4 44.1 . . . no
O1 C8 H7 129.2 . . . no
O1 C8 H8 96.6 . . . no
O1 C8 H9 112.3 . . . no
O1 C8 H11 56.6 . . . no
O1 C8 O2 87.4(2) 2 2 2 ?
O1 C8 O3 112.4(2) 2 2 2 ?
O1 C8 N1 73.4(2) 2 2 2 ?
O1 C8 N2 40.36(11) 2 2 2 ?
O1 C8 N3 106.5(2) 2 2 2 ?
O1 C8 C1 61.38(13) 2 2 2 ?
O1 C8 C1 20.37(9) 2 2 2 ?
O1 C8 C2 77.8(2) 2 2 2 ?
O1 C8 C5 95.4(2) 2 2 2 ?
O1 C8 C7 100.1(3) 2 2 2 ?
O1 C8 C9 131.7(3) 2 2 2 ?
O1 C8 C10 146.6(2) 2 2 2 ?
O1 C8 C11 143.6(2) 2 2 2 ?
O1 C8 C12 124.2(2) 2 2 2 ?
O1 C8 H1 36.3 2 2 2 no
O1 C8 H2 109.3 2 2 2 no
O1 C8 H3 99.6 2 2 2 no
O1 C8 H4 82.9 2 2 2 no
O1 C8 H7 76.1 2 2 2 no
O1 C8 H8 36.4 2 2 2 no
O1 C8 H9 142.7 2 2 2 no
O1 C8 H11 116.7 2 2 2 no
O2 C8 O3 37.6(1) . . . ?
O2 C8 N1 153.3(2) . . . ?
O2 C8 N2 68.6(2) . . . ?
O2 C8 N3 26.68(13) . . . ?
O2 C8 C1 148.8(2) . . . ?
O2 C8 C1 84.4(2) . . . ?
O2 C8 C2 135.4(2) . . . ?
O2 C8 C5 118.1(2) . . . ?
O2 C8 C7 171.9(4) . . . ?
O2 C8 C9 58.3(3) . . . ?
O2 C8 C10 86.5(3) . . . ?
O2 C8 C11 115.6(3) . . . ?
O2 C8 C12 145.2(3) . . . ?
O2 C8 H1 79.5 . . . no
O2 C8 H2 124.1 . . . no
O2 C8 H3 103.3 . . . no
O2 C8 H4 113.5 . . . no
O2 C8 H7 55.1 . . . no
O2 C8 H8 63.2 . . . no
O2 C8 H9 77.0 . . . no
O2 C8 H11 154.3 . . . no
O3 C8 N1 169.0(2) . . . ?
O3 C8 N2 76.9(2) . . . ?
O3 C8 N3 11.0(2) . . . ?
O3 C8 C1 152.7(2) . . . ?
O3 C8 C1 99.1(2) . . . ?
O3 C8 C2 163.5(2) . . . ?
O3 C8 C5 137.3(2) . . . ?
O3 C8 C7 138.8(3) . . . ?
O3 C8 C9 22.2(3) . . . ?
O3 C8 C10 50.4(2) . . . ?
O3 C8 C11 79.6(2) . . . ?
O3 C8 C12 109.4(2) . . . ?
O3 C8 H1 116.3 . . . no
O3 C8 H2 131.3 . . . no
O3 C8 H3 123.0 . . . no
O3 C8 H4 88.4 . . . no
O3 C8 H7 89.4 . . . no
O3 C8 H8 99.1 . . . no
O3 C8 H9 40.8 . . . no
O3 C8 H11 118.8 . . . no
N1 C8 N2 104.8(2) . . . ?
N1 C8 N3 179.9(3) . . . ?
N1 C8 C1 21.57(13) . . . ?
N1 C8 C1 83.7(2) . . . ?
N1 C8 C2 23.27(12) . . . ?
N1 C8 C5 48.0(2) . . . ?
N1 C8 C7 31.0(3) . . . ?
N1 C8 C9 148.0(4) . . . ?
N1 C8 C10 119.6(3) . . . ?
N1 C8 C11 90.3(2) . . . ?
N1 C8 C12 60.4(2) . . . ?
N1 C8 H1 74.0 . . . no
N1 C8 H2 50.3 . . . no
N1 C8 H3 63.2 . . . no
N1 C8 H4 83.0 . . . no
N1 C8 H7 101.3 . . . no
N1 C8 H8 91.0 . . . no
N1 C8 H9 129.2 . . . no
N1 C8 H11 51.0 . . . no
N2 C8 N3 75.2(2) 2 2 2 ?
N2 C8 C1 85.4(2) 2 2 2 ?
N2 C8 C1 22.46(10) 2 2 2 ?
N2 C8 C2 116.4(2) 2 2 2 ?
N2 C8 C5 135.7(2) 2 2 2 ?
N2 C8 C7 119.1(3) 2 2 2 ?
N2 C8 C9 92.6(3) 2 2 2 ?
N2 C8 C10 107.6(2) 2 2 2 ?
N2 C8 C11 120.0(2) 2 2 2 ?
N2 C8 C12 124.6(2) 2 2 2 ?
N2 C8 H1 69.9 2 2 2 no
N2 C8 H2 149.5 2 2 2 no
N2 C8 H3 137.4 2 2 2 no
N2 C8 H4 62.3 2 2 2 no
N2 C8 H7 94.1 2 2 2 no
N2 C8 H8 59.0 2 2 2 no
N2 C8 H9 102.5 2 2 2 no
N2 C8 H11 123.8 2 2 2 no
N3 C8 C1 158.3(2) . . . ?
N3 C8 C1 96.3(2) . . . ?
N3 C8 C2 156.8(2) . . . ?
N3 C8 C5 132.1(2) . . . ?
N3 C8 C7 149.0(4) . . . ?
N3 C8 C9 32.0(3) . . . ?
N3 C8 C10 60.4(2) . . . ?
N3 C8 C11 89.7(3) . . . ?
N3 C8 C12 119.6(3) . . . ?
N3 C8 H1 106.0 . . . no
N3 C8 H2 129.7 . . . no
N3 C8 H3 116.9 . . . no
N3 C8 H4 97.0 . . . no
N3 C8 H7 78.7 . . . no
N3 C8 H8 89.0 . . . no
N3 C8 H9 50.8 . . . no
N3 C8 H11 129.0 . . . no
C1 C8 C1 66.2(2) . . . ?
C1 C8 C2 43.3(1) . . . ?
C1 C8 C5 69.1(2) . . . ?
C1 C8 C7 38.9(3) . . . ?
C1 C8 C9 143.3(4) . . . ?
C1 C8 C10 118.7(2) . . . ?
C1 C8 C11 91.9(2) . . . ?
C1 C8 C12 64.4(2) . . . ?
C1 C8 H1 75.4 . . . no
C1 C8 H2 71.8 . . . no
C1 C8 H3 83.9 . . . no
C1 C8 H4 64.9 . . . no
C1 C8 H7 112.7 . . . no
C1 C8 H8 89.1 . . . no
C1 C8 H9 127.2 . . . no
C1 C8 H11 55.9 . . . no
C1 C8 C2 93.9(2) 2 2 2 ?
C1 C8 C5 114.6(2) 2 2 2 ?
C1 C8 C7 103.7(3) 2 2 2 ?
C1 C8 C9 114.9(3) 2 2 2 ?
C1 C8 C10 126.2(2) 2 2 2 ?
C1 C8 C11 128.7(2) 2 2 2 ?
C1 C8 C12 119.7(2) 2 2 2 ?
C1 C8 H1 55.5 2 2 2 no
C1 C8 H2 127.3 2 2 2 no
C1 C8 H3 120.0 2 2 2 no
C1 C8 H4 66.1 2 2 2 no
C1 C8 H7 90.9 2 2 2 no
C1 C8 H8 50.8 2 2 2 no
C1 C8 H9 122.9 2 2 2 no
C1 C8 H11 115.0 2 2 2 no
C2 C8 C5 26.25(12) . . . ?
C2 C8 C7 45.2(3) . . . ?
C2 C8 C9 150.5(4) . . . ?
C2 C8 C10 127.2(3) . . . ?
C2 C8 C11 100.1(2) . . . ?
C2 C8 C12 72.0(2) . . . ?
C2 C8 H1 63.7 . . . no
C2 C8 H2 33.8 . . . no
C2 C8 H3 40.6 . . . no
C2 C8 H4 106.2 . . . no
C2 C8 H7 80.4 . . . no
C2 C8 H8 81.4 . . . no
C2 C8 H9 135.8 . . . no
C2 C8 H11 63.3 . . . no
C5 C8 C7 58.7(3) . . . ?
C5 C8 C9 129.4(3) . . . ?
C5 C8 C10 116.3(2) . . . ?
C5 C8 C11 97.2(2) . . . ?
C5 C8 C12 76.7(2) . . . ?
C5 C8 H1 68.9 . . . no
C5 C8 H2 15.6 . . . no
C5 C8 H3 15.4 . . . no
C5 C8 H4 128.2 . . . no
C5 C8 H7 65.8 . . . no
C5 C8 H8 84.1 . . . no
C5 C8 H9 121.8 . . . no
C5 C8 H11 70.6 . . . no
C7 C8 C9 117.0(5) . . . ?
C7 C8 C10 88.6(3) . . . ?
C7 C8 C11 59.3(3) . . . ?
C7 C8 C12 29.4(3) . . . ?
C7 C8 H1 104.9 . . . no
C7 C8 H2 50.8 . . . no
C7 C8 H3 72.8 . . . no
C7 C8 H4 70.6 . . . no
C7 C8 H7 123.7 . . . no
C7 C8 H8 122.0 . . . no
C7 C8 H9 98.2 . . . no
C7 C8 H11 20.1 . . . no
C9 C8 C10 28.4(3) . . . ?
C9 C8 C11 57.7(3) . . . ?
C9 C8 C12 87.6(3) . . . ?
C9 C8 H1 137.8 . . . no
C9 C8 H2 117.9 . . . no
C9 C8 H3 119.4 . . . no
C9 C8 H4 81.7 . . . no
C9 C8 H7 104.0 . . . no
C9 C8 H8 121.0 . . . no
C9 C8 H9 18.8 . . . no
C9 C8 H11 97.0 . . . no
C10 C8 C11 29.3(2) . . . ?
C10 C8 C12 59.2(2) . . . ?
C10 C8 H1 165.8 . . . no
C10 C8 H2 101.2 . . . no
C10 C8 H3 113.7 . . . no
C10 C8 H4 69.7 . . . no
C10 C8 H7 125.1 . . . no
C10 C8 H8 149.4 . . . no
C10 C8 H9 9.6 . . . no
C10 C8 H11 68.6 . . . no
C11 C8 C12 29.9(2) . . . ?
C11 C8 H1 163.7 . . . no
C11 C8 H2 81.7 . . . no
C11 C8 H3 101.5 . . . no
C11 C8 H4 62.6 . . . no
C11 C8 H7 139.9 . . . no
C11 C8 H8 178.5 . . . no
C11 C8 H9 38.9 . . . no
C11 C8 H11 39.3 . . . no
C12 C8 H1 134.2 . . . no
C12 C8 H2 63.3 . . . no
C12 C8 H3 86.7 . . . no
C12 C8 H4 63.0 . . . no
C12 C8 H7 139.3 . . . no
C12 C8 H8 151.4 . . . no
C12 C8 H9 68.8 . . . no
C12 C8 H11 9.4 . . . no
H1 C8 H2 84.5 2_655 2_655 2_655 no
H1 C8 H3 67.4 2_655 2_655 2_655 no
H1 C8 H4 118.6 2_655 2_655 2_655 no
H1 C8 H7 43.1 2_655 2_655 2_655 no
H1 C8 H8 17.8 2_655 2_655 2_655 no
H1 C8 H9 156.5 2_655 2_655 2_655 no
H1 C8 H11 124.9 2_655 2_655 2_655 no
H2 C8 H3 23.6 . . . no
H2 C8 H4 121.2 . . . no
H2 C8 H7 77.1 . . . no
H2 C8 H8 99.6 . . . no
H2 C8 H9 107.5 . . . no
H2 C8 H11 58.6 . . . no
H3 C8 H4 143.2 . . . no
H3 C8 H7 53.5 . . . no
H3 C8 H8 79.7 . . . no
H3 C8 H9 116.8 . . . no
H3 C8 H11 82.1 . . . no
H4 C8 H7 156.2 1_455 1_455 1_455 no
H4 C8 H8 116.9 1_455 1_455 1_455 no
H4 C8 H9 73.1 1_455 1_455 1_455 no
H4 C8 H11 64.6 1_455 1_455 1_455 no
H7 C8 H8 40.3 2_655 2_655 2_655 no
H7 C8 H9 118.5 2_655 2_655 2_655 no
H7 C8 H11 135.6 2_655 2_655 2_655 no
H8 C8 H9 139.8 . . . no
H8 C8 H11 142.0 . . . no
H9 C8 H11 78.2 . . . no
O2 C9 O3 55.5(2) . . . ?
O2 C9 N1 111.7(2) . . . ?
O2 C9 N2 66.2(2) . . . ?
O2 C9 N3 27.7(2) . . . ?
O2 C9 N3 96.8(2) . . . ?
O2 C9 C7 122.5(3) . . . ?
O2 C9 C8 91.3(4) . . . ?
O2 C9 C10 145.0(5) . . . ?
O2 C9 C11 171.8(3) . . . ?
O2 C9 C12 152.4(3) . . . ?
O2 C9 H3 89.6 . . . no
O2 C9 H4 123.5 . . . no
O2 C9 H5 64.2 . . . no
O2 C9 H7 47.2 . . . no
O2 C9 H8 66.0 . . . no
O2 C9 H9 119.4 . . . no
O2 C9 H10 165.0 . . . no
O3 C9 N1 164.4(3) . . . ?
O3 C9 N2 88.7(2) . . . ?
O3 C9 N3 27.8(3) . . . ?
O3 C9 N3 92.4(2) . . . ?
O3 C9 C7 173.1(3) . . . ?
O3 C9 C8 144.8(4) . . . ?
O3 C9 C10 91.4(4) . . . ?
O3 C9 C11 121.7(3) . . . ?
O3 C9 C12 152.1(3) . . . ?
O3 C9 H3 136.5 . . . no
O3 C9 H4 110.8 . . . no
O3 C9 H5 51.6 . . . no
O3 C9 H7 99.6 . . . no
O3 C9 H8 119.5 . . . no
O3 C9 H9 65.6 . . . no
O3 C9 H10 112.8 . . . no
N1 C9 N2 77.17(13) . . . ?
N1 C9 N3 138.8(4) . . . ?
N1 C9 N3 98.4(2) . . . ?
N1 C9 C7 11.0(2) . . . ?
N1 C9 C8 20.5(3) . . . ?
N1 C9 C10 102.7(4) . . . ?
N1 C9 C11 72.2(2) . . . ?
N1 C9 C12 41.5(2) . . . ?
N1 C9 H3 43.0 . . . no
N1 C9 H4 67.3 . . . no
N1 C9 H5 116.7 . . . no
N1 C9 H7 71.7 . . . no
N1 C9 H8 46.1 . . . no
N1 C9 H9 128.6 . . . no
N1 C9 H10 81.3 . . . no
N2 C9 N3 76.0(3) 2 2 2 ?
N2 C9 N3 158.2(2) 2 2 2 ?
N2 C9 C7 84.7(2) 2 2 2 ?
N2 C9 C8 64.9(3) 2 2 2 ?
N2 C9 C10 130.6(3) 2 2 2 ?
N2 C9 C11 122.0(2) 2 2 2 ?
N2 C9 C12 104.7(2) 2 2 2 ?
N2 C9 H3 100.7 2 2 2 no
N2 C9 H4 58.5 2 2 2 no
N2 C9 H5 41.7 2 2 2 no
N2 C9 H7 79.6 2 2 2 no
N2 C9 H8 52.6 2 2 2 no
N2 C9 H9 127.9 2 2 2 no
N2 C9 H10 126.1 2 2 2 no
N3 C9 N3 95.2(3) . . . ?
N3 C9 C7 149.8(5) . . . ?
N3 C9 C8 118.3(5) . . . ?
N3 C9 C10 118.5(5) . . . ?
N3 C9 C11 148.9(5) . . . ?
N3 C9 C12 179.3(4) . . . ?
N3 C9 H3 113.9 . . . no
N3 C9 H4 120.8 . . . no
N3 C9 H5 53.4 . . . no
N3 C9 H7 73.1 . . . no
N3 C9 H8 92.7 . . . no
N3 C9 H9 92.6 . . . no
N3 C9 H10 139.9 . . . no
N3 C9 C7 94.4(2) 2_554 2_554 2_554 ?
N3 C9 C8 104.0(3) 2_554 2_554 2_554 ?
N3 C9 C10 71.1(3) 2_554 2_554 2_554 ?
N3 C9 C11 75.4(2) 2_554 2_554 2_554 ?
N3 C9 C12 84.1(2) 2_554 2_554 2_554 ?
N3 C9 H3 64.2 2_554 2_554 2_554 no
N3 C9 H4 139.7 2_554 2_554 2_554 no
N3 C9 H5 144.0 2_554 2_554 2_554 no
N3 C9 H7 78.8 2_554 2_554 2_554 no
N3 C9 H8 109.1 2_554 2_554 2_554 no
N3 C9 H9 71.6 2_554 2_554 2_554 no
N3 C9 H10 73.2 2_554 2_554 2_554 no
C7 C9 C8 31.5(3) . . . ?
C7 C9 C10 91.7(4) . . . ?
C7 C9 C11 61.3(2) . . . ?
C7 C9 C12 30.5(2) . . . ?
C7 C9 H3 47.0 . . . no
C7 C9 H4 64.2 . . . no
C7 C9 H5 121.6 . . . no
C7 C9 H7 80.7 . . . no
C7 C9 H8 57.0 . . . no
C7 C9 H9 117.6 . . . no
C7 C9 H10 70.4 . . . no
C8 C9 C10 123.2(5) . . . ?
C8 C9 C11 92.7(4) . . . ?
C8 C9 C12 62.0(3) . . . ?
C8 C9 H3 40.3 . . . no
C8 C9 H4 75.9 . . . no
C8 C9 H5 106.6 . . . no
C8 C9 H7 54.9 . . . no
C8 C9 H8 25.6 . . . no
C8 C9 H9 149.1 . . . no
C8 C9 H10 101.8 . . . no
C10 C9 C11 30.4(3) . . . ?
C10 C9 C12 61.2(3) . . . ?
C10 C9 H3 112.2 . . . no
C10 C9 H4 75.7 . . . no
C10 C9 H5 106.3 . . . no
C10 C9 H7 148.3 . . . no
C10 C9 H8 148.7 . . . no
C10 C9 H9 25.9 . . . no
C10 C9 H10 21.4 . . . no
C11 C9 C12 30.8(2) . . . ?
C11 C9 H3 88.9 . . . no
C11 C9 H4 64.4 . . . no
C11 C9 H5 121.1 . . . no
C11 C9 H7 131.4 . . . no
C11 C9 H8 118.3 . . . no
C11 C9 H9 56.4 . . . no
C11 C9 H10 9.1 . . . no
C12 C9 H3 65.8 . . . no
C12 C9 H4 59.8 . . . no
C12 C9 H5 127.3 . . . no
C12 C9 H7 106.7 . . . no
C12 C9 H8 87.5 . . . no
C12 C9 H9 87.1 . . . no
C12 C9 H10 39.8 . . . no
H3 C9 H4 110.2 . . . no
H3 C9 H5 139.6 . . . no
H3 C9 H7 42.6 . . . no
H3 C9 H8 48.7 . . . no
H3 C9 H9 129.5 . . . no
H3 C9 H10 95.7 . . . no
H4 C9 H5 67.5 1_455 1_455 1_455 no
H4 C9 H7 126.0 1_455 1_455 1_455 no
H4 C9 H8 88.1 1_455 1_455 1_455 no
H4 C9 H9 88.1 1_455 1_455 1_455 no
H4 C9 H10 67.6 1_455 1_455 1_455 no
H5 C9 H7 103.9 2 2 2 no
H5 C9 H8 91.3 2 2 2 no
H5 C9 H9 90.9 2 2 2 no
H5 C9 H10 117.7 2 2 2 no
H7 C9 H8 37.9 2_655 2_655 2_655 no
H7 C9 H9 145.8 2_655 2_655 2_655 no
H7 C9 H10 137.5 2_655 2_655 2_655 no
H8 C9 H9 174.5 . . . no
H8 C9 H10 127.4 . . . no
H9 C9 H10 47.3 . . . no
O2 C10 O2 100.3(2) . . . ?
O2 C10 O3 37.6(1) . . . ?
O2 C10 O3 118.0(2) . . . ?
O2 C10 N3 11.0(1) . . . ?
O2 C10 N3 81.4(2) . . . ?
O2 C10 C7 80.0(2) . . . ?
O2 C10 C8 50.2(2) . . . ?
O2 C10 C9 22.1(3) . . . ?
O2 C10 C11 140.1(4) . . . ?
O2 C10 C12 109.9(2) . . . ?
O2 C10 H4 96.0 . . . no
O2 C10 H5 125.8 . . . no
O2 C10 H7 111.0 . . . no
O2 C10 H8 41.0 . . . no
O2 C10 H9 98.1 . . . no
O2 C10 H9 79.6 . . . no
O2 C10 H10 165.5 . . . no
O2 C10 H11 119.2 . . . no
O2 C10 O3 100.6(2) 2_554 2_554 2_554 ?
O2 C10 O3 117.2(2) 2_554 2_554 2_554 ?
O2 C10 N3 102.3(2) 2_554 2_554 2_554 ?
O2 C10 N3 20.36(9) 2_554 2_554 2_554 ?
O2 C10 C7 102.5(2) 2_554 2_554 2_554 ?
O2 C10 C8 107.5(2) 2_554 2_554 2_554 ?
O2 C10 C9 107.4(3) 2_554 2_554 2_554 ?
O2 C10 C11 84.6(4) 2_554 2_554 2_554 ?
O2 C10 C12 94.1(2) 2_554 2_554 2_554 ?
O2 C10 H4 155.7 2_554 2_554 2_554 no
O2 C10 H5 73.4 2_554 2_554 2_554 no
O2 C10 H7 47.1 2_554 2_554 2_554 no
O2 C10 H8 108.4 2_554 2_554 2_554 no
O2 C10 H9 78.5 2_554 2_554 2_554 no
O2 C10 H9 127.2 2_554 2_554 2_554 no
O2 C10 H10 77.2 2_554 2_554 2_554 no
O2 C10 H11 91.4 2_554 2_554 2_554 no
O3 C10 O3 85.9(2) . . . ?
O3 C10 N3 26.8(1) . . . ?
O3 C10 N3 90.2(2) . . . ?
O3 C10 C7 116.3(3) . . . ?
O3 C10 C8 86.4(3) . . . ?
O3 C10 C9 58.2(4) . . . ?
O3 C10 C11 174.5(4) . . . ?
O3 C10 C12 146.1(3) . . . ?
O3 C10 H4 103.3 . . . no
O3 C10 H5 89.4 . . . no
O3 C10 H7 83.7 . . . no
O3 C10 H8 77.2 . . . no
O3 C10 H9 61.7 . . . no
O3 C10 H9 49.4 . . . no
O3 C10 H10 156.7 . . . no
O3 C10 H11 155.3 . . . no
O3 C10 N3 108.1(2) 2_454 2_454 2_454 ?
O3 C10 N3 134.4(2) 2_454 2_454 2_454 ?
O3 C10 C7 130.2(2) 2_454 2_454 2_454 ?
O3 C10 C8 135.3(2) 2_454 2_454 2_454 ?
O3 C10 C9 127.1(4) 2_454 2_454 2_454 ?
O3 C10 C11 93.3(4) 2_454 2_454 2_454 ?
O3 C10 C12 114.1(3) 2_454 2_454 2_454 ?
O3 C10 H4 69.2 2_454 2_454 2_454 no
O3 C10 H5 44.0 2_454 2_454 2_454 no
O3 C10 H7 72.4 2_454 2_454 2_454 no
O3 C10 H8 133.5 2_454 2_454 2_454 no
O3 C10 H9 50.1 2_454 2_454 2_454 no
O3 C10 H9 38.5 2_454 2_454 2_454 no
O3 C10 H10 75.0 2_454 2_454 2_454 no
O3 C10 H11 107.8 2_454 2_454 2_454 no
N3 C10 N3 85.1(2) . . . ?
N3 C10 C7 90.1(3) . . . ?
N3 C10 C8 60.2(2) . . . ?
N3 C10 C9 31.8(3) . . . ?
N3 C10 C11 150.6(5) . . . ?
N3 C10 C12 120.2(3) . . . ?
N3 C10 H4 97.1 . . . no
N3 C10 H5 115.7 . . . no
N3 C10 H7 104.3 . . . no
N3 C10 H8 50.9 . . . no
N3 C10 H9 87.9 . . . no
N3 C10 H9 69.6 . . . no
N3 C10 H10 176.5 . . . no
N3 C10 H11 129.5 . . . no
N3 C10 C7 91.9(2) 2_554 2_554 2_554 ?
N3 C10 C8 89.6(2) 2_554 2_554 2_554 ?
N3 C10 C9 87.0(3) 2_554 2_554 2_554 ?
N3 C10 C11 94.3(4) 2_554 2_554 2_554 ?
N3 C10 C12 93.6(2) 2_554 2_554 2_554 ?
N3 C10 H4 154.4 2_554 2_554 2_554 no
N3 C10 H5 90.6 2_554 2_554 2_554 no
N3 C10 H7 62.0 2_554 2_554 2_554 no
N3 C10 H8 89.1 2_554 2_554 2_554 no
N3 C10 H9 88.6 2_554 2_554 2_554 no
N3 C10 H9 130.3 2_554 2_554 2_554 no
N3 C10 H10 93.7 2_554 2_554 2_554 no
N3 C10 H11 94.1 2_554 2_554 2_554 no
C7 C10 C8 29.9(1) . . . ?
C7 C10 C9 58.3(3) . . . ?
C7 C10 C11 60.5(3) . . . ?
C7 C10 C12 30.0(2) . . . ?
C7 C10 H4 62.7 . . . no
C7 C10 H5 154.2 . . . no
C7 C10 H7 148.1 . . . no
C7 C10 H8 39.2 . . . no
C7 C10 H9 177.9 . . . no
C7 C10 H9 128.7 . . . no
C7 C10 H10 86.6 . . . no
C7 C10 H11 39.4 . . . no
C8 C10 C9 28.4(3) . . . ?
C8 C10 C11 90.4(4) . . . ?
C8 C10 C12 59.9(2) . . . ?
C8 C10 H4 69.9 . . . no
C8 C10 H5 175.9 . . . no
C8 C10 H7 149.7 . . . no
C8 C10 H8 9.3 . . . no
C8 C10 H9 148.1 . . . no
C8 C10 H9 111.4 . . . no
C8 C10 H10 116.5 . . . no
C8 C10 H11 69.3 . . . no
C9 C10 C11 118.8(5) . . . ?
C9 C10 C12 88.3(4) . . . ?
C9 C10 H4 82.0 . . . no
C9 C10 H5 147.5 . . . no
C9 C10 H7 131.3 . . . no
C9 C10 H8 19.1 . . . no
C9 C10 H9 119.7 . . . no
C9 C10 H9 91.8 . . . no
C9 C10 H10 144.9 . . . no
C9 C10 H11 97.7 . . . no
C11 C10 C12 30.4(3) . . . ?
C11 C10 H4 71.4 . . . no
C11 C10 H5 93.7 . . . no
C11 C10 H7 101.2 . . . no
C11 C10 H8 99.7 . . . no
C11 C10 H9 121.5 . . . no
C11 C10 H9 128.4 . . . no
C11 C10 H10 26.2 . . . no
C11 C10 H11 21.1 . . . no
C12 C10 H4 63.2 . . . no
C12 C10 H5 124.1 . . . no
C12 C10 H7 127.3 . . . no
C12 C10 H8 69.2 . . . no
C12 C10 H9 151.9 . . . no
C12 C10 H9 136.1 . . . no
C12 C10 H10 56.6 . . . no
C12 C10 H11 9.3 . . . no
H4 C10 H5 110.9 1_455 1_455 1_455 no
H4 C10 H7 140.3 1_455 1_455 1_455 no
H4 C10 H8 73.2 1_455 1_455 1_455 no
H4 C10 H9 117.0 1_455 1_455 1_455 no
H4 C10 H9 73.4 1_455 1_455 1_455 no
H4 C10 H10 82.6 1_455 1_455 1_455 no
H4 C10 H11 64.9 1_455 1_455 1_455 no
H5 C10 H7 29.4 1_454 1_454 1_454 no
H5 C10 H8 166.6 1_454 1_454 1_454 no
H5 C10 H9 27.8 1_454 1_454 1_454 no
H5 C10 H9 65.6 1_454 1_454 1_454 no
H5 C10 H10 67.6 1_454 1_454 1_454 no
H5 C10 H11 114.8 1_454 1_454 1_454 no
H7 C10 H8 145.2 1_454 1_454 1_454 no
H7 C10 H9 33.4 1_454 1_454 1_454 no
H7 C10 H9 83.2 1_454 1_454 1_454 no
H7 C10 H10 77.9 1_454 1_454 1_454 no
H7 C10 H11 119.6 1_454 1_454 1_454 no
H8 C10 H9 138.8 . . . no
H8 C10 H9 104.9 . . . no
H8 C10 H10 125.8 . . . no
H8 C10 H11 78.6 . . . no
H9 C10 H9 49.9 . . . no
H9 C10 H10 95.4 . . . no
H9 C10 H11 142.6 . . . no
H9 C10 H10 113.5 2_454 2_454 2_454 no
H9 C10 H11 135.1 2_454 2_454 2_454 no
H10 C10 H11 47.2 . . . no
O2 C11 O2 63.8(2) 2_554 2_554 2_554 ?
O2 C11 O3 105.9(2) 2_554 2_554 2_554 ?
O2 C11 N1 110.6(2) 2_554 2_554 2_554 ?
O2 C11 N2 122.0(2) 2_554 2_554 2_554 ?
O2 C11 N3 78.7(2) 2_554 2_554 2_554 ?
O2 C11 C5 157.4(2) 2_554 2_554 2_554 ?
O2 C11 C7 106.8(2) 2_554 2_554 2_554 ?
O2 C11 C8 96.0(2) 2_554 2_554 2_554 ?
O2 C11 C9 83.5(2) 2_554 2_554 2_554 ?
O2 C11 C10 72.8(3) 2_554 2_554 2_554 ?
O2 C11 C12 113.5(4) 2_554 2_554 2_554 ?
O2 C11 H2 155.5 2_554 2_554 2_554 no
O2 C11 H4 158.2 2_554 2_554 2_554 no
O2 C11 H6 48.0 2_554 2_554 2_554 no
O2 C11 H9 67.2 2_554 2_554 2_554 no
O2 C11 H10 83.6 2_554 2_554 2_554 no
O2 C11 H11 114.4 2_554 2_554 2_554 no
O2 C11 O3 91.8(2) 1_565 1_565 1_565 ?
O2 C11 N1 127.3(2) 1_565 1_565 1_565 ?
O2 C11 N2 58.30(13) 1_565 1_565 1_565 ?
O2 C11 N3 137.9(2) 1_565 1_565 1_565 ?
O2 C11 C5 121.4(2) 1_565 1_565 1_565 ?
O2 C11 C7 136.3(3) 1_565 1_565 1_565 ?
O2 C11 C8 153.5(2) 1_565 1_565 1_565 ?
O2 C11 C9 146.3(3) 1_565 1_565 1_565 ?
O2 C11 C10 122.8(4) 1_565 1_565 1_565 ?
O2 C11 C12 110.9(4) 1_565 1_565 1_565 ?
O2 C11 H2 105.4 1_565 1_565 1_565 no
O2 C11 H4 134.7 1_565 1_565 1_565 no
O2 C11 H6 60.4 1_565 1_565 1_565 no
O2 C11 H9 100.5 1_565 1_565 1_565 no
O2 C11 H10 25.9 1_565 1_565 1_565 no
O2 C11 H11 87.8 1_565 1_565 1_565 no
O3 C11 N1 135.2(2) 2_454 2_454 2_454 ?
O3 C11 N2 80.5(2) 2_454 2_454 2_454 ?
O3 C11 N3 80.1(2) 2_454 2_454 2_454 ?
O3 C11 C5 54.05(13) 2_454 2_454 2_454 ?
O3 C11 C7 130.3(2) 2_454 2_454 2_454 ?
O3 C11 C8 111.1(2) 2_454 2_454 2_454 ?
O3 C11 C9 89.0(2) 2_454 2_454 2_454 ?
O3 C11 C10 65.6(3) 2_454 2_454 2_454 ?
O3 C11 C12 140.0(4) 2_454 2_454 2_454 ?
O3 C11 H2 50.7 2_454 2_454 2_454 no
O3 C11 H4 67.1 2_454 2_454 2_454 no
O3 C11 H6 147.1 2_454 2_454 2_454 no
O3 C11 H9 49.2 2_454 2_454 2_454 no
O3 C11 H10 69.6 2_454 2_454 2_454 no
O3 C11 H11 134.6 2_454 2_454 2_454 no
N1 C11 N2 100.8(2) . . . ?
N1 C11 N3 82.3(2) . . . ?
N1 C11 C5 84.2(2) . . . ?
N1 C11 C7 11.4(2) . . . ?
N1 C11 C8 40.9(1) . . . ?
N1 C11 C9 70.5(2) . . . ?
N1 C11 C10 101.3(4) . . . ?
N1 C11 C12 18.5(3) . . . ?
N1 C11 H2 93.5 . . . no
N1 C11 H4 69.4 . . . no
N1 C11 H6 77.7 . . . no
N1 C11 H9 126.6 . . . no
N1 C11 H10 138.8 . . . no
N1 C11 H11 44.5 . . . no
N2 C11 N3 155.0(2) 2_565 2_565 2_565 ?
N2 C11 C5 69.0(2) 2_565 2_565 2_565 ?
N2 C11 C7 111.2(3) 2_565 2_565 2_565 ?
N2 C11 C8 136.4(2) 2_565 2_565 2_565 ?
N2 C11 C9 154.1(2) 2_565 2_565 2_565 ?
N2 C11 C10 146.0(4) 2_565 2_565 2_565 ?
N2 C11 C12 84.3(4) 2_565 2_565 2_565 ?
N2 C11 H2 54.3 2_565 2_565 2_565 no
N2 C11 H4 78.3 2_565 2_565 2_565 no
N2 C11 H6 97.0 2_565 2_565 2_565 no
N2 C11 H9 126.4 2_565 2_565 2_565 no
N2 C11 H10 43.7 2_565 2_565 2_565 no
N2 C11 H11 61.0 2_565 2_565 2_565 no
N3 C11 C5 86.8(2) . . . ?
N3 C11 C7 70.9(2) . . . ?
N3 C11 C8 41.4(2) . . . ?
N3 C11 C9 11.8(2) . . . ?
N3 C11 C10 19.0(3) . . . ?
N3 C11 C12 100.8(4) . . . ?
N3 C11 H2 100.9 . . . no
N3 C11 H4 79.8 . . . no
N3 C11 H6 107.9 . . . no
N3 C11 H9 44.3 . . . no
N3 C11 H10 138.9 . . . no
N3 C11 H11 126.8 . . . no
C5 C11 C7 84.2(2) 1_455 1_455 1_455 ?
C5 C11 C8 84.0(2) 1_455 1_455 1_455 ?
C5 C11 C9 85.7(2) 1_455 1_455 1_455 ?
C5 C11 C10 87.9(3) 1_455 1_455 1_455 ?
C5 C11 C12 86.0(3) 1_455 1_455 1_455 ?
C5 C11 H2 16.0 1_455 1_455 1_455 no
C5 C11 H4 15.8 1_455 1_455 1_455 no
C5 C11 H6 154.6 1_455 1_455 1_455 no
C5 C11 H9 90.3 1_455 1_455 1_455 no
C5 C11 H10 96.6 1_455 1_455 1_455 no
C5 C11 H11 88.2 1_455 1_455 1_455 no
C7 C11 C8 29.6(2) . . . ?
C7 C11 C9 59.1(2) . . . ?
C7 C11 C10 89.9(4) . . . ?
C7 C11 C12 29.9(3) . . . ?
C7 C11 H2 95.9 . . . no
C7 C11 H4 68.6 . . . no
C7 C11 H6 81.4 . . . no
C7 C11 H9 115.2 . . . no
C7 C11 H10 150.1 . . . no
C7 C11 H11 55.8 . . . no
C8 C11 C9 29.5(2) . . . ?
C8 C11 C10 60.3(3) . . . ?
C8 C11 C12 59.5(3) . . . ?
C8 C11 H2 99.6 . . . no
C8 C11 H4 69.4 . . . no
C8 C11 H6 93.4 . . . no
C8 C11 H9 85.7 . . . no
C8 C11 H10 179.3 . . . no
C8 C11 H11 85.4 . . . no
C9 C11 C10 30.8(3) . . . ?
C9 C11 C12 89.0(4) . . . ?
C9 C11 H2 101.0 . . . no
C9 C11 H4 75.9 . . . no
C9 C11 H6 104.5 . . . no
C9 C11 H9 56.1 . . . no
C9 C11 H10 150.7 . . . no
C9 C11 H11 114.9 . . . no
C10 C11 C12 119.8(5) . . . ?
C10 C11 H2 98.8 . . . no
C10 C11 H4 85.8 . . . no
C10 C11 H6 112.8 . . . no
C10 C11 H9 25.3 . . . no
C10 C11 H10 120.0 . . . no
C10 C11 H11 145.7 . . . no
C12 C11 H2 90.8 . . . no
C12 C11 H4 73.7 . . . no
C12 C11 H6 71.2 . . . no
C12 C11 H9 145.1 . . . no
C12 C11 H10 120.2 . . . no
C12 C11 H11 25.9 . . . no
H2 C11 H4 30.3 1_455 1_455 1_455 no
H2 C11 H6 148.2 1_455 1_455 1_455 no
H2 C11 H9 95.1 1_455 1_455 1_455 no
H2 C11 H10 81.0 1_455 1_455 1_455 no
H2 C11 H11 85.8 1_455 1_455 1_455 no
H4 C11 H6 144.9 1_455 1_455 1_455 no
H4 C11 H9 94.9 1_455 1_455 1_455 no
H4 C11 H10 111.2 1_455 1_455 1_455 no
H4 C11 H11 81.4 1_455 1_455 1_455 no
H6 C11 H9 114.8 2_665 2_665 2_665 no
H6 C11 H10 85.9 2_665 2_665 2_665 no
H6 C11 H11 66.4 2_665 2_665 2_665 no
H9 C11 H10 94.6 . . . no
H9 C11 H11 171.0 . . . no
H10 C11 H11 94.3 . . . no
O1 C12 O1 85.5(2) . . . ?
O1 C12 N1 45.8(1) . . . ?
O1 C12 N2 96.3(2) . . . ?
O1 C12 C1 22.74(10) . . . ?
O1 C12 C1 82.3(2) . . . ?
O1 C12 C2 65.5(2) . . . ?
O1 C12 C5 88.7(2) . . . ?
O1 C12 C7 56.8(3) . . . ?
O1 C12 C8 74.4(2) . . . ?
O1 C12 C9 95.3(2) . . . ?
O1 C12 C10 115.1(2) . . . ?
O1 C12 C11 129.7(4) . . . ?
O1 C12 H1 102.9 . . . no
O1 C12 H2 101.1 . . . no
O1 C12 H2 68.8 . . . no
O1 C12 H3 93.0 . . . no
O1 C12 H4 48.1 . . . no
O1 C12 H6 143.6 . . . no
O1 C12 H8 68.6 . . . no
O1 C12 H9 119.9 . . . no
O1 C12 H10 133.9 . . . no
O1 C12 H11 84.4 . . . no
O1 C12 N1 100.5(2) 2_565 2_565 2_565 ?
O1 C12 N2 37.05(10) 2_565 2_565 2_565 ?
O1 C12 C1 86.5(2) 2_565 2_565 2_565 ?
O1 C12 C1 19.62(9) 2_565 2_565 2_565 ?
O1 C12 C2 100.2(2) 2_565 2_565 2_565 ?
O1 C12 C5 110.4(2) 2_565 2_565 2_565 ?
O1 C12 C7 131.0(4) 2_565 2_565 2_565 ?
O1 C12 C8 158.7(3) 2_565 2_565 2_565 ?
O1 C12 C9 164.8(2) 2_565 2_565 2_565 ?
O1 C12 C10 137.0(3) 2_565 2_565 2_565 ?
O1 C12 C11 107.9(4) 2_565 2_565 2_565 ?
O1 C12 H1 38.1 2_565 2_565 2_565 no
O1 C12 H2 99.3 2_565 2_565 2_565 no
O1 C12 H2 78.4 2_565 2_565 2_565 no
O1 C12 H3 127.5 2_565 2_565 2_565 no
O1 C12 H4 96.3 2_565 2_565 2_565 no
O1 C12 H6 86.1 2_565 2_565 2_565 no
O1 C12 H8 150.7 2_565 2_565 2_565 no
O1 C12 H9 128.6 2_565 2_565 2_565 no
O1 C12 H10 82.6 2_565 2_565 2_565 no
O1 C12 H11 15.2 2_565 2_565 2_565 no
N1 C12 N2 131.3(2) . . . ?
N1 C12 C1 24.91(13) . . . ?
N1 C12 C1 110.6(2) . . . ?
N1 C12 C2 20.32(12) . . . ?
N1 C12 C5 42.9(1) . . . ?
N1 C12 C7 31.0(3) . . . ?
N1 C12 C8 60.4(2) . . . ?
N1 C12 C9 90.8(2) . . . ?
N1 C12 C10 121.2(3) . . . ?
N1 C12 C11 151.0(4) . . . ?
N1 C12 H1 88.7 . . . no
N1 C12 H2 56.2 . . . no
N1 C12 H2 114.1 . . . no
N1 C12 H3 49.9 . . . no
N1 C12 H4 89.3 . . . no
N1 C12 H6 101.6 . . . no
N1 C12 H8 51.6 . . . no
N1 C12 H9 129.8 . . . no
N1 C12 H10 176.7 . . . no
N1 C12 H11 89.1 . . . no
N2 C12 C1 109.5(2) 2_565 2_565 2_565 ?
N2 C12 C1 21.24(9) 2_565 2_565 2_565 ?
N2 C12 C2 136.6(2) 2_565 2_565 2_565 ?
N2 C12 C5 145.7(2) 2_565 2_565 2_565 ?
N2 C12 C7 153.0(3) 2_565 2_565 2_565 ?
N2 C12 C8 150.6(2) 2_565 2_565 2_565 ?
N2 C12 C9 128.0(2) 2_565 2_565 2_565 ?
N2 C12 C10 100.8(3) 2_565 2_565 2_565 ?
N2 C12 C11 73.7(4) 2_565 2_565 2_565 ?
N2 C12 H1 68.8 2_565 2_565 2_565 no
N2 C12 H2 131.1 2_565 2_565 2_565 no
N2 C12 H2 51.0 2_565 2_565 2_565 no
N2 C12 H3 160.5 2_565 2_565 2_565 no
N2 C12 H4 77.6 2_565 2_565 2_565 no
N2 C12 H6 98.0 2_565 2_565 2_565 no
N2 C12 H8 154.2 2_565 2_565 2_565 no
N2 C12 H9 92.9 2_565 2_565 2_565 no
N2 C12 H10 51.2 2_565 2_565 2_565 no
N2 C12 H11 52.0 2_565 2_565 2_565 no
C1 C12 C1 90.9(2) . . . ?
C1 C12 C2 43.4(2) . . . ?
C1 C12 C5 67.3(2) . . . ?
C1 C12 C7 46.5(3) . . . ?
C1 C12 C8 72.3(2) . . . ?
C1 C12 C9 100.1(2) . . . ?
C1 C12 C10 127.2(3) . . . ?
C1 C12 C11 150.1(4) . . . ?
C1 C12 H1 90.2 . . . no
C1 C12 H2 78.5 . . . no
C1 C12 H2 91.3 . . . no
C1 C12 H3 74.6 . . . no
C1 C12 H4 70.3 . . . no
C1 C12 H6 121.3 . . . no
C1 C12 H8 64.3 . . . no
C1 C12 H9 134.4 . . . no
C1 C12 H10 155.6 . . . no
C1 C12 H11 79.6 . . . no
C1 C12 C2 115.7(2) 2_565 2_565 2_565 ?
C1 C12 C5 129.4(2) 2_565 2_565 2_565 ?
C1 C12 C7 137.2(4) 2_565 2_565 2_565 ?
C1 C12 C8 153.6(2) 2_565 2_565 2_565 ?
C1 C12 C9 145.4(2) 2_565 2_565 2_565 ?
C1 C12 C10 121.3(3) 2_565 2_565 2_565 ?
C1 C12 C11 95.0(4) 2_565 2_565 2_565 ?
C1 C12 H1 57.1 2_565 2_565 2_565 no
C1 C12 H2 118.9 2_565 2_565 2_565 no
C1 C12 H2 59.2 2_565 2_565 2_565 no
C1 C12 H3 146.7 2_565 2_565 2_565 no
C1 C12 H4 79.8 2_565 2_565 2_565 no
C1 C12 H6 100.1 2_565 2_565 2_565 no
C1 C12 H8 150.4 2_565 2_565 2_565 no
C1 C12 H9 113.8 2_565 2_565 2_565 no
C1 C12 H10 72.0 2_565 2_565 2_565 no
C1 C12 H11 34.5 2_565 2_565 2_565 no
C2 C12 C5 24.25(11) . . . ?
C2 C12 C7 38.9(3) . . . ?
C2 C12 C8 65.4(2) . . . ?
C2 C12 C9 93.9(2) . . . ?
C2 C12 C10 122.6(3) . . . ?
C2 C12 C11 148.5(4) . . . ?
C2 C12 H1 77.1 . . . no
C2 C12 H2 35.9 . . . no
C2 C12 H2 134.3 . . . no
C2 C12 H3 36.1 . . . no
C2 C12 H4 109.4 . . . no
C2 C12 H6 81.3 . . . no
C2 C12 H8 57.4 . . . no
C2 C12 H9 130.5 . . . no
C2 C12 H10 160.5 . . . no
C2 C12 H11 86.0 . . . no
C5 C12 C7 46.7(3) . . . ?
C5 C12 C8 63.2(2) . . . ?
C5 C12 C9 84.8(2) . . . ?
C5 C12 C10 107.6(2) . . . ?
C5 C12 C11 127.0(4) . . . ?
C5 C12 H1 77.0 . . . no
C5 C12 H2 17.2 . . . no
C5 C12 H2 155.6 . . . no
C5 C12 H3 17.4 . . . no
C5 C12 H4 127.5 . . . no
C5 C12 H6 61.5 . . . no
C5 C12 H8 57.7 . . . no
C5 C12 H9 113.8 . . . no
C5 C12 H10 137.1 . . . no
C5 C12 H11 95.1 . . . no
C7 C12 C8 29.3(3) . . . ?
C7 C12 C9 59.7(3) . . . ?
C7 C12 C10 90.2(4) . . . ?
C7 C12 C11 120.0(5) . . . ?
C7 C12 H1 116.0 . . . no
C7 C12 H2 63.9 . . . no
C7 C12 H2 110.0 . . . no
C7 C12 H3 40.6 . . . no
C7 C12 H4 81.5 . . . no
C7 C12 H6 105.6 . . . no
C7 C12 H8 20.6 . . . no
C7 C12 H9 98.8 . . . no
C7 C12 H10 145.7 . . . no
C7 C12 H11 120.1 . . . no
C8 C12 C9 30.4(2) . . . ?
C8 C12 C10 60.9(2) . . . ?
C8 C12 C11 90.6(4) . . . ?
C8 C12 H1 140.1 . . . no
C8 C12 H2 78.3 . . . no
C8 C12 H2 100.1 . . . no
C8 C12 H3 48.8 . . . no
C8 C12 H4 75.6 . . . no
C8 C12 H6 105.9 . . . no
C8 C12 H8 8.8 . . . no
C8 C12 H9 69.4 . . . no
C8 C12 H10 116.4 . . . no
C8 C12 H11 149.4 . . . no
C9 C12 C10 30.5(2) . . . ?
C9 C12 C11 60.2(3) . . . ?
C9 C12 H1 153.8 . . . no
C9 C12 H2 95.5 . . . no
C9 C12 H2 87.7 . . . no
C9 C12 H3 67.7 . . . no
C9 C12 H4 73.5 . . . no
C9 C12 H6 101.7 . . . no
C9 C12 H8 39.2 . . . no
C9 C12 H9 39.0 . . . no
C9 C12 H10 86.0 . . . no
C9 C12 H11 179.8 . . . no
C10 C12 C11 29.8(3) . . . ?
C10 C12 H1 141.7 . . . no
C10 C12 H2 112.0 . . . no
C10 C12 H2 75.3 . . . no
C10 C12 H3 90.6 . . . no
C10 C12 H4 75.6 . . . no
C10 C12 H6 94.8 . . . no
C10 C12 H8 69.6 . . . no
C10 C12 H9 8.6 . . . no
C10 C12 H10 55.5 . . . no
C10 C12 H11 149.7 . . . no
C11 C12 H1 117.5 . . . no
C11 C12 H2 122.8 . . . no
C11 C12 H2 67.1 . . . no
C11 C12 H3 112.6 . . . no
C11 C12 H4 81.9 . . . no
C11 C12 H6 86.5 . . . no
C11 C12 H8 99.4 . . . no
C11 C12 H9 21.2 . . . no
C11 C12 H10 25.7 . . . no
C11 C12 H11 119.9 . . . no
H1 C12 H2 62.9 2_665 2_665 2_665 no
H1 C12 H2 116.3 2_665 2_665 2_665 no
H1 C12 H3 92.5 2_665 2_665 2_665 no
H1 C12 H4 132.6 2_665 2_665 2_665 no
H1 C12 H6 53.0 2_665 2_665 2_665 no
H1 C12 H8 133.4 2_665 2_665 2_665 no
H1 C12 H9 135.4 2_665 2_665 2_665 no
H1 C12 H10 94.5 2_665 2_665 2_665 no
H1 C12 H11 26.3 2_665 2_665 2_665 no
H2 C12 H2 169.8 . . . no
H2 C12 H3 29.7 . . . no
H2 C12 H4 144.1 . . . no
H2 C12 H6 45.8 . . . no
H2 C12 H8 73.8 . . . no
H2 C12 H9 116.0 . . . no
H2 C12 H10 124.7 . . . no
H2 C12 H11 84.6 . . . no
H2 C12 H3 148.3 1_455 1_455 1_455 no
H2 C12 H4 28.5 1_455 1_455 1_455 no
H2 C12 H6 143.0 1_455 1_455 1_455 no
H2 C12 H8 103.3 1_455 1_455 1_455 no
H2 C12 H9 72.3 1_455 1_455 1_455 no
H2 C12 H10 65.2 1_455 1_455 1_455 no
H2 C12 H11 92.2 1_455 1_455 1_455 no
H3 C12 H4 120.8 . . . no
H3 C12 H6 65.1 . . . no
H3 C12 H8 45.0 . . . no
H3 C12 H9 97.2 . . . no
H3 C12 H10 128.9 . . . no
H3 C12 H11 112.3 . . . no
H4 C12 H6 168.3 1_455 1_455 1_455 no
H4 C12 H8 76.8 1_455 1_455 1_455 no
H4 C12 H9 76.9 1_455 1_455 1_455 no
H4 C12 H10 89.3 1_455 1_455 1_455 no
H4 C12 H11 106.3 1_455 1_455 1_455 no
H6 C12 H8 106.5 2_665 2_665 2_665 no
H6 C12 H9 92.7 2_665 2_665 2_665 no
H6 C12 H10 79.7 2_665 2_665 2_665 no
H6 C12 H11 78.5 2_665 2_665 2_665 no
H8 C12 H9 78.2 . . . no
H8 C12 H10 125.1 . . . no
H8 C12 H11 140.7 . . . no
H9 C12 H10 46.9 . . . no
H9 C12 H11 141.1 . . . no
H10 C12 H11 94.2 . . . no
O1 H1 N1 137.1 1_655 1_655 1_655 no
O1 H1 N1 66.2 1_655 1_655 1_655 no
O1 H1 N2 173.7 1_655 1_655 1_655 no
O1 H1 C1 9.3 1_655 1_655 1_655 no
O1 H1 C2 123.3 1_655 1_655 1_655 no
O1 H1 C2 86.2 1_655 1_655 1_655 no
O1 H1 C3 156.3 1_655 1_655 1_655 no
O1 H1 C4 167.5 1_655 1_655 1_655 no
O1 H1 C5 90.6 1_655 1_655 1_655 no
O1 H1 C6 135.7 1_655 1_655 1_655 no
O1 H1 C8 64.4 1_655 1_655 1_655 no
O1 H1 C12 74.0 1_655 1_655 1_655 no
O1 H1 H2 89.6 1_655 1_655 1_655 no
O1 H1 H2 131.3 1_655 1_655 1_655 no
O1 H1 H3 93.1 1_655 1_655 1_655 no
O1 H1 H3 101.6 1_655 1_655 1_655 no
O1 H1 H4 68.3 1_655 1_655 1_655 no
O1 H1 H5 139.3 1_655 1_655 1_655 no
O1 H1 H6 128.1 1_655 1_655 1_655 no
O1 H1 H7 115.1 1_655 1_655 1_655 no
O1 H1 H8 63.1 1_655 1_655 1_655 no
O1 H1 H11 63.0 1_655 1_655 1_655 no
N1 H1 N1 104.5 . . . no
N1 H1 N2 41.8 . . . no
N1 H1 C1 146.1 . . . no
N1 H1 C2 14.1 . . . no
N1 H1 C2 84.7 . . . no
N1 H1 C3 19.5 . . . no
N1 H1 C4 53.8 . . . no
N1 H1 C5 47.1 . . . no
N1 H1 C6 86.7 . . . no
N1 H1 C8 134.0 . . . no
N1 H1 C12 123.8 . . . no
N1 H1 H2 52.9 . . . no
N1 H1 H2 67.2 . . . no
N1 H1 H3 44.1 . . . no
N1 H1 H3 93.6 . . . no
N1 H1 H4 68.9 . . . no
N1 H1 H5 82.0 . . . no
N1 H1 H6 93.6 . . . no
N1 H1 H7 104.7 . . . no
N1 H1 H8 140.0 . . . no
N1 H1 H11 128.7 . . . no
N1 H1 N2 107.5 2_655 2_655 2_655 no
N1 H1 C1 69.4 2_655 2_655 2_655 no
N1 H1 C2 102.1 2_655 2_655 2_655 no
N1 H1 C2 21.3 2_655 2_655 2_655 no
N1 H1 C3 107.6 2_655 2_655 2_655 no
N1 H1 C4 107.5 2_655 2_655 2_655 no
N1 H1 C5 94.1 2_655 2_655 2_655 no
N1 H1 C6 102.6 2_655 2_655 2_655 no
N1 H1 C8 38.1 2_655 2_655 2_655 no
N1 H1 C12 131.3 2_655 2_655 2_655 no
N1 H1 H2 110.4 2_655 2_655 2_655 no
N1 H1 H2 161.6 2_655 2_655 2_655 no
N1 H1 H3 85.4 2_655 2_655 2_655 no
N1 H1 H3 41.7 2_655 2_655 2_655 no
N1 H1 H4 79.0 2_655 2_655 2_655 no
N1 H1 H5 98.2 2_655 2_655 2_655 no
N1 H1 H6 119.5 2_655 2_655 2_655 no
N1 H1 H7 83.9 2_655 2_655 2_655 no
N1 H1 H8 45.0 2_655 2_655 2_655 no
N1 H1 H11 123.9 2_655 2_655 2_655 no
N2 H1 C1 171.5 . . . no
N2 H1 C2 55.9 . . . no
N2 H1 C2 87.5 . . . no
N2 H1 C3 22.4 . . . no
N2 H1 C4 11.9 . . . no
N2 H1 C5 89.0 . . . no
N2 H1 C6 44.9 . . . no
N2 H1 C8 111.5 . . . no
N2 H1 C12 111.9 . . . no
N2 H1 H2 91.9 . . . no
N2 H1 H2 55.0 . . . no
N2 H1 H3 85.3 . . . no
N2 H1 H3 73.0 . . . no
N2 H1 H4 110.4 . . . no
N2 H1 H5 40.3 . . . no
N2 H1 H6 55.1 . . . no
N2 H1 H7 63.9 . . . no
N2 H1 H8 113.5 . . . no
N2 H1 H11 123.0 . . . no
C1 H1 C2 132.1 1_655 1_655 1_655 no
C1 H1 C2 90.3 1_655 1_655 1_655 no
C1 H1 C3 165.5 1_655 1_655 1_655 no
C1 H1 C4 160.0 1_655 1_655 1_655 no
C1 H1 C5 99.1 1_655 1_655 1_655 no
C1 H1 C6 127.1 1_655 1_655 1_655 no
C1 H1 C8 61.0 1_655 1_655 1_655 no
C1 H1 C12 67.3 1_655 1_655 1_655 no
C1 H1 H2 96.6 1_655 1_655 1_655 no
C1 H1 H2 126.9 1_655 1_655 1_655 no
C1 H1 H3 102.2 1_655 1_655 1_655 no
C1 H1 H3 100.8 1_655 1_655 1_655 no
C1 H1 H4 77.2 1_655 1_655 1_655 no
C1 H1 H5 131.4 1_655 1_655 1_655 no
C1 H1 H6 118.8 1_655 1_655 1_655 no
C1 H1 H7 107.6 1_655 1_655 1_655 no
C1 H1 H8 58.6 1_655 1_655 1_655 no
C1 H1 H11 56.9 1_655 1_655 1_655 no
C2 H1 C2 84.9 . . . no
C2 H1 C3 33.6 . . . no
C2 H1 C4 67.8 . . . no
C2 H1 C5 33.0 . . . no
C2 H1 C6 100.8 . . . no
C2 H1 C8 137.2 . . . no
C2 H1 C12 123.3 . . . no
C2 H1 H2 40.2 . . . no
C2 H1 H2 73.8 . . . no
C2 H1 H3 30.6 . . . no
C2 H1 H3 101.1 . . . no
C2 H1 H4 55.0 . . . no
C2 H1 H5 96.1 . . . no
C2 H1 H6 106.5 . . . no
C2 H1 H7 118.5 . . . no
C2 H1 H8 144.2 . . . no
C2 H1 H11 124.8 . . . no
C2 H1 C3 86.3 2_655 2_655 2_655 no
C2 H1 C4 89.4 2_655 2_655 2_655 no
C2 H1 C5 86.4 2_655 2_655 2_655 no
C2 H1 C6 93.8 2_655 2_655 2_655 no
C2 H1 C8 52.6 2_655 2_655 2_655 no
C2 H1 C12 151.3 2_655 2_655 2_655 no
C2 H1 H2 104.6 2_655 2_655 2_655 no
C2 H1 H2 142.5 2_655 2_655 2_655 no
C2 H1 H3 76.1 2_655 2_655 2_655 no
C2 H1 H3 33.9 2_655 2_655 2_655 no
C2 H1 H4 78.7 2_655 2_655 2_655 no
C2 H1 H5 87.7 2_655 2_655 2_655 no
C2 H1 H6 114.0 2_655 2_655 2_655 no
C2 H1 H7 81.1 2_655 2_655 2_655 no
C2 H1 H8 59.7 2_655 2_655 2_655 no
C2 H1 H11 145.2 2_655 2_655 2_655 no
C3 H1 C4 34.3 . . . no
C3 H1 C5 66.6 . . . no
C3 H1 C6 67.2 . . . no
C3 H1 C8 125.9 . . . no
C3 H1 C12 119.7 . . . no
C3 H1 H2 70.7 . . . no
C3 H1 H2 59.0 . . . no
C3 H1 H3 63.3 . . . no
C3 H1 H3 84.2 . . . no
C3 H1 H4 88.3 . . . no
C3 H1 H5 62.6 . . . no
C3 H1 H6 75.3 . . . no
C3 H1 H7 85.8 . . . no
C3 H1 H8 129.9 . . . no
C3 H1 H11 128.4 . . . no
C4 H1 C5 100.8 . . . no
C4 H1 C6 33.0 . . . no
C4 H1 C8 103.8 . . . no
C4 H1 C12 105.4 . . . no
C4 H1 H2 102.8 . . . no
C4 H1 H2 54.2 . . . no
C4 H1 H3 97.2 . . . no
C4 H1 H3 68.9 . . . no
C4 H1 H4 122.3 . . . no
C4 H1 H5 28.6 . . . no
C4 H1 H6 44.3 . . . no
C4 H1 H7 52.6 . . . no
C4 H1 H8 104.6 . . . no
C4 H1 H11 117.0 . . . no
C5 H1 C6 133.7 . . . no
C5 H1 C8 131.0 . . . no
C5 H1 C12 113.8 . . . no
C5 H1 H2 18.4 . . . no
C5 H1 H2 91.5 . . . no
C5 H1 H3 10.8 . . . no
C5 H1 H3 116.0 . . . no
C5 H1 H4 23.3 . . . no
C5 H1 H5 129.1 . . . no
C5 H1 H6 135.5 . . . no
C5 H1 H7 150.4 . . . no
C5 H1 H8 136.6 . . . no
C5 H1 H11 108.5 . . . no
C6 H1 C8 80.7 . . . no
C6 H1 C12 86.6 . . . no
C6 H1 H2 132.5 . . . no
C6 H1 H2 61.6 . . . no
C6 H1 H3 129.9 . . . no
C6 H1 H3 61.7 . . . no
C6 H1 H4 154.9 . . . no
C6 H1 H5 7.4 . . . no
C6 H1 H6 20.8 . . . no
C6 H1 H7 23.2 . . . no
C6 H1 H8 78.8 . . . no
C6 H1 H11 97.4 . . . no
C8 H1 C12 99.5 2_655 2_655 2_655 no
C8 H1 H2 144.3 2_655 2_655 2_655 no
C8 H1 H2 137.0 2_655 2_655 2_655 no
C8 H1 H3 123.3 2_655 2_655 2_655 no
C8 H1 H3 41.8 2_655 2_655 2_655 no
C8 H1 H4 111.7 2_655 2_655 2_655 no
C8 H1 H5 80.2 2_655 2_655 2_655 no
C8 H1 H6 89.9 2_655 2_655 2_655 no
C8 H1 H7 57.6 2_655 2_655 2_655 no
C8 H1 H8 7.2 2_655 2_655 2_655 no
C8 H1 H11 96.9 2_655 2_655 2_655 no
C12 H1 H2 95.9 2_665 2_665 2_665 no
C12 H1 H2 60.8 2_665 2_665 2_665 no
C12 H1 H3 124.6 2_665 2_665 2_665 no
C12 H1 H3 130.0 2_665 2_665 2_665 no
C12 H1 H4 111.5 2_665 2_665 2_665 no
C12 H1 H5 93.9 2_665 2_665 2_665 no
C12 H1 H6 66.5 2_665 2_665 2_665 no
C12 H1 H7 88.6 2_665 2_665 2_665 no
C12 H1 H8 92.5 2_665 2_665 2_665 no
C12 H1 H11 11.7 2_665 2_665 2_665 no
H2 H1 H2 78.4 . . . no
H2 H1 H3 29.1 . . . no
H2 H1 H3 134.0 . . . no
H2 H1 H4 32.7 . . . no
H2 H1 H5 130.8 . . . no
H2 H1 H6 125.8 . . . no
H2 H1 H7 155.1 . . . no
H2 H1 H8 148.0 . . . no
H2 H1 H11 91.8 . . . no
H2 H1 H3 97.7 2_665 2_665 2_665 no
H2 H1 H3 120.6 2_665 2_665 2_665 no
H2 H1 H4 111.1 2_665 2_665 2_665 no
H2 H1 H5 65.0 2_665 2_665 2_665 no
H2 H1 H6 47.8 2_665 2_665 2_665 no
H2 H1 H7 82.6 2_665 2_665 2_665 no
H2 H1 H8 131.8 2_665 2_665 2_665 no
H2 H1 H11 70.3 2_665 2_665 2_665 no
H3 H1 H3 105.2 . . . no
H3 H1 H4 25.1 . . . no
H3 H1 H5 124.2 . . . no
H3 H1 H6 137.0 . . . no
H3 H1 H7 142.3 . . . no
H3 H1 H8 129.7 . . . no
H3 H1 H11 118.9 . . . no
H3 H1 H4 112.4 2_655 2_655 2_655 no
H3 H1 H5 56.7 2_655 2_655 2_655 no
H3 H1 H6 80.8 2_655 2_655 2_655 no
H3 H1 H7 47.2 2_655 2_655 2_655 no
H3 H1 H8 46.8 2_655 2_655 2_655 no
H3 H1 H11 133.1 2_655 2_655 2_655 no
H4 H1 H5 148.7 . . . no
H4 H1 H6 158.1 . . . no
H4 H1 H7 159.3 . . . no
H4 H1 H8 116.1 . . . no
H4 H1 H11 102.4 . . . no
H5 H1 H6 27.8 . . . no
H5 H1 H7 24.4 . . . no
H5 H1 H8 79.2 . . . no
H5 H1 H11 104.8 . . . no
H6 H1 H7 35.6 . . . no
H6 H1 H8 85.8 . . . no
H6 H1 H11 77.7 . . . no
H7 H1 H8 55.6 . . . no
H7 H1 H11 96.8 . . . no
H8 H1 H11 90.3 2_655 2_655 2_655 no
O3 H2 N1 109.1 2_554 2_554 2_554 no
O3 H2 N1 136.5 2_554 2_554 2_554 no
O3 H2 N2 98.4 2_554 2_554 2_554 no
O3 H2 C1 119.0 2_554 2_554 2_554 no
O3 H2 C2 126.7 2_554 2_554 2_554 no
O3 H2 C2 133.3 2_554 2_554 2_554 no
O3 H2 C3 146.9 2_554 2_554 2_554 no
O3 H2 C3 111.9 2_554 2_554 2_554 no
O3 H2 C4 93.6 2_554 2_554 2_554 no
O3 H2 C5 99.6 2_554 2_554 2_554 no
O3 H2 C6 67.3 2_554 2_554 2_554 no
O3 H2 C7 82.8 2_554 2_554 2_554 no
O3 H2 C8 70.0 2_554 2_554 2_554 no
O3 H2 C11 71.1 2_554 2_554 2_554 no
O3 H2 C12 77.8 2_554 2_554 2_554 no
O3 H2 C12 92.8 2_554 2_554 2_554 no
O3 H2 H1 151.3 2_554 2_554 2_554 no
O3 H2 H1 104.5 2_554 2_554 2_554 no
O3 H2 H3 65.8 2_554 2_554 2_554 no
O3 H2 H4 105.6 2_554 2_554 2_554 no
O3 H2 H6 51.6 2_554 2_554 2_554 no
O3 H2 H10 66.2 2_554 2_554 2_554 no
O3 H2 H11 90.1 2_554 2_554 2_554 no
N1 H2 N1 102.2 . . . no
N1 H2 N2 133.7 . . . no
N1 H2 C1 123.7 . . . no
N1 H2 C2 26.1 . . . no
N1 H2 C2 86.4 . . . no
N1 H2 C3 46.0 . . . no
N1 H2 C3 89.9 . . . no
N1 H2 C4 114.8 . . . no
N1 H2 C5 55.8 . . . no
N1 H2 C6 116.1 . . . no
N1 H2 C7 27.4 . . . no
N1 H2 C8 39.9 . . . no
N1 H2 C11 158.6 . . . no
N1 H2 C12 43.8 . . . no
N1 H2 C12 145.6 . . . no
N1 H2 H1 65.4 . . . no
N1 H2 H1 77.3 . . . no
N1 H2 H3 62.6 . . . no
N1 H2 H4 87.2 . . . no
N1 H2 H6 110.8 . . . no
N1 H2 H10 174.1 . . . no
N1 H2 H11 47.3 . . . no
N1 H2 N2 38.8 2_665 2_665 2_665 no
N1 H2 C1 21.5 2_665 2_665 2_665 no
N1 H2 C2 93.9 2_665 2_665 2_665 no
N1 H2 C2 21.4 2_665 2_665 2_665 no
N1 H2 C3 76.2 2_665 2_665 2_665 no
N1 H2 C3 37.9 2_665 2_665 2_665 no
N1 H2 C4 45.0 2_665 2_665 2_665 no
N1 H2 C5 123.1 2_665 2_665 2_665 no
N1 H2 C6 72.1 2_665 2_665 2_665 no
N1 H2 C7 119.2 2_665 2_665 2_665 no
N1 H2 C8 139.0 2_665 2_665 2_665 no
N1 H2 C11 90.1 2_665 2_665 2_665 no
N1 H2 C12 107.3 2_665 2_665 2_665 no
N1 H2 C12 76.6 2_665 2_665 2_665 no
N1 H2 H1 70.0 2_665 2_665 2_665 no
N1 H2 H1 53.9 2_665 2_665 2_665 no
N1 H2 H3 157.7 2_665 2_665 2_665 no
N1 H2 H4 105.5 2_665 2_665 2_665 no
N1 H2 H6 89.5 2_665 2_665 2_665 no
N1 H2 H10 83.7 2_665 2_665 2_665 no
N1 H2 H11 89.5 2_665 2_665 2_665 no
N2 H2 C1 21.7 2_665 2_665 2_665 no
N2 H2 C2 132.4 2_665 2_665 2_665 no
N2 H2 C2 48.5 2_665 2_665 2_665 no
N2 H2 C3 114.7 2_665 2_665 2_665 no
N2 H2 C3 44.7 2_665 2_665 2_665 no
N2 H2 C4 24.7 2_665 2_665 2_665 no
N2 H2 C5 153.7 2_665 2_665 2_665 no
N2 H2 C6 43.6 2_665 2_665 2_665 no
N2 H2 C7 134.8 2_665 2_665 2_665 no
N2 H2 C8 149.0 2_665 2_665 2_665 no
N2 H2 C11 65.5 2_665 2_665 2_665 no
N2 H2 C12 112.2 2_665 2_665 2_665 no
N2 H2 C12 64.6 2_665 2_665 2_665 no
N2 H2 H1 104.9 2_665 2_665 2_665 no
N2 H2 H1 59.9 2_665 2_665 2_665 no
N2 H2 H3 162.2 2_665 2_665 2_665 no
N2 H2 H4 120.8 2_665 2_665 2_665 no
N2 H2 H6 60.0 2_665 2_665 2_665 no
N2 H2 H10 51.8 2_665 2_665 2_665 no
N2 H2 H11 97.9 2_665 2_665 2_665 no
C1 H2 C2 113.8 2_665 2_665 2_665 no
C1 H2 C2 39.2 2_665 2_665 2_665 no
C1 H2 C3 94.0 2_665 2_665 2_665 no
C1 H2 C3 46.8 2_665 2_665 2_665 no
C1 H2 C4 39.3 2_665 2_665 2_665 no
C1 H2 C5 133.7 2_665 2_665 2_665 no
C1 H2 C6 63.6 2_665 2_665 2_665 no
C1 H2 C7 137.8 2_665 2_665 2_665 no
C1 H2 C8 157.7 2_665 2_665 2_665 no
C1 H2 C11 70.1 2_665 2_665 2_665 no
C1 H2 C12 120.6 2_665 2_665 2_665 no
C1 H2 C12 60.3 2_665 2_665 2_665 no
C1 H2 H1 83.2 2_665 2_665 2_665 no
C1 H2 H1 64.2 2_665 2_665 2_665 no
C1 H2 H3 165.0 2_665 2_665 2_665 no
C1 H2 H4 105.4 2_665 2_665 2_665 no
C1 H2 H6 80.7 2_665 2_665 2_665 no
C1 H2 H10 62.3 2_665 2_665 2_665 no
C1 H2 H11 103.3 2_665 2_665 2_665 no
C2 H2 C2 85.9 . . . no
C2 H2 C3 22.0 . . . no
C2 H2 C3 98.4 . . . no
C2 H2 C4 125.0 . . . no
C2 H2 C5 41.7 . . . no
C2 H2 C6 137.3 . . . no
C2 H2 C7 52.0 . . . no
C2 H2 C8 58.3 . . . no
C2 H2 C11 137.2 . . . no
C2 H2 C12 69.9 . . . no
C2 H2 C12 119.8 . . . no
C2 H2 H1 40.1 . . . no
C2 H2 H1 91.6 . . . no
C2 H2 H3 65.2 . . . no
C2 H2 H4 65.2 . . . no
C2 H2 H6 136.1 . . . no
C2 H2 H10 154.4 . . . no
C2 H2 H11 71.1 . . . no
C2 H2 C3 74.1 2_665 2_665 2_665 no
C2 H2 C3 21.9 2_665 2_665 2_665 no
C2 H2 C4 41.6 2_665 2_665 2_665 no
C2 H2 C5 124.2 2_665 2_665 2_665 no
C2 H2 C6 66.3 2_665 2_665 2_665 no
C2 H2 C7 99.0 2_665 2_665 2_665 no
C2 H2 C8 119.1 2_665 2_665 2_665 no
C2 H2 C11 109.3 2_665 2_665 2_665 no
C2 H2 C12 85.9 2_665 2_665 2_665 no
C2 H2 C12 97.7 2_665 2_665 2_665 no
C2 H2 H1 75.4 2_665 2_665 2_665 no
C2 H2 H1 34.5 2_665 2_665 2_665 no
C2 H2 H3 148.8 2_665 2_665 2_665 no
C2 H2 H4 119.4 2_665 2_665 2_665 no
C2 H2 H6 81.6 2_665 2_665 2_665 no
C2 H2 H10 99.4 2_665 2_665 2_665 no
C2 H2 H11 68.1 2_665 2_665 2_665 no
C3 H2 C3 92.0 . . . no
C3 H2 C4 115.8 . . . no
C3 H2 C5 50.1 . . . no
C3 H2 C6 138.0 . . . no
C3 H2 C7 73.1 . . . no
C3 H2 C8 80.3 . . . no
C3 H2 C11 123.0 . . . no
C3 H2 C12 88.0 . . . no
C3 H2 C12 102.2 . . . no
C3 H2 H1 19.7 . . . no
C3 H2 H1 91.6 . . . no
C3 H2 H3 81.6 . . . no
C3 H2 H4 59.2 . . . no
C3 H2 H6 146.6 . . . no
C3 H2 H10 136.5 . . . no
C3 H2 H11 84.3 . . . no
C3 H2 C4 26.7 2_665 2_665 2_665 no
C3 H2 C5 140.0 2_665 2_665 2_665 no
C3 H2 C6 46.4 2_665 2_665 2_665 no
C3 H2 C7 92.6 2_665 2_665 2_665 no
C3 H2 C8 111.5 2_665 2_665 2_665 no
C3 H2 C11 110.2 2_665 2_665 2_665 no
C3 H2 C12 73.7 2_665 2_665 2_665 no
C3 H2 C12 106.5 2_665 2_665 2_665 no
C3 H2 H1 96.5 2_665 2_665 2_665 no
C3 H2 H1 17.4 2_665 2_665 2_665 no
C3 H2 H3 147.1 2_665 2_665 2_665 no
C3 H2 H4 141.2 2_665 2_665 2_665 no
C3 H2 H6 60.4 2_665 2_665 2_665 no
C3 H2 H10 95.2 2_665 2_665 2_665 no
C3 H2 H11 56.6 2_665 2_665 2_665 no
C4 H2 C5 165.8 2_665 2_665 2_665 no
C4 H2 C6 27.1 2_665 2_665 2_665 no
C4 H2 C7 110.2 2_665 2_665 2_665 no
C4 H2 C8 124.8 2_665 2_665 2_665 no
C4 H2 C11 86.2 2_665 2_665 2_665 no
C4 H2 C12 87.5 2_665 2_665 2_665 no
C4 H2 C12 88.9 2_665 2_665 2_665 no
C4 H2 H1 114.5 2_665 2_665 2_665 no
C4 H2 H1 37.7 2_665 2_665 2_665 no
C4 H2 H3 154.4 2_665 2_665 2_665 no
C4 H2 H4 144.4 2_665 2_665 2_665 no
C4 H2 H6 44.5 2_665 2_665 2_665 no
C4 H2 H10 69.7 2_665 2_665 2_665 no
C4 H2 H11 73.7 2_665 2_665 2_665 no
C5 H2 C6 162.7 . . . no
C5 H2 C7 66.8 . . . no
C5 H2 C8 56.6 . . . no
C5 H2 C11 102.8 . . . no
C5 H2 C12 90.3 . . . no
C5 H2 C12 95.5 . . . no
C5 H2 H1 53.1 . . . no
C5 H2 H1 132.1 . . . no
C5 H2 H3 35.4 . . . no
C5 H2 H4 35.0 . . . no
C5 H2 H6 145.6 . . . no
C5 H2 H10 120.5 . . . no
C5 H2 H11 101.1 . . . no
C6 H2 C7 99.3 2_665 2_665 2_665 no
C6 H2 C8 106.8 2_665 2_665 2_665 no
C6 H2 C11 84.2 2_665 2_665 2_665 no
C6 H2 C12 76.1 2_665 2_665 2_665 no
C6 H2 C12 96.5 2_665 2_665 2_665 no
C6 H2 H1 141.2 2_665 2_665 2_665 no
C6 H2 H1 47.2 2_665 2_665 2_665 no
C6 H2 H3 128.2 2_665 2_665 2_665 no
C6 H2 H4 156.7 2_665 2_665 2_665 no
C6 H2 H6 17.5 2_665 2_665 2_665 no
C6 H2 H10 66.0 2_665 2_665 2_665 no
C6 H2 H11 68.8 2_665 2_665 2_665 no
C7 H2 C8 20.1 . . . no
C7 H2 C11 150.2 . . . no
C7 H2 C12 23.5 . . . no
C7 H2 C12 160.5 . . . no
C7 H2 H1 92.1 . . . no
C7 H2 H1 75.9 . . . no
C7 H2 H3 54.6 . . . no
C7 H2 H4 101.8 . . . no
C7 H2 H6 88.7 . . . no
C7 H2 H10 148.7 . . . no
C7 H2 H11 37.0 . . . no
C8 H2 C11 130.9 . . . no
C8 H2 C12 38.4 . . . no
C8 H2 C12 141.8 . . . no
C8 H2 H1 96.5 . . . no
C8 H2 H1 94.2 . . . no
C8 H2 H3 35.7 . . . no
C8 H2 H4 90.2 . . . no
C8 H2 H6 92.2 . . . no
C8 H2 H10 134.7 . . . no
C8 H2 H11 54.9 . . . no
C11 H2 C12 147.8 1_655 1_655 1_655 no
C11 H2 C12 22.1 1_655 1_655 1_655 no
C11 H2 H1 103.7 1_655 1_655 1_655 no
C11 H2 H1 123.9 1_655 1_655 1_655 no
C11 H2 H3 100.2 1_655 1_655 1_655 no
C11 H2 H4 72.6 1_655 1_655 1_655 no
C11 H2 H6 86.4 1_655 1_655 1_655 no
C11 H2 H10 18.2 1_655 1_655 1_655 no
C11 H2 H11 151.7 1_655 1_655 1_655 no
C12 H2 C12 169.8 . . . no
C12 H2 H1 107.6 . . . no
C12 H2 H1 56.3 . . . no
C12 H2 H3 73.8 . . . no
C12 H2 H4 125.3 . . . no
C12 H2 H6 67.4 . . . no
C12 H2 H10 135.1 . . . no
C12 H2 H11 17.8 . . . no
C12 H2 H1 82.6 1_655 1_655 1_655 no
C12 H2 H1 123.5 1_655 1_655 1_655 no
C12 H2 H3 106.4 1_655 1_655 1_655 no
C12 H2 H4 61.0 1_655 1_655 1_655 no
C12 H2 H6 103.6 1_655 1_655 1_655 no
C12 H2 H10 34.9 1_655 1_655 1_655 no
C12 H2 H11 162.5 1_655 1_655 1_655 no
H1 H2 H1 101.6 . . . no
H1 H2 H3 88.3 . . . no
H1 H2 H4 47.7 . . . no
H1 H2 H6 156.9 . . . no
H1 H2 H10 116.9 . . . no
H1 H2 H11 102.8 . . . no
H1 H2 H3 129.9 2_665 2_665 2_665 no
H1 H2 H4 149.3 2_665 2_665 2_665 no
H1 H2 H6 56.2 2_665 2_665 2_665 no
H1 H2 H10 107.0 2_665 2_665 2_665 no
H1 H2 H11 39.4 2_665 2_665 2_665 no
H3 H2 H4 60.0 . . . no
H3 H2 H6 110.7 . . . no
H3 H2 H10 111.6 . . . no
H3 H2 H11 90.6 . . . no
H4 H2 H6 154.0 . . . no
H4 H2 H10 90.8 . . . no
H4 H2 H11 134.4 . . . no
H6 H2 H10 69.4 2_665 2_665 2_665 no
H6 H2 H11 65.2 2_665 2_665 2_665 no
H10 H2 H11 134.1 1_655 1_655 1_655 no
O3 H3 N1 126.3 2_554 2_554 2_554 no
O3 H3 C2 139.6 2_554 2_554 2_554 no
O3 H3 C3 145.9 2_554 2_554 2_554 no
O3 H3 C3 144.0 2_554 2_554 2_554 no
O3 H3 C4 123.3 2_554 2_554 2_554 no
O3 H3 C5 113.2 2_554 2_554 2_554 no
O3 H3 C6 101.7 2_554 2_554 2_554 no
O3 H3 C7 98.8 2_554 2_554 2_554 no
O3 H3 C8 94.2 2_554 2_554 2_554 no
O3 H3 C9 74.4 2_554 2_554 2_554 no
O3 H3 C12 81.6 2_554 2_554 2_554 no
O3 H3 H1 140.8 2_554 2_554 2_554 no
O3 H3 H1 142.8 2_554 2_554 2_554 no
O3 H3 H2 80.1 2_554 2_554 2_554 no
O3 H3 H4 115.2 2_554 2_554 2_554 no
O3 H3 H5 87.9 2_554 2_554 2_554 no
O3 H3 H6 43.3 2_554 2_554 2_554 no
O3 H3 H7 98.5 2_554 2_554 2_554 no
O3 H3 H8 109.6 2_554 2_554 2_554 no
O3 H3 H9 46.3 2_554 2_554 2_554 no
N1 H3 C2 31.7 . . . no
N1 H3 C3 44.8 . . . no
N1 H3 C3 84.0 . . . no
N1 H3 C4 106.6 . . . no
N1 H3 C5 70.4 . . . no
N1 H3 C6 119.3 . . . no
N1 H3 C7 32.3 . . . no
N1 H3 C8 55.7 . . . no
N1 H3 C9 72.7 . . . no
N1 H3 C12 45.1 . . . no
N1 H3 H1 61.9 . . . no
N1 H3 H1 73.6 . . . no
N1 H3 H2 80.8 . . . no
N1 H3 H4 97.0 . . . no
N1 H3 H5 137.3 . . . no
N1 H3 H6 92.2 . . . no
N1 H3 H7 111.3 . . . no
N1 H3 H8 61.5 . . . no
N1 H3 H9 142.1 . . . no
C2 H3 C3 14.1 . . . no
C2 H3 C3 76.3 . . . no
C2 H3 C4 95.9 . . . no
C2 H3 C5 42.1 . . . no
C2 H3 C6 118.7 . . . no
C2 H3 C7 63.2 . . . no
C2 H3 C8 86.6 . . . no
C2 H3 C9 104.3 . . . no
C2 H3 C12 70.9 . . . no
C2 H3 H1 30.6 . . . no
C2 H3 H1 75.0 . . . no
C2 H3 H2 65.4 . . . no
C2 H3 H4 65.3 . . . no
C2 H3 H5 131.3 . . . no
C2 H3 H6 96.4 . . . no
C2 H3 H7 120.3 . . . no
C2 H3 H8 86.4 . . . no
C2 H3 H9 171.3 . . . no
C3 H3 C3 68.4 . . . no
C3 H3 C4 85.6 . . . no
C3 H3 C5 36.2 . . . no
C3 H3 C6 110.1 . . . no
C3 H3 C7 76.9 . . . no
C3 H3 C8 97.9 . . . no
C3 H3 C9 116.8 . . . no
C3 H3 C12 84.9 . . . no
C3 H3 H1 17.2 . . . no
C3 H3 H1 71.2 . . . no
C3 H3 H2 66.3 . . . no
C3 H3 H4 52.6 . . . no
C3 H3 H5 119.9 . . . no
C3 H3 H6 103.5 . . . no
C3 H3 H7 115.5 . . . no
C3 H3 H8 93.3 . . . no
C3 H3 H9 165.6 . . . no
C3 H3 C4 22.7 2_655 2_655 2_655 no
C3 H3 C5 93.9 2_655 2_655 2_655 no
C3 H3 C6 42.4 2_655 2_655 2_655 no
C3 H3 C7 101.4 2_655 2_655 2_655 no
C3 H3 C8 88.1 2_655 2_655 2_655 no
C3 H3 C9 101.6 2_655 2_655 2_655 no
C3 H3 C12 122.1 2_655 2_655 2_655 no
C3 H3 H1 66.9 2_655 2_655 2_655 no
C3 H3 H1 17.3 2_655 2_655 2_655 no
C3 H3 H2 128.6 2_655 2_655 2_655 no
C3 H3 H4 73.8 2_655 2_655 2_655 no
C3 H3 H5 56.8 2_655 2_655 2_655 no
C3 H3 H6 171.4 2_655 2_655 2_655 no
C3 H3 H7 47.7 2_655 2_655 2_655 no
C3 H3 H8 64.7 2_655 2_655 2_655 no
C3 H3 H9 98.2 2_655 2_655 2_655 no
C4 H3 C5 101.4 2_655 2_655 2_655 no
C4 H3 C6 25.5 2_655 2_655 2_655 no
C4 H3 C7 121.1 2_655 2_655 2_655 no
C4 H3 C8 100.6 2_655 2_655 2_655 no
C4 H3 C9 107.8 2_655 2_655 2_655 no
C4 H3 C12 141.7 2_655 2_655 2_655 no
C4 H3 H1 78.9 2_655 2_655 2_655 no
C4 H3 H1 35.8 2_655 2_655 2_655 no
C4 H3 H2 131.7 2_655 2_655 2_655 no
C4 H3 H4 71.7 2_655 2_655 2_655 no
C4 H3 H5 35.5 2_655 2_655 2_655 no
C4 H3 H6 159.7 2_655 2_655 2_655 no
C4 H3 H7 37.7 2_655 2_655 2_655 no
C4 H3 H8 76.7 2_655 2_655 2_655 no
C4 H3 H9 80.2 2_655 2_655 2_655 no
C5 H3 C6 125.7 . . . no
C5 H3 C7 96.2 . . . no
C5 H3 C8 125.6 . . . no
C5 H3 C9 138.0 . . . no
C5 H3 C12 92.3 . . . no
C5 H3 H1 28.1 . . . no
C5 H3 H1 102.9 . . . no
C5 H3 H2 34.9 . . . no
C5 H3 H4 35.3 . . . no
C5 H3 H5 123.3 . . . no
C5 H3 H6 77.5 . . . no
C5 H3 H7 139.1 . . . no
C5 H3 H8 128.5 . . . no
C5 H3 H9 146.1 . . . no
C6 H3 C7 118.8 2_655 2_655 2_655 no
C6 H3 C8 90.0 2_655 2_655 2_655 no
C6 H3 C9 89.9 2_655 2_655 2_655 no
C6 H3 C12 134.3 2_655 2_655 2_655 no
C6 H3 H1 104.4 2_655 2_655 2_655 no
C6 H3 H1 46.7 2_655 2_655 2_655 no
C6 H3 H2 149.2 2_655 2_655 2_655 no
C6 H3 H4 92.7 2_655 2_655 2_655 no
C6 H3 H5 18.1 2_655 2_655 2_655 no
C6 H3 H6 144.7 2_655 2_655 2_655 no
C6 H3 H7 16.2 2_655 2_655 2_655 no
C6 H3 H8 69.3 2_655 2_655 2_655 no
C6 H3 H9 56.0 2_655 2_655 2_655 no
C7 H3 C8 31.3 . . . no
C7 H3 C9 42.7 . . . no
C7 H3 C12 20.8 . . . no
C7 H3 H1 93.8 . . . no
C7 H3 H1 85.6 . . . no
C7 H3 H2 90.9 . . . no
C7 H3 H4 127.9 . . . no
C7 H3 H5 133.5 . . . no
C7 H3 H6 78.9 . . . no
C7 H3 H7 104.2 . . . no
C7 H3 H8 49.5 . . . no
C7 H3 H9 112.1 . . . no
C8 H3 C9 20.2 . . . no
C8 H3 C12 44.6 . . . no
C8 H3 H1 114.5 . . . no
C8 H3 H1 70.8 . . . no
C8 H3 H2 120.7 . . . no
C8 H3 H4 149.2 . . . no
C8 H3 H5 102.7 . . . no
C8 H3 H6 96.2 . . . no
C8 H3 H7 74.3 . . . no
C8 H3 H8 24.0 . . . no
C8 H3 H9 86.5 . . . no
C9 H3 C12 46.5 . . . no
C9 H3 H1 133.8 . . . no
C9 H3 H1 85.1 . . . no
C9 H3 H2 119.6 . . . no
C9 H3 H4 169.2 . . . no
C9 H3 H5 97.5 . . . no
C9 H3 H6 84.5 . . . no
C9 H3 H7 73.9 . . . no
C9 H3 H8 38.1 . . . no
C9 H3 H9 69.9 . . . no
C12 H3 H1 99.9 . . . no
C12 H3 H1 106.4 . . . no
C12 H3 H2 76.5 . . . no
C12 H3 H4 127.5 . . . no
C12 H3 H5 144.0 . . . no
C12 H3 H6 58.2 . . . no
C12 H3 H7 118.4 . . . no
C12 H3 H8 66.9 . . . no
C12 H3 H9 107.4 . . . no
H1 H3 H1 74.8 . . . no
H1 H3 H2 62.6 . . . no
H1 H3 H4 35.5 . . . no
H1 H3 H5 109.6 . . . no
H1 H3 H6 104.5 . . . no
H1 H3 H7 114.2 . . . no
H1 H3 H8 106.7 . . . no
H1 H3 H9 152.6 . . . no
H1 H3 H2 137.0 2_655 2_655 2_655 no
H1 H3 H4 89.1 2_655 2_655 2_655 no
H1 H3 H5 64.0 2_655 2_655 2_655 no
H1 H3 H6 164.5 2_655 2_655 2_655 no
H1 H3 H7 45.3 2_655 2_655 2_655 no
H1 H3 H8 47.6 2_655 2_655 2_655 no
H1 H3 H9 97.7 2_655 2_655 2_655 no
H2 H3 H4 60.0 . . . no
H2 H3 H5 135.4 . . . no
H2 H3 H6 42.9 . . . no
H2 H3 H7 164.9 . . . no
H2 H3 H8 139.6 . . . no
H2 H3 H9 123.0 . . . no
H4 H3 H5 88.1 . . . no
H4 H3 H6 99.1 . . . no
H4 H3 H7 108.2 . . . no
H4 H3 H8 134.3 . . . no
H4 H3 H9 120.0 . . . no
H5 H3 H6 128.9 2_655 2_655 2_655 no
H5 H3 H7 29.7 2_655 2_655 2_655 no
H5 H3 H8 84.8 2_655 2_655 2_655 no
H5 H3 H9 45.7 2_655 2_655 2_655 no
H6 H3 H7 140.7 2_665 2_665 2_665 no
H6 H3 H8 120.1 2_665 2_665 2_665 no
H6 H3 H9 89.6 2_665 2_665 2_665 no
H7 H3 H8 55.1 2_655 2_655 2_655 no
H7 H3 H9 52.5 2_655 2_655 2_655 no
H8 H3 H9 85.1 . . . no
O1 H4 N1 120.4 1_655 1_655 1_655 no
O1 H4 N2 79.0 1_655 1_655 1_655 no
O1 H4 C1 11.2 1_655 1_655 1_655 no
O1 H4 C2 106.8 1_655 1_655 1_655 no
O1 H4 C3 76.3 1_655 1_655 1_655 no
O1 H4 C3 93.2 1_655 1_655 1_655 no
O1 H4 C4 96.2 1_655 1_655 1_655 no
O1 H4 C5 142.2 1_655 1_655 1_655 no
O1 H4 C7 51.3 1_655 1_655 1_655 no
O1 H4 C8 65.6 1_655 1_655 1_655 no
O1 H4 C9 87.6 1_655 1_655 1_655 no
O1 H4 C10 98.8 1_655 1_655 1_655 no
O1 H4 C11 88.3 1_655 1_655 1_655 no
O1 H4 C12 64.0 1_655 1_655 1_655 no
O1 H4 H1 51.9 1_655 1_655 1_655 no
O1 H4 H2 125.1 1_655 1_655 1_655 no
O1 H4 H3 168.9 1_655 1_655 1_655 no
O1 H4 H7 131.4 1_655 1_655 1_655 no
O1 H4 H11 58.5 1_655 1_655 1_655 no
O1 H4 H11 39.5 1_655 1_655 1_655 no
N1 H4 N2 115.1 . . . no
N1 H4 C1 131.4 . . . no
N1 H4 C2 13.8 . . . no
N1 H4 C3 44.1 . . . no
N1 H4 C3 75.9 . . . no
N1 H4 C4 94.2 . . . no
N1 H4 C5 31.5 . . . no
N1 H4 C7 167.9 . . . no
N1 H4 C8 168.8 . . . no
N1 H4 C9 151.3 . . . no
N1 H4 C10 138.9 . . . no
N1 H4 C11 137.5 . . . no
N1 H4 C12 148.7 . . . no
N1 H4 H1 68.6 . . . no
N1 H4 H2 61.0 . . . no
N1 H4 H3 51.4 . . . no
N1 H4 H7 77.4 . . . no
N1 H4 H11 135.0 . . . no
N1 H4 H11 93.5 . . . no
N2 H4 C1 76.8 2_655 2_655 2_655 no
N2 H4 C2 117.3 2_655 2_655 2_655 no
N2 H4 C3 108.6 2_655 2_655 2_655 no
N2 H4 C3 39.6 2_655 2_655 2_655 no
N2 H4 C4 22.3 2_655 2_655 2_655 no
N2 H4 C5 129.6 2_655 2_655 2_655 no
N2 H4 C7 73.8 2_655 2_655 2_655 no
N2 H4 C8 55.2 2_655 2_655 2_655 no
N2 H4 C9 60.8 2_655 2_655 2_655 no
N2 H4 C10 82.1 2_655 2_655 2_655 no
N2 H4 C11 99.9 2_655 2_655 2_655 no
N2 H4 C12 96.3 2_655 2_655 2_655 no
N2 H4 H1 101.1 2_655 2_655 2_655 no
N2 H4 H2 155.2 2_655 2_655 2_655 no
N2 H4 H3 97.6 2_655 2_655 2_655 no
N2 H4 H7 53.6 2_655 2_655 2_655 no
N2 H4 H11 108.8 2_655 2_655 2_655 no
N2 H4 H11 117.3 2_655 2_655 2_655 no
C1 H4 C2 117.7 1_655 1_655 1_655 no
C1 H4 C3 87.4 1_655 1_655 1_655 no
C1 H4 C3 97.9 1_655 1_655 1_655 no
C1 H4 C4 96.5 1_655 1_655 1_655 no
C1 H4 C5 149.8 1_655 1_655 1_655 no
C1 H4 C7 40.1 1_655 1_655 1_655 no
C1 H4 C8 55.2 1_655 1_655 1_655 no
C1 H4 C9 76.8 1_655 1_655 1_655 no
C1 H4 C10 87.6 1_655 1_655 1_655 no
C1 H4 C11 77.9 1_655 1_655 1_655 no
C1 H4 C12 53.9 1_655 1_655 1_655 no
C1 H4 H1 62.9 1_655 1_655 1_655 no
C1 H4 H2 125.4 1_655 1_655 1_655 no
C1 H4 H3 174.4 1_655 1_655 1_655 no
C1 H4 H7 130.5 1_655 1_655 1_655 no
C1 H4 H11 50.6 1_655 1_655 1_655 no
C1 H4 H11 45.4 1_655 1_655 1_655 no
C2 H4 C3 30.6 . . . no
C2 H4 C3 77.8 . . . no
C2 H4 C4 98.9 . . . no
C2 H4 C5 41.9 . . . no
C2 H4 C7 155.2 . . . no
C2 H4 C8 169.4 . . . no
C2 H4 C9 165.1 . . . no
C2 H4 C10 150.1 . . . no
C2 H4 C11 141.6 . . . no
C2 H4 C12 143.5 . . . no
C2 H4 H1 55.0 . . . no
C2 H4 H2 65.3 . . . no
C2 H4 H3 65.2 . . . no
C2 H4 H7 88.3 . . . no
C2 H4 H11 127.6 . . . no
C2 H4 H11 80.5 . . . no
C3 H4 C3 76.5 . . . no
C3 H4 C4 99.5 . . . no
C3 H4 C5 71.3 . . . no
C3 H4 C7 126.7 . . . no
C3 H4 C8 140.4 . . . no
C3 H4 C9 162.5 . . . no
C3 H4 C10 166.8 . . . no
C3 H4 C11 144.0 . . . no
C3 H4 C12 127.6 . . . no
C3 H4 H1 24.5 . . . no
C3 H4 H2 85.5 . . . no
C3 H4 H3 95.0 . . . no
C3 H4 H7 106.5 . . . no
C3 H4 H11 112.2 . . . no
C3 H4 H11 56.6 . . . no
C3 H4 C4 23.1 2_655 2_655 2_655 no
C3 H4 C5 97.6 2_655 2_655 2_655 no
C3 H4 C7 111.5 2_655 2_655 2_655 no
C3 H4 C8 94.8 2_655 2_655 2_655 no
C3 H4 C9 98.0 2_655 2_655 2_655 no
C3 H4 C10 116.3 2_655 2_655 2_655 no
C3 H4 C11 137.6 2_655 2_655 2_655 no
C3 H4 C12 135.2 2_655 2_655 2_655 no
C3 H4 H1 81.5 2_655 2_655 2_655 no
C3 H4 H2 132.2 2_655 2_655 2_655 no
C3 H4 H3 77.8 2_655 2_655 2_655 no
C3 H4 H7 44.2 2_655 2_655 2_655 no
C3 H4 H11 144.7 2_655 2_655 2_655 no
C3 H4 H11 116.1 2_655 2_655 2_655 no
C4 H4 C5 107.7 2_655 2_655 2_655 no
C4 H4 C7 95.5 2_655 2_655 2_655 no
C4 H4 C8 75.3 2_655 2_655 2_655 no
C4 H4 C9 75.2 2_655 2_655 2_655 no
C4 H4 C10 93.2 2_655 2_655 2_655 no
C4 H4 C11 114.6 2_655 2_655 2_655 no
C4 H4 C12 116.8 2_655 2_655 2_655 no
C4 H4 H1 101.3 2_655 2_655 2_655 no
C4 H4 H2 138.1 2_655 2_655 2_655 no
C4 H4 H3 78.1 2_655 2_655 2_655 no
C4 H4 H7 35.2 2_655 2_655 2_655 no
C4 H4 H11 130.6 2_655 2_655 2_655 no
C4 H4 H11 129.8 2_655 2_655 2_655 no
C5 H4 C7 148.3 . . . no
C5 H4 C8 148.1 . . . no
C5 H4 C9 126.2 . . . no
C5 H4 C10 108.3 . . . no
C5 H4 C11 106.8 . . . no
C5 H4 C12 124.5 . . . no
C5 H4 H1 94.1 . . . no
C5 H4 H2 34.7 . . . no
C5 H4 H3 35.5 . . . no
C5 H4 H7 77.4 . . . no
C5 H4 H11 117.8 . . . no
C5 H4 H11 104.4 . . . no
C7 H4 C8 23.0 1_655 1_655 1_655 no
C7 H4 C9 39.5 1_655 1_655 1_655 no
C7 H4 C10 47.6 1_655 1_655 1_655 no
C7 H4 C11 42.3 1_655 1_655 1_655 no
C7 H4 C12 24.3 1_655 1_655 1_655 no
C7 H4 H1 102.4 1_655 1_655 1_655 no
C7 H4 H2 114.7 1_655 1_655 1_655 no
C7 H4 H3 138.1 1_655 1_655 1_655 no
C7 H4 H7 114.6 1_655 1_655 1_655 no
C7 H4 H11 35.1 1_655 1_655 1_655 no
C7 H4 H11 74.8 1_655 1_655 1_655 no
C8 H4 C9 22.3 1_655 1_655 1_655 no
C8 H4 C10 40.4 1_655 1_655 1_655 no
C8 H4 C11 48.0 1_655 1_655 1_655 no
C8 H4 C12 41.5 1_655 1_655 1_655 no
C8 H4 H1 116.8 1_655 1_655 1_655 no
C8 H4 H2 124.9 1_655 1_655 1_655 no
C8 H4 H3 121.2 1_655 1_655 1_655 no
C8 H4 H7 91.7 1_655 1_655 1_655 no
C8 H4 H11 55.9 1_655 1_655 1_655 no
C8 H4 H11 96.2 1_655 1_655 1_655 no
C9 H4 C10 22.4 1_655 1_655 1_655 no
C9 H4 C11 39.7 1_655 1_655 1_655 no
C9 H4 C12 46.7 1_655 1_655 1_655 no
C9 H4 H1 139.1 1_655 1_655 1_655 no
C9 H4 H2 109.8 1_655 1_655 1_655 no
C9 H4 H3 100.0 1_655 1_655 1_655 no
C9 H4 H7 79.1 1_655 1_655 1_655 no
C9 H4 H11 63.0 1_655 1_655 1_655 no
C9 H4 H11 113.9 1_655 1_655 1_655 no
C10 H4 C11 22.8 1_655 1_655 1_655 no
C10 H4 C12 41.2 1_655 1_655 1_655 no
C10 H4 H1 148.2 1_655 1_655 1_655 no
C10 H4 H2 87.5 1_655 1_655 1_655 no
C10 H4 H3 91.1 1_655 1_655 1_655 no
C10 H4 H7 86.0 1_655 1_655 1_655 no
C10 H4 H11 55.7 1_655 1_655 1_655 no
C10 H4 H11 112.0 1_655 1_655 1_655 no
C11 H4 C12 24.4 1_655 1_655 1_655 no
C11 H4 H1 129.2 1_655 1_655 1_655 no
C11 H4 H2 77.1 1_655 1_655 1_655 no
C11 H4 H3 102.8 1_655 1_655 1_655 no
C11 H4 H7 108.1 1_655 1_655 1_655 no
C11 H4 H11 35.2 1_655 1_655 1_655 no
C11 H4 H11 91.1 1_655 1_655 1_655 no
C12 H4 H1 107.3 1_655 1_655 1_655 no
C12 H4 H2 90.5 1_655 1_655 1_655 no
C12 H4 H3 127.1 1_655 1_655 1_655 no
C12 H4 H7 125.1 1_655 1_655 1_655 no
C12 H4 H11 16.4 1_655 1_655 1_655 no
C12 H4 H11 71.1 1_655 1_655 1_655 no
H1 H4 H2 99.6 . . . no
H1 H4 H3 119.4 . . . no
H1 H4 H7 121.6 . . . no
H1 H4 H11 94.1 . . . no
H1 H4 H11 38.4 . . . no
H2 H4 H3 60.0 . . . no
H2 H4 H7 103.4 . . . no
H2 H4 H11 83.1 . . . no
H2 H4 H11 87.5 . . . no
H3 H4 H7 43.9 . . . no
H3 H4 H11 132.3 . . . no
H3 H4 H11 139.8 . . . no
H7 H4 H11 141.2 2_655 2_655 2_655 no
H7 H4 H11 159.6 2_655 2_655 2_655 no
H11 H4 H11 56.4 1_655 1_655 1_655 no
O2 H5 O3 43.3 2 2 2 no
O2 H5 O3 98.2 2 2 2 no
O2 H5 N2 74.0 2 2 2 no
O2 H5 N3 23.0 2 2 2 no
O2 H5 C3 119.2 2 2 2 no
O2 H5 C4 106.6 2 2 2 no
O2 H5 C6 144.5 2 2 2 no
O2 H5 C9 42.1 2 2 2 no
O2 H5 C10 110.3 2 2 2 no
O2 H5 H1 135.9 2 2 2 no
O2 H5 H3 119.6 2 2 2 no
O2 H5 H5 68.5 2 2 2 no
O2 H5 H6 129.1 2 2 2 no
O2 H5 H6 49.0 2 2 2 no
O2 H5 H7 165.6 2 2 2 no
O2 H5 H9 110.2 2 2 2 no
O2 H5 H10 45.7 2 2 2 no
O2 H5 H10 105.5 2 2 2 no
O3 H5 O3 110.0 2 2 2 no
O3 H5 N2 112.6 2 2 2 no
O3 H5 N3 26.6 2 2 2 no
O3 H5 C3 151.7 2 2 2 no
O3 H5 C4 143.1 2 2 2 no
O3 H5 C6 172.2 2 2 2 no
O3 H5 C9 44.2 2 2 2 no
O3 H5 C10 67.1 2 2 2 no
O3 H5 H1 160.4 2 2 2 no
O3 H5 H3 102.7 2 2 2 no
O3 H5 H5 68.9 2 2 2 no
O3 H5 H6 146.1 2 2 2 no
O3 H5 H6 42.2 2 2 2 no
O3 H5 H7 137.5 2 2 2 no
O3 H5 H9 67.4 2 2 2 no
O3 H5 H10 83.9 2 2 2 no
O3 H5 H10 72.5 2 2 2 no
O3 H5 N2 98.7 1_666 1_666 1_666 no
O3 H5 N3 116.3 1_666 1_666 1_666 no
O3 H5 C3 93.1 1_666 1_666 1_666 no
O3 H5 C4 92.6 1_666 1_666 1_666 no
O3 H5 C6 72.5 1_666 1_666 1_666 no
O3 H5 C9 140.3 1_666 1_666 1_666 no
O3 H5 C10 102.6 1_666 1_666 1_666 no
O3 H5 H1 89.6 1_666 1_666 1_666 no
O3 H5 H3 141.6 1_666 1_666 1_666 no
O3 H5 H5 41.0 1_666 1_666 1_666 no
O3 H5 H6 37.6 1_666 1_666 1_666 no
O3 H5 H6 68.0 1_666 1_666 1_666 no
O3 H5 H7 94.2 1_666 1_666 1_666 no
O3 H5 H9 113.2 1_666 1_666 1_666 no
O3 H5 H10 61.2 1_666 1_666 1_666 no
O3 H5 H10 67.8 1_666 1_666 1_666 no
N2 H5 N3 86.0 . . . no
N2 H5 C3 45.2 . . . no
N2 H5 C4 32.6 . . . no
N2 H5 C6 73.7 . . . no
N2 H5 C9 75.2 . . . no
N2 H5 C10 157.2 . . . no
N2 H5 H1 61.8 . . . no
N2 H5 H3 86.4 . . . no
N2 H5 H5 114.8 . . . no
N2 H5 H6 87.5 . . . no
N2 H5 H6 115.7 . . . no
N2 H5 H7 96.9 . . . no
N2 H5 H9 146.3 . . . no
N2 H5 H10 59.0 . . . no
N2 H5 H10 166.4 . . . no
N3 H5 C3 127.5 2 2 2 no
N3 H5 C4 117.1 2 2 2 no
N3 H5 C6 159.2 2 2 2 no
N3 H5 C9 25.8 2 2 2 no
N3 H5 C10 91.6 2 2 2 no
N3 H5 H1 142.1 2 2 2 no
N3 H5 H3 101.9 2 2 2 no
N3 H5 H5 79.4 2 2 2 no
N3 H5 H6 151.3 2 2 2 no
N3 H5 H6 53.9 2 2 2 no
N3 H5 H7 148.6 2 2 2 no
N3 H5 H9 89.3 2 2 2 no
N3 H5 H10 68.6 2 2 2 no
N3 H5 H10 98.5 2 2 2 no
C3 H5 C4 12.9 . . . no
C3 H5 C6 31.9 . . . no
C3 H5 C9 107.5 . . . no
C3 H5 C10 125.0 . . . no
C3 H5 H1 16.6 . . . no
C3 H5 H3 63.9 . . . no
C3 H5 H5 131.9 . . . no
C3 H5 H6 60.7 . . . no
C3 H5 H6 152.5 . . . no
C3 H5 H7 52.4 . . . no
C3 H5 H9 119.2 . . . no
C3 H5 H10 93.5 . . . no
C3 H5 H10 133.6 . . . no
C4 H5 C6 42.1 . . . no
C4 H5 C9 100.3 . . . no
C4 H5 C10 137.3 . . . no
C4 H5 H1 29.3 . . . no
C4 H5 H3 71.5 . . . no
C4 H5 H5 127.1 . . . no
C4 H5 H6 65.4 . . . no
C4 H5 H6 142.2 . . . no
C4 H5 H7 65.3 . . . no
C4 H5 H9 130.5 . . . no
C4 H5 H10 82.0 . . . no
C4 H5 H10 144.3 . . . no
C6 H5 C9 138.0 . . . no
C6 H5 C10 105.2 . . . no
C6 H5 H1 19.0 . . . no
C6 H5 H3 72.6 . . . no
C6 H5 H5 113.1 . . . no
C6 H5 H6 35.1 . . . no
C6 H5 H6 140.2 . . . no
C6 H5 H7 35.0 . . . no
C6 H5 H9 104.8 . . . no
C6 H5 H10 103.5 . . . no
C6 H5 H10 102.3 . . . no
C9 H5 C10 93.0 2 2 2 no
C9 H5 H1 119.0 2 2 2 no
C9 H5 H3 77.9 2 2 2 no
C9 H5 H5 105.3 2 2 2 no
C9 H5 H6 162.2 2 2 2 no
C9 H5 H6 79.4 2 2 2 no
C9 H5 H7 125.3 2 2 2 no
C9 H5 H9 86.3 2 2 2 no
C9 H5 H10 83.5 2 2 2 no
C9 H5 H10 113.9 2 2 2 no
C10 H5 H1 110.2 1_656 1_656 1_656 no
C10 H5 H3 71.9 1_656 1_656 1_656 no
C10 H5 H5 86.8 1_656 1_656 1_656 no
C10 H5 H6 104.7 1_656 1_656 1_656 no
C10 H5 H6 80.1 1_656 1_656 1_656 no
C10 H5 H7 73.9 1_656 1_656 1_656 no
C10 H5 H9 11.0 1_656 1_656 1_656 no
C10 H5 H10 140.2 1_656 1_656 1_656 no
C10 H5 H10 36.1 1_656 1_656 1_656 no
H1 H5 H3 59.3 . . . no
H1 H5 H5 130.6 . . . no
H1 H5 H6 53.2 . . . no
H1 H5 H6 157.2 . . . no
H1 H5 H7 36.5 . . . no
H1 H5 H9 106.1 . . . no
H1 H5 H10 106.1 . . . no
H1 H5 H10 117.5 . . . no
H3 H5 H5 158.7 2_655 2_655 2_655 no
H3 H5 H6 105.6 2_655 2_655 2_655 no
H3 H5 H6 142.6 2_655 2_655 2_655 no
H3 H5 H7 47.5 2_655 2_655 2_655 no
H3 H5 H9 61.9 2_655 2_655 2_655 no
H3 H5 H10 144.0 2_655 2_655 2_655 no
H3 H5 H10 105.0 2_655 2_655 2_655 no
H5 H5 H6 78.0 2_666 2_666 2_666 no
H5 H5 H6 27.1 2_666 2_666 2_666 no
H5 H5 H7 125.9 2_666 2_666 2_666 no
H5 H5 H9 97.0 2_666 2_666 2_666 no
H5 H5 H10 56.5 2_666 2_666 2_666 no
H5 H5 H10 54.2 2_666 2_666 2_666 no
H6 H5 H6 105.1 . . . no
H6 H5 H7 60.0 . . . no
H6 H5 H9 110.9 . . . no
H6 H5 H10 84.1 . . . no
H6 H5 H10 82.4 . . . no
H6 H5 H7 144.3 2_666 2_666 2_666 no
H6 H5 H9 87.4 2_666 2_666 2_666 no
H6 H5 H10 60.2 2_666 2_666 2_666 no
H6 H5 H10 58.9 2_666 2_666 2_666 no
H7 H5 H9 71.1 . . . no
H7 H5 H10 138.5 . . . no
H7 H5 H10 86.0 . . . no
H9 H5 H10 147.3 1_656 1_656 1_656 no
H9 H5 H10 47.1 1_656 1_656 1_656 no
H10 H5 H10 110.7 2_565 2_565 2_565 no
O2 H6 O2 68.0 2_655 2_655 2_655 no
O2 H6 O3 111.7 2_655 2_655 2_655 no
O2 H6 N2 129.0 2_655 2_655 2_655 no
O2 H6 N3 89.9 2_655 2_655 2_655 no
O2 H6 C3 96.0 2_655 2_655 2_655 no
O2 H6 C4 109.8 2_655 2_655 2_655 no
O2 H6 C5 132.7 2_655 2_655 2_655 no
O2 H6 C6 83.0 2_655 2_655 2_655 no
O2 H6 C11 56.0 2_655 2_655 2_655 no
O2 H6 C12 71.3 2_655 2_655 2_655 no
O2 H6 H1 77.4 2_655 2_655 2_655 no
O2 H6 H2 137.5 2_655 2_655 2_655 no
O2 H6 H3 124.7 2_655 2_655 2_655 no
O2 H6 H5 95.5 2_655 2_655 2_655 no
O2 H6 H5 110.5 2_655 2_655 2_655 no
O2 H6 H7 48.7 2_655 2_655 2_655 no
O2 H6 H9 55.4 2_655 2_655 2_655 no
O2 H6 H10 157.6 2_655 2_655 2_655 no
O2 H6 H10 60.3 2_655 2_655 2_655 no
O2 H6 H10 39.4 2_655 2_655 2_655 no
O2 H6 H11 68.7 2_655 2_655 2_655 no
O2 H6 O3 45.7 1_666 1_666 1_666 no
O2 H6 N2 155.1 1_666 1_666 1_666 no
O2 H6 N3 23.2 1_666 1_666 1_666 no
O2 H6 C3 157.0 1_666 1_666 1_666 no
O2 H6 C4 174.3 1_666 1_666 1_666 no
O2 H6 C5 104.2 1_666 1_666 1_666 no
O2 H6 C6 132.4 1_666 1_666 1_666 no
O2 H6 C11 63.7 1_666 1_666 1_666 no
O2 H6 C12 83.5 1_666 1_666 1_666 no
O2 H6 H1 136.6 1_666 1_666 1_666 no
O2 H6 H2 113.4 1_666 1_666 1_666 no
O2 H6 H3 87.3 1_666 1_666 1_666 no
O2 H6 H5 109.4 1_666 1_666 1_666 no
O2 H6 H5 53.3 1_666 1_666 1_666 no
O2 H6 H7 110.8 1_666 1_666 1_666 no
O2 H6 H9 81.7 1_666 1_666 1_666 no
O2 H6 H10 104.9 1_666 1_666 1_666 no
O2 H6 H10 43.4 1_666 1_666 1_666 no
O2 H6 H10 63.5 1_666 1_666 1_666 no
O2 H6 H11 98.7 1_666 1_666 1_666 no
O3 H6 N2 118.9 1_666 1_666 1_666 no
O3 H6 N3 22.6 1_666 1_666 1_666 no
O3 H6 C3 138.9 1_666 1_666 1_666 no
O3 H6 C4 137.7 1_666 1_666 1_666 no
O3 H6 C5 65.0 1_666 1_666 1_666 no
O3 H6 C6 152.0 1_666 1_666 1_666 no
O3 H6 C11 78.7 1_666 1_666 1_666 no
O3 H6 C12 85.1 1_666 1_666 1_666 no
O3 H6 H1 140.3 1_666 1_666 1_666 no
O3 H6 H2 72.4 1_666 1_666 1_666 no
O3 H6 H3 50.6 1_666 1_666 1_666 no
O3 H6 H5 117.5 1_666 1_666 1_666 no
O3 H6 H5 43.4 1_666 1_666 1_666 no
O3 H6 H7 156.1 1_666 1_666 1_666 no
O3 H6 H9 117.3 1_666 1_666 1_666 no
O3 H6 H10 69.7 1_666 1_666 1_666 no
O3 H6 H10 78.4 1_666 1_666 1_666 no
O3 H6 H10 89.8 1_666 1_666 1_666 no
O3 H6 H11 102.7 1_666 1_666 1_666 no
N2 H6 N3 139.2 . . . no
N2 H6 C3 47.8 . . . no
N2 H6 C4 23.4 . . . no
N2 H6 C5 77.7 . . . no
N2 H6 C6 48.8 . . . no
N2 H6 C11 139.2 . . . no
N2 H6 C12 117.6 . . . no
N2 H6 H1 68.3 . . . no
N2 H6 H2 68.2 . . . no
N2 H6 H3 93.6 . . . no
N2 H6 H5 56.1 . . . no
N2 H6 H5 101.9 . . . no
N2 H6 H7 80.7 . . . no
N2 H6 H9 94.2 . . . no
N2 H6 H10 51.9 . . . no
N2 H6 H10 123.6 . . . no
N2 H6 H10 141.4 . . . no
N2 H6 H11 104.5 . . . no
N3 H6 C3 154.3 1_666 1_666 1_666 no
N3 H6 C4 160.2 1_666 1_666 1_666 no
N3 H6 C5 83.7 1_666 1_666 1_666 no
N3 H6 C6 148.6 1_666 1_666 1_666 no
N3 H6 C11 68.9 1_666 1_666 1_666 no
N3 H6 C12 82.8 1_666 1_666 1_666 no
N3 H6 H1 143.3 1_666 1_666 1_666 no
N3 H6 H2 92.2 1_666 1_666 1_666 no
N3 H6 H3 67.5 1_666 1_666 1_666 no
N3 H6 H5 116.5 1_666 1_666 1_666 no
N3 H6 H5 44.9 1_666 1_666 1_666 no
N3 H6 H7 134.0 1_666 1_666 1_666 no
N3 H6 H9 100.6 1_666 1_666 1_666 no
N3 H6 H10 87.6 1_666 1_666 1_666 no
N3 H6 H10 60.6 1_666 1_666 1_666 no
N3 H6 H10 75.3 1_666 1_666 1_666 no
N3 H6 H11 100.7 1_666 1_666 1_666 no
C3 H6 C4 26.1 . . . no
C3 H6 C5 73.9 . . . no
C3 H6 C6 57.0 . . . no
C3 H6 C11 93.9 . . . no
C3 H6 C12 75.5 . . . no
C3 H6 H1 20.9 . . . no
C3 H6 H2 66.8 . . . no
C3 H6 H3 88.9 . . . no
C3 H6 H5 87.8 . . . no
C3 H6 H5 149.3 . . . no
C3 H6 H7 64.0 . . . no
C3 H6 H9 103.2 . . . no
C3 H6 H10 95.9 . . . no
C3 H6 H10 142.7 . . . no
C3 H6 H10 93.6 . . . no
C3 H6 H11 59.1 . . . no
C4 H6 C5 81.2 . . . no
C4 H6 C6 42.0 . . . no
C4 H6 C11 120.0 . . . no
C4 H6 C12 101.0 . . . no
C4 H6 H1 45.5 . . . no
C4 H6 H2 72.0 . . . no
C4 H6 H3 98.2 . . . no
C4 H6 H5 65.2 . . . no
C4 H6 H5 124.8 . . . no
C4 H6 H7 65.2 . . . no
C4 H6 H9 92.7 . . . no
C4 H6 H10 75.1 . . . no
C4 H6 H10 130.9 . . . no
C4 H6 H10 118.6 . . . no
C4 H6 H11 85.1 . . . no
C5 H6 C6 123.0 2_665 2_665 2_665 no
C5 H6 C11 78.2 2_665 2_665 2_665 no
C5 H6 C12 61.4 2_665 2_665 2_665 no
C5 H6 H1 80.4 2_665 2_665 2_665 no
C5 H6 H2 9.6 2_665 2_665 2_665 no
C5 H6 H3 17.0 2_665 2_665 2_665 no
C5 H6 H5 129.1 2_665 2_665 2_665 no
C5 H6 H5 97.4 2_665 2_665 2_665 no
C5 H6 H7 137.0 2_665 2_665 2_665 no
C5 H6 H9 171.2 2_665 2_665 2_665 no
C5 H6 H10 69.1 2_665 2_665 2_665 no
C5 H6 H10 143.4 2_665 2_665 2_665 no
C5 H6 H10 94.2 2_665 2_665 2_665 no
C5 H6 H11 66.6 2_665 2_665 2_665 no
C6 H6 C11 128.1 . . . no
C6 H6 C12 122.8 . . . no
C6 H6 H1 64.4 . . . no
C6 H6 H2 113.5 . . . no
C6 H6 H3 140.0 . . . no
C6 H6 H5 35.0 . . . no
C6 H6 H5 109.8 . . . no
C6 H6 H7 35.1 . . . no
C6 H6 H9 50.7 . . . no
C6 H6 H10 87.7 . . . no
C6 H6 H10 89.7 . . . no
C6 H6 H10 114.6 . . . no
C6 H6 H11 105.0 . . . no
C11 H6 C12 22.3 2_665 2_665 2_665 no
C11 H6 H1 75.6 2_665 2_665 2_665 no
C11 H6 H2 85.5 2_665 2_665 2_665 no
C11 H6 H3 68.7 2_665 2_665 2_665 no
C11 H6 H5 151.5 2_665 2_665 2_665 no
C11 H6 H5 113.5 2_665 2_665 2_665 no
C11 H6 H7 95.4 2_665 2_665 2_665 no
C11 H6 H9 110.4 2_665 2_665 2_665 no
C11 H6 H10 141.6 2_665 2_665 2_665 no
C11 H6 H10 94.8 2_665 2_665 2_665 no
C11 H6 H10 16.7 2_665 2_665 2_665 no
C11 H6 H11 35.1 2_665 2_665 2_665 no
C12 H6 H1 60.5 2_665 2_665 2_665 no
C12 H6 H2 66.8 2_665 2_665 2_665 no
C12 H6 H3 56.7 2_665 2_665 2_665 no
C12 H6 H5 157.2 2_665 2_665 2_665 no
C12 H6 H5 126.8 2_665 2_665 2_665 no
C12 H6 H7 98.2 2_665 2_665 2_665 no
C12 H6 H9 126.5 2_665 2_665 2_665 no
C12 H6 H10 130.2 2_665 2_665 2_665 no
C12 H6 H10 117.1 2_665 2_665 2_665 no
C12 H6 H10 34.4 2_665 2_665 2_665 no
C12 H6 H11 18.1 2_665 2_665 2_665 no
H1 H6 H2 75.9 . . . no
H1 H6 H3 91.7 . . . no
H1 H6 H5 99.0 . . . no
H1 H6 H5 170.1 . . . no
H1 H6 H7 57.0 . . . no
H1 H6 H9 99.9 . . . no
H1 H6 H10 116.6 . . . no
H1 H6 H10 133.1 . . . no
H1 H6 H10 73.2 . . . no
H1 H6 H11 42.7 . . . no
H2 H6 H3 26.4 2_665 2_665 2_665 no
H2 H6 H5 120.8 2_665 2_665 2_665 no
H2 H6 H5 100.4 2_665 2_665 2_665 no
H2 H6 H7 130.7 2_665 2_665 2_665 no
H2 H6 H9 162.3 2_665 2_665 2_665 no
H2 H6 H10 64.8 2_665 2_665 2_665 no
H2 H6 H10 150.1 2_665 2_665 2_665 no
H2 H6 H10 100.8 2_665 2_665 2_665 no
H2 H6 H11 69.2 2_665 2_665 2_665 no
H3 H6 H5 139.8 2_665 2_665 2_665 no
H3 H6 H5 88.4 2_665 2_665 2_665 no
H3 H6 H7 148.2 2_665 2_665 2_665 no
H3 H6 H9 167.8 2_665 2_665 2_665 no
H3 H6 H10 74.4 2_665 2_665 2_665 no
H3 H6 H10 127.9 2_665 2_665 2_665 no
H3 H6 H10 85.4 2_665 2_665 2_665 no
H3 H6 H11 67.3 2_665 2_665 2_665 no
H5 H6 H5 74.9 . . . no
H5 H6 H7 60.0 . . . no
H5 H6 H9 42.1 . . . no
H5 H6 H10 66.1 . . . no
H5 H6 H10 68.2 . . . no
H5 H6 H10 134.8 . . . no
H5 H6 H11 139.8 . . . no
H5 H6 H7 123.4 2_666 2_666 2_666 no
H5 H6 H9 80.8 2_666 2_666 2_666 no
H5 H6 H10 54.1 2_666 2_666 2_666 no
H5 H6 H10 52.2 2_666 2_666 2_666 no
H5 H6 H10 116.6 2_666 2_666 2_666 no
H5 H6 H11 144.8 2_666 2_666 2_666 no
H7 H6 H9 43.0 . . . no
H7 H6 H10 122.2 . . . no
H7 H6 H10 79.0 . . . no
H7 H6 H10 80.3 . . . no
H7 H6 H11 83.7 . . . no
H9 H6 H10 103.3 1_656 1_656 1_656 no
H9 H6 H10 40.0 1_656 1_656 1_656 no
H9 H6 H10 94.3 1_656 1_656 1_656 no
H9 H6 H11 119.5 1_656 1_656 1_656 no
H10 H6 H10 99.5 2_565 2_565 2_565 no
H10 H6 H10 157.5 2_565 2_565 2_565 no
H10 H6 H11 133.5 2_565 2_565 2_565 no
H10 H6 H10 84.9 1_656 1_656 1_656 no
H10 H6 H11 124.5 1_656 1_656 1_656 no
H10 H6 H11 40.1 2_665 2_665 2_665 no
O2 H7 N2 166.9 2_655 2_655 2_655 no
O2 H7 N3 16.2 2_655 2_655 2_655 no
O2 H7 C3 126.7 2_655 2_655 2_655 no
O2 H7 C4 153.0 2_655 2_655 2_655 no
O2 H7 C5 111.9 2_655 2_655 2_655 no
O2 H7 C6 135.9 2_655 2_655 2_655 no
O2 H7 C8 54.7 2_655 2_655 2_655 no
O2 H7 C9 38.4 2_655 2_655 2_655 no
O2 H7 C10 65.1 2_655 2_655 2_655 no
O2 H7 H1 103.2 2_655 2_655 2_655 no
O2 H7 H3 101.8 2_655 2_655 2_655 no
O2 H7 H4 129.3 2_655 2_655 2_655 no
O2 H7 H5 131.3 2_655 2_655 2_655 no
O2 H7 H6 102.3 2_655 2_655 2_655 no
O2 H7 H8 55.9 2_655 2_655 2_655 no
O2 H7 H9 77.0 2_655 2_655 2_655 no
O2 H7 H10 66.2 2_655 2_655 2_655 no
O2 H7 H11 74.3 2_655 2_655 2_655 no
N2 H7 N3 174.5 . . . no
N2 H7 C3 47.0 . . . no
N2 H7 C4 16.8 . . . no
N2 H7 C5 79.0 . . . no
N2 H7 C6 35.1 . . . no
N2 H7 C8 132.4 . . . no
N2 H7 C9 151.7 . . . no
N2 H7 C10 123.2 . . . no
N2 H7 H1 70.7 . . . no
N2 H7 H3 89.8 . . . no
N2 H7 H4 61.9 . . . no
N2 H7 H5 50.0 . . . no
N2 H7 H6 66.3 . . . no
N2 H7 H8 126.8 . . . no
N2 H7 H9 112.4 . . . no
N2 H7 H10 114.1 . . . no
N2 H7 H11 94.6 . . . no
N3 H7 C3 129.1 2_655 2_655 2_655 no
N3 H7 C4 160.1 2_655 2_655 2_655 no
N3 H7 C5 96.3 2_655 2_655 2_655 no
N3 H7 C6 150.3 2_655 2_655 2_655 no
N3 H7 C8 42.0 2_655 2_655 2_655 no
N3 H7 C9 23.1 2_655 2_655 2_655 no
N3 H7 C10 59.6 2_655 2_655 2_655 no
N3 H7 H1 105.7 2_655 2_655 2_655 no
N3 H7 H3 85.8 2_655 2_655 2_655 no
N3 H7 H4 113.6 2_655 2_655 2_655 no
N3 H7 H5 134.4 2_655 2_655 2_655 no
N3 H7 H6 118.2 2_655 2_655 2_655 no
N3 H7 H8 47.9 2_655 2_655 2_655 no
N3 H7 H9 69.7 2_655 2_655 2_655 no
N3 H7 H10 71.1 2_655 2_655 2_655 no
N3 H7 H11 84.7 2_655 2_655 2_655 no
C3 H7 C4 31.1 . . . no
C3 H7 C5 75.5 . . . no
C3 H7 C6 69.7 . . . no
C3 H7 C8 97.0 . . . no
C3 H7 C9 117.2 . . . no
C3 H7 C10 165.9 . . . no
C3 H7 H1 23.8 . . . no
C3 H7 H3 86.1 . . . no
C3 H7 H4 67.4 . . . no
C3 H7 H5 96.3 . . . no
C3 H7 H6 79.8 . . . no
C3 H7 H8 84.6 . . . no
C3 H7 H9 153.0 . . . no
C3 H7 H10 152.0 . . . no
C3 H7 H11 57.2 . . . no
C4 H7 C5 81.1 . . . no
C4 H7 C6 42.2 . . . no
C4 H7 C8 124.1 . . . no
C4 H7 C9 145.2 . . . no
C4 H7 C10 140.0 . . . no
C4 H7 H1 54.3 . . . no
C4 H7 H3 92.7 . . . no
C4 H7 H4 66.0 . . . no
C4 H7 H5 65.3 . . . no
C4 H7 H6 65.4 . . . no
C4 H7 H8 114.4 . . . no
C4 H7 H9 129.1 . . . no
C4 H7 H10 126.3 . . . no
C4 H7 H11 78.8 . . . no
C5 H7 C6 111.9 2_655 2_655 2_655 no
C5 H7 C8 59.7 2_655 2_655 2_655 no
C5 H7 C9 73.6 2_655 2_655 2_655 no
C5 H7 C10 93.2 2_655 2_655 2_655 no
C5 H7 H1 79.8 2_655 2_655 2_655 no
C5 H7 H3 11.7 2_655 2_655 2_655 no
C5 H7 H4 17.4 2_655 2_655 2_655 no
C5 H7 H5 98.7 2_655 2_655 2_655 no
C5 H7 H6 145.3 2_655 2_655 2_655 no
C5 H7 H8 66.8 2_655 2_655 2_655 no
C5 H7 H9 83.8 2_655 2_655 2_655 no
C5 H7 H10 126.1 2_655 2_655 2_655 no
C5 H7 H11 115.8 2_655 2_655 2_655 no
C6 H7 C8 166.3 . . . no
C6 H7 C9 172.6 . . . no
C6 H7 C10 108.0 . . . no
C6 H7 H1 88.8 . . . no
C6 H7 H3 121.3 . . . no
C6 H7 H4 94.5 . . . no
C6 H7 H5 34.9 . . . no
C6 H7 H6 35.1 . . . no
C6 H7 H8 153.1 . . . no
C6 H7 H9 103.3 . . . no
C6 H7 H10 84.4 . . . no
C6 H7 H11 90.9 . . . no
C8 H7 C9 21.1 2_655 2_655 2_655 no
C8 H7 C10 84.1 2_655 2_655 2_655 no
C8 H7 H1 79.2 2_655 2_655 2_655 no
C8 H7 H3 52.2 2_655 2_655 2_655 no
C8 H7 H4 76.7 2_655 2_655 2_655 no
C8 H7 H5 150.5 2_655 2_655 2_655 no
C8 H7 H6 148.7 2_655 2_655 2_655 no
C8 H7 H8 16.8 2_655 2_655 2_655 no
C8 H7 H9 87.1 2_655 2_655 2_655 no
C8 H7 H10 109.2 2_655 2_655 2_655 no
C8 H7 H11 84.2 2_655 2_655 2_655 no
C9 H7 C10 66.1 2_655 2_655 2_655 no
C9 H7 H1 97.2 2_655 2_655 2_655 no
C9 H7 H3 63.6 2_655 2_655 2_655 no
C9 H7 H4 91.0 2_655 2_655 2_655 no
C9 H7 H5 141.3 2_655 2_655 2_655 no
C9 H7 H6 140.5 2_655 2_655 2_655 no
C9 H7 H8 33.0 2_655 2_655 2_655 no
C9 H7 H9 71.9 2_655 2_655 2_655 no
C9 H7 H10 88.3 2_655 2_655 2_655 no
C9 H7 H11 91.0 2_655 2_655 2_655 no
C10 H7 H1 163.2 1_656 1_656 1_656 no
C10 H7 H3 83.5 1_656 1_656 1_656 no
C10 H7 H4 99.4 1_656 1_656 1_656 no
C10 H7 H5 76.8 1_656 1_656 1_656 no
C10 H7 H6 106.5 1_656 1_656 1_656 no
C10 H7 H8 98.9 1_656 1_656 1_656 no
C10 H7 H9 12.9 1_656 1_656 1_656 no
C10 H7 H10 34.5 1_656 1_656 1_656 no
C10 H7 H11 136.8 1_656 1_656 1_656 no
H1 H7 H3 87.5 . . . no
H1 H7 H4 78.4 . . . no
H1 H7 H5 119.2 . . . no
H1 H7 H6 87.4 . . . no
H1 H7 H8 64.3 . . . no
H1 H7 H9 162.5 . . . no
H1 H7 H10 153.9 . . . no
H1 H7 H11 39.9 . . . no
H3 H7 H4 27.9 2_655 2_655 2_655 no
H3 H7 H5 102.8 2_655 2_655 2_655 no
H3 H7 H6 155.9 2_655 2_655 2_655 no
H3 H7 H8 62.2 2_655 2_655 2_655 no
H3 H7 H9 75.4 2_655 2_655 2_655 no
H3 H7 H10 117.5 2_655 2_655 2_655 no
H3 H7 H11 119.8 2_655 2_655 2_655 no
H4 H7 H5 84.3 2_655 2_655 2_655 no
H4 H7 H6 128.2 2_655 2_655 2_655 no
H4 H7 H8 82.1 2_655 2_655 2_655 no
H4 H7 H9 87.9 2_655 2_655 2_655 no
H4 H7 H10 127.2 2_655 2_655 2_655 no
H4 H7 H11 117.9 2_655 2_655 2_655 no
H5 H7 H6 60.0 . . . no
H5 H7 H8 164.9 . . . no
H5 H7 H9 69.6 . . . no
H5 H7 H10 65.3 . . . no
H5 H7 H11 125.0 . . . no
H6 H7 H8 134.6 . . . no
H6 H7 H9 109.9 . . . no
H6 H7 H10 72.7 . . . no
H6 H7 H11 67.8 . . . no
H8 H7 H9 103.2 2_655 2_655 2_655 no
H8 H7 H10 118.9 2_655 2_655 2_655 no
H8 H7 H11 67.9 2_655 2_655 2_655 no
H9 H7 H10 42.3 1_656 1_656 1_656 no
H9 H7 H11 149.7 1_656 1_656 1_656 no
H10 H7 H11 114.8 1_656 1_656 1_656 no
O1 H8 O1 64.9 . . . no
O1 H8 O2 141.0 . . . no
O1 H8 N1 37.6 . . . no
O1 H8 N2 73.1 . . . no
O1 H8 N3 118.5 . . . no
O1 H8 C1 19.7 . . . no
O1 H8 C1 60.4 . . . no
O1 H8 C2 60.9 . . . no
O1 H8 C3 104.0 . . . no
O1 H8 C5 84.1 . . . no
O1 H8 C6 144.9 . . . no
O1 H8 C7 45.1 . . . no
O1 H8 C8 66.5 . . . no
O1 H8 C9 92.4 . . . no
O1 H8 C10 82.5 . . . no
O1 H8 C12 52.4 . . . no
O1 H8 H1 99.3 . . . no
O1 H8 H3 96.8 . . . no
O1 H8 H7 150.3 . . . no
O1 H8 H10 123.7 . . . no
O1 H8 H11 106.8 . . . no
O1 H8 O2 115.3 2 2 2 no
O1 H8 N1 84.8 2 2 2 no
O1 H8 N2 49.4 2 2 2 no
O1 H8 N3 127.3 2 2 2 no
O1 H8 C1 66.6 2 2 2 no
O1 H8 C1 24.2 2 2 2 no
O1 H8 C2 89.8 2 2 2 no
O1 H8 C3 63.0 2 2 2 no
O1 H8 C5 111.3 2 2 2 no
O1 H8 C6 99.0 2 2 2 no
O1 H8 C7 108.7 2 2 2 no
O1 H8 C8 129.1 2 2 2 no
O1 H8 C9 137.5 2 2 2 no
O1 H8 C10 136.1 2 2 2 no
O1 H8 C12 117.3 2 2 2 no
O1 H8 H1 50.0 2 2 2 no
O1 H8 H3 123.5 2 2 2 no
O1 H8 H7 106.9 2 2 2 no
O1 H8 H10 73.2 2 2 2 no
O1 H8 H11 42.2 2 2 2 no
O2 H8 N1 157.8 . . . no
O2 H8 N2 79.5 . . . no
O2 H8 N3 27.3 . . . no
O2 H8 C1 160.1 . . . no
O2 H8 C1 103.0 . . . no
O2 H8 C2 151.4 . . . no
O2 H8 C3 110.1 . . . no
O2 H8 C5 125.6 . . . no
O2 H8 C6 73.6 . . . no
O2 H8 C7 126.1 . . . no
O2 H8 C8 93.5 . . . no
O2 H8 C9 60.4 . . . no
O2 H8 C10 72.5 . . . no
O2 H8 C12 113.2 . . . no
O2 H8 H1 109.1 . . . no
O2 H8 H3 111.0 . . . no
O2 H8 H7 68.7 . . . no
O2 H8 H10 42.3 . . . no
O2 H8 H11 79.8 . . . no
N1 H8 N2 110.0 . . . no
N1 H8 N3 132.3 . . . no
N1 H8 C1 21.4 . . . no
N1 H8 C1 91.9 . . . no
N1 H8 C2 24.7 . . . no
N1 H8 C3 86.9 . . . no
N1 H8 C5 46.5 . . . no
N1 H8 C6 114.4 . . . no
N1 H8 C7 32.4 . . . no
N1 H8 C8 65.3 . . . no
N1 H8 C9 98.7 . . . no
N1 H8 C10 86.6 . . . no
N1 H8 C12 45.4 . . . no
N1 H8 H1 90.8 . . . no
N1 H8 H3 59.6 . . . no
N1 H8 H7 116.3 . . . no
N1 H8 H10 157.4 . . . no
N1 H8 H11 122.3 . . . no
N2 H8 N3 79.8 2 2 2 no
N2 H8 C1 89.0 2 2 2 no
N2 H8 C1 26.8 2 2 2 no
N2 H8 C2 129.0 2 2 2 no
N2 H8 C3 106.4 2 2 2 no
N2 H8 C5 154.9 2 2 2 no
N2 H8 C6 121.4 2 2 2 no
N2 H8 C7 109.4 2 2 2 no
N2 H8 C8 102.1 2 2 2 no
N2 H8 C9 90.8 2 2 2 no
N2 H8 C10 94.6 2 2 2 no
N2 H8 C12 106.9 2 2 2 no
N2 H8 H1 92.4 2 2 2 no
N2 H8 H3 169.3 2 2 2 no
N2 H8 H7 125.0 2 2 2 no
N2 H8 H10 51.0 2 2 2 no
N2 H8 H11 57.6 2 2 2 no
N3 H8 C1 134.7 . . . no
N3 H8 C1 106.5 . . . no
N3 H8 C2 140.5 . . . no
N3 H8 C3 136.7 . . . no
N3 H8 C5 121.4 . . . no
N3 H8 C6 96.3 . . . no
N3 H8 C7 99.9 . . . no
N3 H8 C8 67.0 . . . no
N3 H8 C9 33.6 . . . no
N3 H8 C10 45.7 . . . no
N3 H8 C12 86.8 . . . no
N3 H8 H1 136.4 . . . no
N3 H8 H3 108.8 . . . no
N3 H8 H7 89.6 . . . no
N3 H8 H10 62.6 . . . no
N3 H8 H11 102.7 . . . no
C1 H8 C1 70.6 . . . no
C1 H8 C2 42.0 . . . no
C1 H8 C3 88.6 . . . no
C1 H8 C5 66.6 . . . no
C1 H8 C6 126.2 . . . no
C1 H8 C7 43.3 . . . no
C1 H8 C8 72.9 . . . no
C1 H8 C9 104.0 . . . no
C1 H8 C10 92.5 . . . no
C1 H8 C12 54.6 . . . no
C1 H8 H1 87.4 . . . no
C1 H8 H3 80.4 . . . no
C1 H8 H7 130.8 . . . no
C1 H8 H10 136.5 . . . no
C1 H8 H11 107.7 . . . no
C1 H8 C2 105.3 2 2 2 no
C1 H8 C3 86.3 2 2 2 no
C1 H8 C5 130.2 2 2 2 no
C1 H8 C6 116.7 2 2 2 no
C1 H8 C7 104.7 2 2 2 no
C1 H8 C8 113.0 2 2 2 no
C1 H8 C9 113.5 2 2 2 no
C1 H8 C10 113.9 2 2 2 no
C1 H8 C12 108.5 2 2 2 no
C1 H8 H1 72.7 2 2 2 no
C1 H8 H3 144.2 2 2 2 no
C1 H8 H7 123.6 2 2 2 no
C1 H8 H10 65.9 2 2 2 no
C1 H8 H11 50.9 2 2 2 no
C2 H8 C3 67.8 . . . no
C2 H8 C5 25.9 . . . no
C2 H8 C6 89.7 . . . no
C2 H8 C7 49.3 . . . no
C2 H8 C8 79.4 . . . no
C2 H8 C9 110.7 . . . no
C2 H8 C10 99.6 . . . no
C2 H8 C12 61.1 . . . no
C2 H8 H1 75.7 . . . no
C2 H8 H3 40.4 . . . no
C2 H8 H7 91.7 . . . no
C2 H8 H10 154.8 . . . no
C2 H8 H11 115.4 . . . no
C3 H8 C5 68.6 2_655 2_655 2_655 no
C3 H8 C6 43.2 2_655 2_655 2_655 no
C3 H8 C7 117.0 2_655 2_655 2_655 no
C3 H8 C8 145.6 2_655 2_655 2_655 no
C3 H8 C9 159.0 2_655 2_655 2_655 no
C3 H8 C10 159.0 2_655 2_655 2_655 no
C3 H8 C12 128.9 2_655 2_655 2_655 no
C3 H8 H1 14.0 2_655 2_655 2_655 no
C3 H8 H3 72.1 2_655 2_655 2_655 no
C3 H8 H7 51.0 2_655 2_655 2_655 no
C3 H8 H10 87.6 2_655 2_655 2_655 no
C3 H8 H11 53.7 2_655 2_655 2_655 no
C5 H8 C6 72.8 . . . no
C5 H8 C7 57.1 . . . no
C5 H8 C8 77.4 . . . no
C5 H8 C9 100.7 . . . no
C5 H8 C10 92.6 . . . no
C5 H8 C12 64.7 . . . no
C5 H8 H1 80.9 . . . no
C5 H8 H3 14.5 . . . no
C5 H8 H7 72.2 . . . no
C5 H8 H10 147.9 . . . no
C5 H8 H11 122.4 . . . no
C6 H8 C7 128.6 2_655 2_655 2_655 no
C6 H8 C8 130.2 2_655 2_655 2_655 no
C6 H8 C9 117.2 2_655 2_655 2_655 no
C6 H8 C10 123.7 2_655 2_655 2_655 no
C6 H8 C12 131.4 2_655 2_655 2_655 no
C6 H8 H1 51.9 2_655 2_655 2_655 no
C6 H8 H3 65.1 2_655 2_655 2_655 no
C6 H8 H7 8.2 2_655 2_655 2_655 no
C6 H8 H10 75.1 2_655 2_655 2_655 no
C6 H8 H11 66.9 2_655 2_655 2_655 no
C7 H8 C8 32.9 . . . no
C7 H8 C9 66.3 . . . no
C7 H8 C10 54.2 . . . no
C7 H8 C12 13.0 . . . no
C7 H8 H1 122.9 . . . no
C7 H8 H3 63.5 . . . no
C7 H8 H7 125.6 . . . no
C7 H8 H10 153.8 . . . no
C7 H8 H11 150.7 . . . no
C8 H8 C9 33.4 . . . no
C8 H8 C10 21.3 . . . no
C8 H8 C12 19.8 . . . no
C8 H8 H1 155.1 . . . no
C8 H8 H3 76.3 . . . no
C8 H8 H7 122.9 . . . no
C8 H8 H10 125.8 . . . no
C8 H8 H11 159.3 . . . no
C9 H8 C10 12.2 . . . no
C9 H8 C12 53.3 . . . no
C9 H8 H1 168.2 . . . no
C9 H8 H3 93.2 . . . no
C9 H8 H7 109.1 . . . no
C9 H8 H10 94.2 . . . no
C9 H8 H11 133.8 . . . no
C10 H8 C12 41.1 . . . no
C10 H8 H1 172.9 . . . no
C10 H8 H3 87.4 . . . no
C10 H8 H7 115.5 . . . no
C10 H8 H10 105.6 . . . no
C10 H8 H11 144.1 . . . no
C12 H8 H1 135.8 . . . no
C12 H8 H3 68.1 . . . no
C12 H8 H7 126.4 . . . no
C12 H8 H10 143.4 . . . no
C12 H8 H11 158.9 . . . no
H1 H8 H3 85.7 2_655 2_655 2_655 no
H1 H8 H7 60.0 2_655 2_655 2_655 no
H1 H8 H10 79.1 2_655 2_655 2_655 no
H1 H8 H11 41.8 2_655 2_655 2_655 no
H3 H8 H7 62.7 . . . no
H3 H8 H10 138.3 . . . no
H3 H8 H11 124.4 . . . no
H7 H8 H10 76.1 2_655 2_655 2_655 no
H7 H8 H11 73.1 2_655 2_655 2_655 no
H10 H8 H11 40.2 1_545 1_545 1_545 no
O2 H9 O3 109.3 2_554 2_554 2_554 no
O2 H9 O3 139.1 2_554 2_554 2_554 no
O2 H9 N3 99.4 2_554 2_554 2_554 no
O2 H9 N3 133.1 2_554 2_554 2_554 no
O2 H9 N3 19.6 2_554 2_554 2_554 no
O2 H9 C6 68.0 2_554 2_554 2_554 no
O2 H9 C8 89.2 2_554 2_554 2_554 no
O2 H9 C9 92.0 2_554 2_554 2_554 no
O2 H9 C10 83.2 2_554 2_554 2_554 no
O2 H9 C10 145.0 2_554 2_554 2_554 no
O2 H9 C11 76.8 2_554 2_554 2_554 no
O2 H9 C12 79.3 2_554 2_554 2_554 no
O2 H9 H3 78.7 2_554 2_554 2_554 no
O2 H9 H5 86.7 2_554 2_554 2_554 no
O2 H9 H6 61.2 2_554 2_554 2_554 no
O2 H9 H7 52.9 2_554 2_554 2_554 no
O2 H9 H9 158.1 2_554 2_554 2_554 no
O2 H9 H10 74.3 2_554 2_554 2_554 no
O3 H9 O3 106.1 . . . no
O3 H9 N3 27.7 . . . no
O3 H9 N3 101.1 . . . no
O3 H9 N3 92.4 . . . no
O3 H9 C6 121.9 . . . no
O3 H9 C8 73.1 . . . no
O3 H9 C9 61.1 . . . no
O3 H9 C10 95.3 . . . no
O3 H9 C10 63.2 . . . no
O3 H9 C11 128.3 . . . no
O3 H9 C12 114.7 . . . no
O3 H9 H3 59.4 . . . no
O3 H9 H5 123.3 . . . no
O3 H9 H6 136.7 . . . no
O3 H9 H7 111.1 . . . no
O3 H9 H9 59.9 . . . no
O3 H9 H10 154.0 . . . no
O3 H9 N3 121.3 2_454 2_454 2_454 no
O3 H9 N3 15.7 2_454 2_454 2_454 no
O3 H9 N3 158.7 2_454 2_454 2_454 no
O3 H9 C6 76.2 2_454 2_454 2_454 no
O3 H9 C8 120.7 2_454 2_454 2_454 no
O3 H9 C9 123.4 2_454 2_454 2_454 no
O3 H9 C10 113.5 2_454 2_454 2_454 no
O3 H9 C10 45.7 2_454 2_454 2_454 no
O3 H9 C11 96.9 2_454 2_454 2_454 no
O3 H9 C12 104.0 2_454 2_454 2_454 no
O3 H9 H3 102.9 2_454 2_454 2_454 no
O3 H9 H5 56.4 2_454 2_454 2_454 no
O3 H9 H6 79.1 2_454 2_454 2_454 no
O3 H9 H7 95.3 2_454 2_454 2_454 no
O3 H9 H9 46.2 2_454 2_454 2_454 no
O3 H9 H10 83.0 2_454 2_454 2_454 no
N3 H9 N3 122.4 . . . no
N3 H9 N3 79.9 . . . no
N3 H9 C6 143.6 . . . no
N3 H9 C8 45.9 . . . no
N3 H9 C9 33.9 . . . no
N3 H9 C10 68.2 . . . no
N3 H9 C10 86.4 . . . no
N3 H9 C11 101.3 . . . no
N3 H9 C12 87.7 . . . no
N3 H9 H3 80.7 . . . no
N3 H9 H5 150.6 . . . no
N3 H9 H6 153.2 . . . no
N3 H9 H7 126.6 . . . no
N3 H9 H9 78.6 . . . no
N3 H9 H10 127.2 . . . no
N3 H9 N3 150.7 2_454 2_454 2_454 no
N3 H9 C6 65.7 2_454 2_454 2_454 no
N3 H9 C8 134.3 2_454 2_454 2_454 no
N3 H9 C9 134.5 2_454 2_454 2_454 no
N3 H9 C10 129.1 2_454 2_454 2_454 no
N3 H9 C10 37.9 2_454 2_454 2_454 no
N3 H9 C11 110.8 2_454 2_454 2_454 no
N3 H9 C12 119.1 2_454 2_454 2_454 no
N3 H9 H3 87.5 2_454 2_454 2_454 no
N3 H9 H5 46.4 2_454 2_454 2_454 no
N3 H9 H6 72.1 2_454 2_454 2_454 no
N3 H9 H7 83.3 2_454 2_454 2_454 no
N3 H9 H9 43.8 2_454 2_454 2_454 no
N3 H9 H10 93.4 2_454 2_454 2_454 no
N3 H9 C6 85.1 2_554 2_554 2_554 no
N3 H9 C8 74.4 2_554 2_554 2_554 no
N3 H9 C9 74.7 2_554 2_554 2_554 no
N3 H9 C10 74.3 2_554 2_554 2_554 no
N3 H9 C10 144.3 2_554 2_554 2_554 no
N3 H9 C11 79.2 2_554 2_554 2_554 no
N3 H9 C12 76.9 2_554 2_554 2_554 no
N3 H9 H3 77.1 2_554 2_554 2_554 no
N3 H9 H5 104.6 2_554 2_554 2_554 no
N3 H9 H6 80.2 2_554 2_554 2_554 no
N3 H9 H7 67.5 2_554 2_554 2_554 no
N3 H9 H9 150.4 2_554 2_554 2_554 no
N3 H9 H10 85.0 2_554 2_554 2_554 no
C6 H9 C8 155.5 1_454 1_454 1_454 no
C6 H9 C9 159.8 1_454 1_454 1_454 no
C6 H9 C10 138.2 1_454 1_454 1_454 no
C6 H9 C10 86.8 1_454 1_454 1_454 no
C6 H9 C11 108.1 1_454 1_454 1_454 no
C6 H9 C12 120.9 1_454 1_454 1_454 no
C6 H9 H3 63.6 1_454 1_454 1_454 no
C6 H9 H5 19.8 1_454 1_454 1_454 no
C6 H9 H6 15.8 1_454 1_454 1_454 no
C6 H9 H7 20.0 1_454 1_454 1_454 no
C6 H9 H9 100.5 1_454 1_454 1_454 no
C6 H9 H10 83.6 1_454 1_454 1_454 no
C8 H9 C9 12.1 . . . no
C8 H9 C10 22.3 . . . no
C8 H9 C10 117.7 . . . no
C8 H9 C11 55.4 . . . no
C8 H9 C12 41.7 . . . no
C8 H9 H3 122.5 . . . no
C8 H9 H5 163.4 . . . no
C8 H9 H6 141.8 . . . no
C8 H9 H7 141.8 . . . no
C8 H9 H9 104.0 . . . no
C8 H9 H10 81.3 . . . no
C9 H9 C10 34.4 . . . no
C9 H9 C10 110.2 . . . no
C9 H9 C11 67.5 . . . no
C9 H9 C12 53.8 . . . no
C9 H9 H3 111.6 . . . no
C9 H9 H5 175.5 . . . no
C9 H9 H6 150.3 . . . no
C9 H9 H7 141.3 . . . no
C9 H9 H9 97.6 . . . no
C9 H9 H10 93.4 . . . no
C10 H9 C10 130.1 . . . no
C10 H9 C11 33.1 . . . no
C10 H9 C12 19.5 . . . no
C10 H9 H3 140.7 . . . no
C10 H9 H5 141.2 . . . no
C10 H9 H6 122.7 . . . no
C10 H9 H7 133.7 . . . no
C10 H9 H9 115.4 . . . no
C10 H9 H10 59.1 . . . no
C10 H9 C11 136.2 2_454 2_454 2_454 no
C10 H9 C12 135.7 2_454 2_454 2_454 no
C10 H9 H3 68.2 2_454 2_454 2_454 no
C10 H9 H5 73.0 2_454 2_454 2_454 no
C10 H9 H6 99.5 2_454 2_454 2_454 no
C10 H9 H7 96.0 2_454 2_454 2_454 no
C10 H9 H9 14.7 2_454 2_454 2_454 no
C10 H9 H10 128.5 2_454 2_454 2_454 no
C11 H9 C12 13.7 . . . no
C11 H9 H3 155.4 . . . no
C11 H9 H5 108.0 . . . no
C11 H9 H6 92.4 . . . no
C11 H9 H7 112.0 . . . no
C11 H9 H9 125.0 . . . no
C11 H9 H10 25.9 . . . no
C12 H9 H3 153.0 . . . no
C12 H9 H5 121.7 . . . no
C12 H9 H6 105.1 . . . no
C12 H9 H7 122.0 . . . no
C12 H9 H9 122.1 . . . no
C12 H9 H10 39.6 . . . no
H3 H9 H5 72.3 2_554 2_554 2_554 no
H3 H9 H6 77.4 2_554 2_554 2_554 no
H3 H9 H7 52.1 2_554 2_554 2_554 no
H3 H9 H9 79.5 2_554 2_554 2_554 no
H3 H9 H10 143.6 2_554 2_554 2_554 no
H5 H9 H6 27.0 1_454 1_454 1_454 no
H5 H9 H7 39.4 1_454 1_454 1_454 no
H5 H9 H9 85.1 1_454 1_454 1_454 no
H5 H9 H10 82.1 1_454 1_454 1_454 no
H6 H9 H7 27.2 1_454 1_454 1_454 no
H6 H9 H9 112.0 1_454 1_454 1_454 no
H6 H9 H10 68.4 1_454 1_454 1_454 no
H7 H9 H9 110.7 1_454 1_454 1_454 no
H7 H9 H10 91.8 1_454 1_454 1_454 no
H9 H9 H10 124.4 2_454 2_454 2_454 no
O2 H10 O2 72.0 2_554 2_554 2_554 no
O2 H10 O3 110.0 2_554 2_554 2_554 no
O2 H10 N2 147.6 2_554 2_554 2_554 no
O2 H10 N3 85.2 2_554 2_554 2_554 no
O2 H10 C1 142.0 2_554 2_554 2_554 no
O2 H10 C4 157.2 2_554 2_554 2_554 no
O2 H10 C6 59.0 2_554 2_554 2_554 no
O2 H10 C6 140.0 2_554 2_554 2_554 no
O2 H10 C7 87.5 2_554 2_554 2_554 no
O2 H10 C9 71.0 2_554 2_554 2_554 no
O2 H10 C10 67.5 2_554 2_554 2_554 no
O2 H10 C11 78.9 2_554 2_554 2_554 no
O2 H10 C12 93.5 2_554 2_554 2_554 no
O2 H10 H2 152.2 2_554 2_554 2_554 no
O2 H10 H5 73.2 2_554 2_554 2_554 no
O2 H10 H5 124.7 2_554 2_554 2_554 no
O2 H10 H6 59.8 2_554 2_554 2_554 no
O2 H10 H6 139.1 2_554 2_554 2_554 no
O2 H10 H6 47.1 2_554 2_554 2_554 no
O2 H10 H7 44.4 2_554 2_554 2_554 no
O2 H10 H8 98.0 2_554 2_554 2_554 no
O2 H10 H9 64.2 2_554 2_554 2_554 no
O2 H10 H11 104.5 2_554 2_554 2_554 no
O2 H10 O3 116.9 1_565 1_565 1_565 no
O2 H10 N2 78.3 1_565 1_565 1_565 no
O2 H10 N3 16.1 1_565 1_565 1_565 no
O2 H10 C1 86.1 1_565 1_565 1_565 no
O2 H10 C4 85.9 1_565 1_565 1_565 no
O2 H10 C6 71.3 1_565 1_565 1_565 no
O2 H10 C6 80.0 1_565 1_565 1_565 no
O2 H10 C7 133.8 1_565 1_565 1_565 no
O2 H10 C9 142.8 1_565 1_565 1_565 no
O2 H10 C10 138.2 1_565 1_565 1_565 no
O2 H10 C11 143.1 1_565 1_565 1_565 no
O2 H10 C12 125.3 1_565 1_565 1_565 no
O2 H10 H2 133.4 1_565 1_565 1_565 no
O2 H10 H5 82.7 1_565 1_565 1_565 no
O2 H10 H5 64.3 1_565 1_565 1_565 no
O2 H10 H6 54.6 1_565 1_565 1_565 no
O2 H10 H6 93.9 1_565 1_565 1_565 no
O2 H10 H6 66.3 1_565 1_565 1_565 no
O2 H10 H7 76.8 1_565 1_565 1_565 no
O2 H10 H8 41.6 1_565 1_565 1_565 no
O2 H10 H9 122.5 1_565 1_565 1_565 no
O2 H10 H11 105.9 1_565 1_565 1_565 no
O3 H10 N2 94.5 2_454 2_454 2_454 no
O3 H10 N3 104.1 2_454 2_454 2_454 no
O3 H10 C1 107.5 2_454 2_454 2_454 no
O3 H10 C4 74.7 2_454 2_454 2_454 no
O3 H10 C6 60.7 2_454 2_454 2_454 no
O3 H10 C6 58.8 2_454 2_454 2_454 no
O3 H10 C7 108.9 2_454 2_454 2_454 no
O3 H10 C9 79.7 2_454 2_454 2_454 no
O3 H10 C10 69.8 2_454 2_454 2_454 no
O3 H10 C11 93.9 2_454 2_454 2_454 no
O3 H10 C12 117.6 2_454 2_454 2_454 no
O3 H10 H2 52.8 2_454 2_454 2_454 no
O3 H10 H5 44.3 2_454 2_454 2_454 no
O3 H10 H5 65.9 2_454 2_454 2_454 no
O3 H10 H6 72.1 2_454 2_454 2_454 no
O3 H10 H6 42.2 2_454 2_454 2_454 no
O3 H10 H6 156.3 2_454 2_454 2_454 no
O3 H10 H7 68.9 2_454 2_454 2_454 no
O3 H10 H8 136.2 2_454 2_454 2_454 no
O3 H10 H9 53.7 2_454 2_454 2_454 no
O3 H10 H11 131.2 2_454 2_454 2_454 no
N2 H10 N3 68.1 2_565 2_565 2_565 no
N2 H10 C1 20.0 2_565 2_565 2_565 no
N2 H10 C4 20.0 2_565 2_565 2_565 no
N2 H10 C6 122.4 2_565 2_565 2_565 no
N2 H10 C6 41.1 2_565 2_565 2_565 no
N2 H10 C7 104.7 2_565 2_565 2_565 no
N2 H10 C9 136.3 2_565 2_565 2_565 no
N2 H10 C10 143.5 2_565 2_565 2_565 no
N2 H10 C11 121.3 2_565 2_565 2_565 no
N2 H10 C12 93.4 2_565 2_565 2_565 no
N2 H10 H2 60.1 2_565 2_565 2_565 no
N2 H10 H5 115.8 2_565 2_565 2_565 no
N2 H10 H5 47.1 2_565 2_565 2_565 no
N2 H10 H6 111.6 2_565 2_565 2_565 no
N2 H10 H6 54.1 2_565 2_565 2_565 no
N2 H10 H6 108.8 2_565 2_565 2_565 no
N2 H10 H7 138.8 2_565 2_565 2_565 no
N2 H10 H8 50.1 2_565 2_565 2_565 no
N2 H10 H9 146.6 2_565 2_565 2_565 no
N2 H10 H11 71.5 2_565 2_565 2_565 no
N3 H10 C1 80.2 1_565 1_565 1_565 no
N3 H10 C4 72.1 1_565 1_565 1_565 no
N3 H10 C6 69.6 1_565 1_565 1_565 no
N3 H10 C6 64.0 1_565 1_565 1_565 no
N3 H10 C7 146.7 1_565 1_565 1_565 no
N3 H10 C9 155.5 1_565 1_565 1_565 no
N3 H10 C10 146.5 1_565 1_565 1_565 no
N3 H10 C11 159.2 1_565 1_565 1_565 no
N3 H10 C12 135.7 1_565 1_565 1_565 no
N3 H10 H2 118.4 1_565 1_565 1_565 no
N3 H10 H5 77.3 1_565 1_565 1_565 no
N3 H10 H5 48.2 1_565 1_565 1_565 no
N3 H10 H6 52.9 1_565 1_565 1_565 no
N3 H10 H6 77.8 1_565 1_565 1_565 no
N3 H10 H6 82.0 1_565 1_565 1_565 no
N3 H10 H7 79.4 1_565 1_565 1_565 no
N3 H10 H8 44.2 1_565 1_565 1_565 no
N3 H10 H9 124.5 1_565 1_565 1_565 no
N3 H10 H11 112.3 1_565 1_565 1_565 no
C1 H10 C4 37.1 2_565 2_565 2_565 no
C1 H10 C6 142.0 2_565 2_565 2_565 no
C1 H10 C6 60.3 2_565 2_565 2_565 no
C1 H10 C7 85.9 2_565 2_565 2_565 no
C1 H10 C9 122.2 2_565 2_565 2_565 no
C1 H10 C10 133.3 2_565 2_565 2_565 no
C1 H10 C11 104.3 2_565 2_565 2_565 no
C1 H10 C12 74.0 2_565 2_565 2_565 no
C1 H10 H2 62.1 2_565 2_565 2_565 no
C1 H10 H5 135.6 2_565 2_565 2_565 no
C1 H10 H5 67.1 2_565 2_565 2_565 no
C1 H10 H6 129.5 2_565 2_565 2_565 no
C1 H10 H6 71.1 2_565 2_565 2_565 no
C1 H10 H6 96.0 2_565 2_565 2_565 no
C1 H10 H7 157.7 2_565 2_565 2_565 no
C1 H10 H8 48.6 2_565 2_565 2_565 no
C1 H10 H9 149.9 2_565 2_565 2_565 no
C1 H10 H11 51.5 2_565 2_565 2_565 no
C4 H10 C6 109.1 2_565 2_565 2_565 no
C4 H10 C6 23.8 2_565 2_565 2_565 no
C4 H10 C7 112.7 2_565 2_565 2_565 no
C4 H10 C9 131.3 2_565 2_565 2_565 no
C4 H10 C10 132.6 2_565 2_565 2_565 no
C4 H10 C11 123.6 2_565 2_565 2_565 no
C4 H10 C12 104.2 2_565 2_565 2_565 no
C4 H10 H2 48.1 2_565 2_565 2_565 no
C4 H10 H5 99.1 2_565 2_565 2_565 no
C4 H10 H5 35.3 2_565 2_565 2_565 no
C4 H10 H6 102.8 2_565 2_565 2_565 no
C4 H10 H6 34.4 2_565 2_565 2_565 no
C4 H10 H6 128.5 2_565 2_565 2_565 no
C4 H10 H7 125.8 2_565 2_565 2_565 no
C4 H10 H8 67.3 2_565 2_565 2_565 no
C4 H10 H9 127.7 2_565 2_565 2_565 no
C4 H10 H11 86.6 2_565 2_565 2_565 no
C6 H10 C6 85.4 1_454 1_454 1_454 no
C6 H10 C7 131.7 1_454 1_454 1_454 no
C6 H10 C9 92.6 1_454 1_454 1_454 no
C6 H10 C10 79.5 1_454 1_454 1_454 no
C6 H10 C11 112.2 1_454 1_454 1_454 no
C6 H10 C12 144.0 1_454 1_454 1_454 no
C6 H10 H2 113.0 1_454 1_454 1_454 no
C6 H10 H5 16.4 1_454 1_454 1_454 no
C6 H10 H5 75.6 1_454 1_454 1_454 no
C6 H10 H6 16.9 1_454 1_454 1_454 no
C6 H10 H6 80.2 1_454 1_454 1_454 no
C6 H10 H6 101.9 1_454 1_454 1_454 no
C6 H10 H7 16.8 1_454 1_454 1_454 no
C6 H10 H8 112.5 1_454 1_454 1_454 no
C6 H10 H9 55.1 1_454 1_454 1_454 no
C6 H10 H11 163.5 1_454 1_454 1_454 no
C6 H10 C7 132.3 2_565 2_565 2_565 no
C6 H10 C9 133.3 2_565 2_565 2_565 no
C6 H10 C10 127.2 2_565 2_565 2_565 no
C6 H10 C11 136.0 2_565 2_565 2_565 no
C6 H10 C12 126.3 2_565 2_565 2_565 no
C6 H10 H2 55.3 2_565 2_565 2_565 no
C6 H10 H5 75.5 2_565 2_565 2_565 no
C6 H10 H5 16.7 2_565 2_565 2_565 no
C6 H10 H6 80.7 2_565 2_565 2_565 no
C6 H10 H6 17.2 2_565 2_565 2_565 no
C6 H10 H6 140.4 2_565 2_565 2_565 no
C6 H10 H7 102.1 2_565 2_565 2_565 no
C6 H10 H8 78.0 2_565 2_565 2_565 no
C6 H10 H9 111.9 2_565 2_565 2_565 no
C6 H10 H11 110.4 2_565 2_565 2_565 no
C7 H10 C9 40.9 . . . no
C7 H10 C10 54.6 . . . no
C7 H10 C11 20.7 . . . no
C7 H10 C12 13.3 . . . no
C7 H10 H2 80.0 . . . no
C7 H10 H5 131.0 . . . no
C7 H10 H5 147.7 . . . no
C7 H10 H6 143.6 . . . no
C7 H10 H6 125.8 . . . no
C7 H10 H6 69.5 . . . no
C7 H10 H7 116.3 . . . no
C7 H10 H8 105.2 . . . no
C7 H10 H9 80.2 . . . no
C7 H10 H11 39.2 . . . no
C9 H10 C10 13.7 . . . no
C9 H10 C11 20.2 . . . no
C9 H10 C12 54.2 . . . no
C9 H10 H2 83.6 . . . no
C9 H10 H5 90.1 . . . no
C9 H10 H5 145.3 . . . no
C9 H10 H6 107.7 . . . no
C9 H10 H6 116.8 . . . no
C9 H10 H6 85.7 . . . no
C9 H10 H7 79.6 . . . no
C9 H10 H8 142.7 . . . no
C9 H10 H9 39.3 . . . no
C9 H10 H11 80.1 . . . no
C10 H10 C11 33.9 . . . no
C10 H10 C12 67.9 . . . no
C10 H10 H2 85.1 . . . no
C10 H10 H5 76.4 . . . no
C10 H10 H5 135.5 . . . no
C10 H10 H6 95.2 . . . no
C10 H10 H6 110.0 . . . no
C10 H10 H6 92.3 . . . no
C10 H10 H7 67.5 . . . no
C10 H10 H8 153.9 . . . no
C10 H10 H9 25.6 . . . no
C10 H10 H11 93.8 . . . no
C11 H10 C12 34.0 . . . no
C11 H10 H2 80.8 . . . no
C11 H10 H5 110.3 . . . no
C11 H10 H5 152.3 . . . no
C11 H10 H6 126.2 . . . no
C11 H10 H6 123.0 . . . no
C11 H10 H6 77.4 . . . no
C11 H10 H7 98.0 . . . no
C11 H10 H8 124.8 . . . no
C11 H10 H9 59.5 . . . no
C11 H10 H11 59.9 . . . no
C12 H10 H2 79.9 . . . no
C12 H10 H5 144.3 . . . no
C12 H10 H5 139.3 . . . no
C12 H10 H6 152.9 . . . no
C12 H10 H6 124.4 . . . no
C12 H10 H6 65.9 . . . no
C12 H10 H7 127.8 . . . no
C12 H10 H8 92.6 . . . no
C12 H10 H9 93.5 . . . no
C12 H10 H11 25.9 . . . no
H2 H10 H5 96.6 1_455 1_455 1_455 no
H2 H10 H5 71.9 1_455 1_455 1_455 no
H2 H10 H6 121.1 1_455 1_455 1_455 no
H2 H10 H6 45.7 1_455 1_455 1_455 no
H2 H10 H6 143.9 1_455 1_455 1_455 no
H2 H10 H7 121.3 1_455 1_455 1_455 no
H2 H10 H8 109.2 1_455 1_455 1_455 no
H2 H10 H9 89.1 1_455 1_455 1_455 no
H2 H10 H11 81.1 1_455 1_455 1_455 no
H5 H10 H5 69.3 1_454 1_454 1_454 no
H5 H10 H6 29.4 1_454 1_454 1_454 no
H5 H10 H6 67.0 1_454 1_454 1_454 no
H5 H10 H6 117.9 1_454 1_454 1_454 no
H5 H10 H7 28.7 1_454 1_454 1_454 no
H5 H10 H8 121.5 1_454 1_454 1_454 no
H5 H10 H9 50.8 1_454 1_454 1_454 no
H5 H10 H11 170.1 1_454 1_454 1_454 no
H5 H10 H6 67.6 2_565 2_565 2_565 no
H5 H10 H6 29.9 2_565 2_565 2_565 no
H5 H10 H6 128.4 2_565 2_565 2_565 no
H5 H10 H7 92.3 2_565 2_565 2_565 no
H5 H10 H8 70.5 2_565 2_565 2_565 no
H5 H10 H9 114.4 2_565 2_565 2_565 no
H5 H10 H11 118.5 2_565 2_565 2_565 no
H6 H10 H6 80.5 1_454 1_454 1_454 no
H6 H10 H6 95.1 1_454 1_454 1_454 no
H6 H10 H7 28.3 1_454 1_454 1_454 no
H6 H10 H8 95.6 1_454 1_454 1_454 no
H6 H10 H9 71.6 1_454 1_454 1_454 no
H6 H10 H11 156.7 1_454 1_454 1_454 no
H6 H10 H6 157.5 2_565 2_565 2_565 no
H6 H10 H7 95.6 2_565 2_565 2_565 no
H6 H10 H8 95.1 2_565 2_565 2_565 no
H6 H10 H9 95.8 2_565 2_565 2_565 no
H6 H10 H11 116.3 2_565 2_565 2_565 no
H6 H10 H7 90.3 2_665 2_665 2_665 no
H6 H10 H8 63.1 2_665 2_665 2_665 no
H6 H10 H9 103.8 2_665 2_665 2_665 no
H6 H10 H11 63.0 2_665 2_665 2_665 no
H7 H10 H8 118.0 1_454 1_454 1_454 no
H7 H10 H9 46.0 1_454 1_454 1_454 no
H7 H10 H11 147.4 1_454 1_454 1_454 no
H8 H10 H9 161.5 1_565 1_565 1_565 no
H8 H10 H11 68.1 1_565 1_565 1_565 no
H9 H10 H11 119.4 . . . no
O1 H11 O1 104.2 . . . no
O1 H11 N1 44.0 . . . no
O1 H11 N2 106.6 . . . no
O1 H11 C1 22.4 . . . no
O1 H11 C1 95.6 . . . no
O1 H11 C2 63.5 . . . no
O1 H11 C3 122.1 . . . no
O1 H11 C7 54.8 . . . no
O1 H11 C8 61.9 . . . no
O1 H11 C10 90.5 . . . no
O1 H11 C11 99.9 . . . no
O1 H11 C12 76.0 . . . no
O1 H11 H1 127.6 . . . no
O1 H11 H2 98.1 . . . no
O1 H11 H4 43.5 . . . no
O1 H11 H4 90.7 . . . no
O1 H11 H6 141.9 . . . no
O1 H11 H7 165.5 . . . no
O1 H11 H8 149.2 . . . no
O1 H11 H10 117.3 . . . no
O1 H11 H11 41.4 . . . no
O1 H11 N1 128.7 2_565 2_565 2_565 no
O1 H11 N2 46.1 2_565 2_565 2_565 no
O1 H11 C1 108.2 2_565 2_565 2_565 no
O1 H11 C1 25.3 2_565 2_565 2_565 no
O1 H11 C2 124.4 2_565 2_565 2_565 no
O1 H11 C3 69.2 2_565 2_565 2_565 no
O1 H11 C7 158.2 2_565 2_565 2_565 no
O1 H11 C8 165.2 2_565 2_565 2_565 no
O1 H11 C10 139.6 2_565 2_565 2_565 no
O1 H11 C11 127.3 2_565 2_565 2_565 no
O1 H11 C12 158.0 2_565 2_565 2_565 no
O1 H11 H1 54.9 2_565 2_565 2_565 no
O1 H11 H2 123.6 2_565 2_565 2_565 no
O1 H11 H4 107.3 2_565 2_565 2_565 no
O1 H11 H4 43.6 2_565 2_565 2_565 no
O1 H11 H6 106.6 2_565 2_565 2_565 no
O1 H11 H7 79.4 2_565 2_565 2_565 no
O1 H11 H8 45.9 2_565 2_565 2_565 no
O1 H11 H10 102.6 2_565 2_565 2_565 no
O1 H11 H11 62.8 2_565 2_565 2_565 no
N1 H11 N2 150.7 . . . no
N1 H11 C1 26.1 . . . no
N1 H11 C1 134.6 . . . no
N1 H11 C2 21.1 . . . no
N1 H11 C3 93.8 . . . no
N1 H11 C7 32.8 . . . no
N1 H11 C8 45.6 . . . no
N1 H11 C10 87.7 . . . no
N1 H11 C11 100.9 . . . no
N1 H11 C12 66.8 . . . no
N1 H11 H1 107.5 . . . no
N1 H11 H2 54.2 . . . no
N1 H11 H4 76.9 . . . no
N1 H11 H4 90.4 . . . no
N1 H11 H6 98.4 . . . no
N1 H11 H7 122.9 . . . no
N1 H11 H8 155.0 . . . no
N1 H11 H10 126.7 . . . no
N1 H11 H11 76.6 . . . no
N2 H11 C1 125.8 2_565 2_565 2_565 no
N2 H11 C1 25.6 2_565 2_565 2_565 no
N2 H11 C2 166.2 2_565 2_565 2_565 no
N2 H11 C3 106.1 2_565 2_565 2_565 no
N2 H11 C7 139.1 2_565 2_565 2_565 no
N2 H11 C8 129.6 2_565 2_565 2_565 no
N2 H11 C10 93.9 2_565 2_565 2_565 no
N2 H11 C11 82.4 2_565 2_565 2_565 no
N2 H11 C12 112.3 2_565 2_565 2_565 no
N2 H11 H1 90.6 2_565 2_565 2_565 no
N2 H11 H2 154.9 2_565 2_565 2_565 no
N2 H11 H4 78.8 2_565 2_565 2_565 no
N2 H11 H4 89.6 2_565 2_565 2_565 no
N2 H11 H6 110.8 2_565 2_565 2_565 no
N2 H11 H7 86.1 2_565 2_565 2_565 no
N2 H11 H8 49.8 2_565 2_565 2_565 no
N2 H11 H10 60.4 2_565 2_565 2_565 no
N2 H11 H11 77.8 2_565 2_565 2_565 no
C1 H11 C1 108.8 . . . no
C1 H11 C2 42.6 . . . no
C1 H11 C3 102.0 . . . no
C1 H11 C7 50.2 . . . no
C1 H11 C8 61.3 . . . no
C1 H11 C10 99.6 . . . no
C1 H11 C11 111.6 . . . no
C1 H11 C12 80.6 . . . no
C1 H11 H1 111.0 . . . no
C1 H11 H2 77.7 . . . no
C1 H11 H4 64.6 . . . no
C1 H11 H4 80.1 . . . no
C1 H11 H6 123.1 . . . no
C1 H11 H7 143.0 . . . no
C1 H11 H8 151.5 . . . no
C1 H11 H10 134.3 . . . no
C1 H11 H11 50.6 . . . no
C1 H11 C2 141.4 2_565 2_565 2_565 no
C1 H11 C3 94.0 2_565 2_565 2_565 no
C1 H11 C7 146.4 2_565 2_565 2_565 no
C1 H11 C8 143.9 2_565 2_565 2_565 no
C1 H11 C10 117.6 2_565 2_565 2_565 no
C1 H11 C11 107.1 2_565 2_565 2_565 no
C1 H11 C12 133.1 2_565 2_565 2_565 no
C1 H11 H1 79.1 2_565 2_565 2_565 no
C1 H11 H2 148.8 2_565 2_565 2_565 no
C1 H11 H4 84.6 2_565 2_565 2_565 no
C1 H11 H4 66.2 2_565 2_565 2_565 no
C1 H11 H6 121.5 2_565 2_565 2_565 no
C1 H11 H7 93.1 2_565 2_565 2_565 no
C1 H11 H8 54.4 2_565 2_565 2_565 no
C1 H11 H10 86.0 2_565 2_565 2_565 no
C1 H11 H11 58.2 2_565 2_565 2_565 no
C2 H11 C3 74.0 . . . no
C2 H11 C7 44.6 . . . no
C2 H11 C8 56.2 . . . no
C2 H11 C10 95.8 . . . no
C2 H11 C11 108.3 . . . no
C2 H11 C12 75.9 . . . no
C2 H11 H1 88.6 . . . no
C2 H11 H2 35.1 . . . no
C2 H11 H4 97.7 . . . no
C2 H11 H4 81.1 . . . no
C2 H11 H6 80.6 . . . no
C2 H11 H7 102.7 . . . no
C2 H11 H8 134.6 . . . no
C2 H11 H10 132.0 . . . no
C2 H11 H11 88.7 . . . no
C3 H11 C7 114.5 2_665 2_665 2_665 no
C3 H11 C8 121.6 2_665 2_665 2_665 no
C3 H11 C10 132.8 2_665 2_665 2_665 no
C3 H11 C11 130.8 2_665 2_665 2_665 no
C3 H11 C12 129.9 2_665 2_665 2_665 no
C3 H11 H1 15.6 2_665 2_665 2_665 no
C3 H11 H2 55.1 2_665 2_665 2_665 no
C3 H11 H4 165.0 2_665 2_665 2_665 no
C3 H11 H4 43.7 2_665 2_665 2_665 no
C3 H11 H6 52.8 2_665 2_665 2_665 no
C3 H11 H7 45.5 2_665 2_665 2_665 no
C3 H11 H8 61.2 2_665 2_665 2_665 no
C3 H11 H10 120.3 2_665 2_665 2_665 no
C3 H11 H11 104.2 2_665 2_665 2_665 no
C7 H11 C8 12.7 . . . no
C7 H11 C10 54.9 . . . no
C7 H11 C11 68.1 . . . no
C7 H11 C12 33.9 . . . no
C7 H11 H1 130.1 . . . no
C7 H11 H2 60.9 . . . no
C7 H11 H4 63.1 . . . no
C7 H11 H4 123.1 . . . no
C7 H11 H6 90.9 . . . no
C7 H11 H7 119.3 . . . no
C7 H11 H8 155.7 . . . no
C7 H11 H10 93.8 . . . no
C7 H11 H11 96.1 . . . no
C8 H11 C10 42.1 . . . no
C8 H11 C11 55.3 . . . no
C8 H11 C12 21.2 . . . no
C8 H11 H1 136.9 . . . no
C8 H11 H2 66.6 . . . no
C8 H11 H4 59.4 . . . no
C8 H11 H4 135.8 . . . no
C8 H11 H6 88.2 . . . no
C8 H11 H7 115.4 . . . no
C8 H11 H8 146.5 . . . no
C8 H11 H10 81.1 . . . no
C8 H11 H11 103.2 . . . no
C10 H11 C11 13.2 . . . no
C10 H11 C12 20.9 . . . no
C10 H11 H1 138.3 . . . no
C10 H11 H2 90.2 . . . no
C10 H11 H4 59.5 . . . no
C10 H11 H4 175.8 . . . no
C10 H11 H6 80.2 . . . no
C10 H11 H7 95.7 . . . no
C10 H11 H8 108.6 . . . no
C10 H11 H10 39.0 . . . no
C10 H11 H11 121.9 . . . no
C11 H11 C12 34.1 . . . no
C11 H11 H1 131.7 . . . no
C11 H11 H2 97.9 . . . no
C11 H11 H4 63.4 . . . no
C11 H11 H4 168.2 . . . no
C11 H11 H6 78.5 . . . no
C11 H11 H7 88.5 . . . no
C11 H11 H8 96.1 . . . no
C11 H11 H10 25.8 . . . no
C11 H11 H11 124.9 . . . no
C12 H11 H1 142.0 . . . no
C12 H11 H2 77.6 . . . no
C12 H11 H4 57.3 . . . no
C12 H11 H4 156.8 . . . no
C12 H11 H6 83.5 . . . no
C12 H11 H7 106.1 . . . no
C12 H11 H8 127.9 . . . no
C12 H11 H10 59.9 . . . no
C12 H11 H11 114.2 . . . no
H1 H11 H2 70.3 2_665 2_665 2_665 no
H1 H11 H4 160.6 2_665 2_665 2_665 no
H1 H11 H4 39.2 2_665 2_665 2_665 no
H1 H11 H6 59.6 2_665 2_665 2_665 no
H1 H11 H7 43.3 2_665 2_665 2_665 no
H1 H11 H8 47.9 2_665 2_665 2_665 no
H1 H11 H10 114.3 2_665 2_665 2_665 no
H1 H11 H11 99.6 2_665 2_665 2_665 no
H2 H11 H4 123.9 . . . no
H2 H11 H4 85.7 . . . no
H2 H11 H6 45.6 . . . no
H2 H11 H7 68.8 . . . no
H2 H11 H8 105.5 . . . no
H2 H11 H10 111.8 . . . no
H2 H11 H11 120.5 . . . no
H4 H11 H4 123.6 1_455 1_455 1_455 no
H4 H11 H6 139.4 1_455 1_455 1_455 no
H4 H11 H7 149.5 1_455 1_455 1_455 no
H4 H11 H8 127.6 1_455 1_455 1_455 no
H4 H11 H10 74.6 1_455 1_455 1_455 no
H4 H11 H11 62.5 1_455 1_455 1_455 no
H4 H11 H6 96.4 2_665 2_665 2_665 no
H4 H11 H7 82.2 2_665 2_665 2_665 no
H4 H11 H8 72.0 2_665 2_665 2_665 no
H4 H11 H10 142.8 2_665 2_665 2_665 no
H4 H11 H11 61.1 2_665 2_665 2_665 no
H6 H11 H7 28.5 2_665 2_665 2_665 no
H6 H11 H8 67.2 2_665 2_665 2_665 no
H6 H11 H10 76.9 2_665 2_665 2_665 no
H6 H11 H11 156.5 2_665 2_665 2_665 no
H7 H11 H8 39.0 2_665 2_665 2_665 no
H7 H11 H10 74.8 2_665 2_665 2_665 no
H7 H11 H11 139.6 2_665 2_665 2_665 no
H8 H11 H10 71.7 1_565 1_565 1_565 no
H8 H11 H11 108.2 1_565 1_565 1_565 no
H10 H11 H11 124.7 . . . no

loop_
_geom_bond_atom_site_label_1
_geom_bond_atom_site_label_2
_geom_bond_distance
_geom_bond_site_symmetry_1
_geom_bond_site_symmetry_2
_geom_bond_publ_flag
O1 O1 3.479(7) . . ?
O1 N1 2.261(5) . . ?
O1 N1 3.530(5) . . ?
O1 N2 2.278(6) . . ?
O1 C1 1.240(5) . . ?
O1 C1 3.410(6) . . ?
O1 C2 3.528(6) . . ?
O1 C2 3.788(7) . . ?
O1 C3 3.222(6) . . ?
O1 C4 3.461(7) . . ?
O1 C5 3.511(6) . . ?
O1 C7 2.645(6) . . ?
O1 C8 3.398(6) . . ?
O1 C8 3.347(6) . . ?
O1 C12 3.135(6) . . ?
O1 C12 3.423(6) . . ?
O1 H1 2.20 . . no
O1 H4 2.60 . . no
O1 H8 3.68 . . no
O1 H8 2.56 . . no
O1 H11 3.22 . . no
O1 H11 2.39 . . no
O2 O2 3.663(9) . . ?
O2 O3 2.156(6) . . ?
O2 N2 3.394(6) . . ?
O2 N3 1.222(5) . . ?
O2 C6 3.738(7) . . ?
O2 C6 3.589(7) . . ?
O2 C8 2.721(6) . . ?
O2 C9 2.315(7) . . ?
O2 C10 3.534(8) . . ?
O2 C10 3.388(7) . . ?
O2 C11 3.392(7) . . ?
O2 C11 3.531(7) . . ?
O2 H5 3.11 . . no
O2 H6 2.93 . . no
O2 H6 3.56 . . no
O2 H7 2.74 . . no
O2 H8 2.43 . . no
O2 H9 3.34 . . no
O2 H10 2.47 . . no
O2 H10 3.58 . . no
O3 N3 1.228(5) . . ?
O3 C5 3.444(7) . . ?
O3 C6 3.677(8) . . ?
O3 C6 3.538(7) . . ?
O3 C8 3.535(7) . . ?
O3 C9 2.319(7) . . ?
O3 C10 2.728(8) . . ?
O3 C10 3.460(7) . . ?
O3 C11 3.791(8) . . ?
O3 H2 3.10 . . no
O3 H3 2.87 . . no
O3 H5 2.61 . . no
O3 H5 3.71 . . no
O3 H6 2.55 . . no
O3 H9 2.41 . . no
O3 H9 2.89 . . no
O3 H10 3.56 . . no
N1 N2 2.390(5) . . ?
N1 C1 1.398(6) . . ?
N1 C2 1.383(5) . . ?
N1 C3 2.332(6) . . ?
N1 C4 2.691(6) . . ?
N1 C5 2.481(6) . . ?
N1 C7 1.438(5) . . ?
N1 C8 2.431(6) . . ?
N1 C9 3.672(7) . . ?
N1 C11 3.711(7) . . ?
N1 C12 2.432(7) . . ?
N1 H1 3.33 . . no
N1 H1 3.79 . . no
N1 H2 2.92 . . no
N1 H2 3.80 . . no
N1 H3 2.62 . . no
N1 H4 3.33 . . no
N1 H8 2.68 . . no
N1 H11 2.65 . . no
N2 N3 3.533(6) . . ?
N2 C1 1.362(6) . . ?
N2 C2 2.795(6) . . ?
N2 C3 2.396(7) . . ?
N2 C4 1.332(6) . . ?
N2 C6 2.401(7) . . ?
N2 C7 3.678(6) . . ?
N2 C8 3.252(6) . . ?
N2 C9 3.588(6) . . ?
N2 C11 3.569(7) . . ?
N2 C12 3.700(7) . . ?
N2 H1 3.36 . . no
N2 H2 3.19 . . no
N2 H4 3.51 . . no
N2 H5 2.47 . . no
N2 H6 2.97 . . no
N2 H7 3.20 . . no
N2 H8 2.85 . . no
N2 H10 2.89 . . no
N2 H11 3.15 . . no
N3 C6 3.730(8) . . ?
N3 C7 3.693(7) . . ?
N3 C8 2.445(7) . . ?
N3 C9 1.470(6) . . ?
N3 C9 3.693(6) . . ?
N3 C10 2.449(9) . . ?
N3 C10 3.499(7) . . ?
N3 C11 3.698(8) . . ?
N3 H5 2.70 . . no
N3 H6 3.10 . . no
N3 H7 3.58 . . no
N3 H8 2.66 . . no
N3 H9 2.64 . . no
N3 H9 3.73 . . no
N3 H9 3.63 . . no
N3 H10 3.38 . . no
C1 C1 3.773(10) . . ?
C1 C2 2.422(7) . . ?
C1 C3 2.730(7) . . ?
C1 C4 2.312(8) . . ?
C1 C5 3.778(7) . . ?
C1 C6 3.661(8) . . ?
C1 C7 2.422(7) . . ?
C1 C8 3.335(7) . . ?
C1 C8 3.563(7) . . ?
C1 C12 3.157(7) . . ?
C1 C12 3.690(7) . . ?
C1 H1 3.36 . . no
C1 H2 3.65 . . no
C1 H4 3.68 . . no
C1 H8 3.49 . . no
C1 H8 3.00 . . no
C1 H10 3.65 . . no
C1 H11 3.15 . . no
C1 H11 2.86 . . no
C2 C3 1.343(6) . . ?
C2 C3 3.734(7) . . ?
C2 C4 2.379(7) . . ?
C2 C5 1.491(6) . . ?
C2 C6 3.753(7) . . ?
C2 C7 2.460(7) . . ?
C2 C8 3.228(7) . . ?
C2 C12 3.376(8) . . ?
C2 H1 2.11 . . no
C2 H1 3.64 . . no
C2 H2 2.11 . . no
C2 H2 3.57 . . no
C2 H3 2.11 . . no
C2 H4 2.11 . . no
C2 H8 3.25 . . no
C2 H11 3.47 . . no
C3 C4 1.399(6) . . ?
C3 C5 2.493(7) . . ?
C3 C6 2.524(7) . . ?
C3 C7 3.665(7) . . ?
C3 H1 1.09 . . no
C3 H2 3.04 . . no
C3 H2 3.11 . . no
C3 H3 3.28 . . no
C3 H3 3.62 . . no
C3 H4 2.62 . . no
C3 H4 3.56 . . no
C3 H5 3.37 . . no
C3 H6 2.94 . . no
C3 H7 2.69 . . no
C3 H8 3.44 . . no
C3 H11 3.17 . . no
C4 C5 3.773(7) . . ?
C4 C6 1.496(6) . . ?
C4 H1 2.16 . . no
C4 H2 2.86 . . no
C4 H3 3.44 . . no
C4 H4 3.34 . . no
C4 H5 2.11 . . no
C4 H6 2.11 . . no
C4 H7 2.11 . . no
C4 H10 3.61 . . no
C5 C7 2.863(7) . . ?
C5 C8 3.325(7) . . ?
C5 C11 3.789(7) . . ?
C5 C12 3.627(7) . . ?
C5 H1 2.72 . . no
C5 H2 1.07 . . no
C5 H3 1.09 . . no
C5 H4 1.08 . . no
C5 H6 3.63 . . no
C5 H7 3.51 . . no
C5 H8 3.39 . . no
C6 H1 2.74 . . no
C6 H2 3.28 . . no
C6 H3 3.31 . . no
C6 H5 1.08 . . no
C6 H6 1.08 . . no
C6 H7 1.08 . . no
C6 H8 3.41 . . no
C6 H9 3.06 . . no
C6 H10 3.64 . . no
C6 H10 3.71 . . no
C7 C8 1.377(6) . . ?
C7 C9 2.349(7) . . ?
C7 C10 2.759(7) . . ?
C7 C11 2.400(7) . . ?
C7 C12 1.381(6) . . ?
C7 H2 3.11 . . no
C7 H3 2.53 . . no
C7 H4 3.32 . . no
C7 H8 2.15 . . no
C7 H10 3.38 . . no
C7 H11 2.14 . . no
C8 C9 1.377(6) . . ?
C8 C10 2.424(7) . . ?
C8 C11 2.789(7) . . ?
C8 C12 2.403(7) . . ?
C8 H1 3.65 . . no
C8 H2 3.79 . . no
C8 H3 2.57 . . no
C8 H4 3.51 . . no
C8 H7 3.14 . . no
C8 H8 1.08 . . no
C8 H9 3.38 . . no
C8 H11 3.38 . . no
C9 C10 1.379(7) . . ?
C9 C11 2.361(8) . . ?
C9 C12 2.719(7) . . ?
C9 H3 3.47 . . no
C9 H4 3.58 . . no
C9 H5 3.31 . . no
C9 H7 3.72 . . no
C9 H8 2.14 . . no
C9 H9 2.12 . . no
C9 H10 3.34 . . no
C10 C11 1.365(7) . . ?
C10 C12 2.384(8) . . ?
C10 H4 3.51 . . no
C10 H5 3.50 . . no
C10 H7 3.46 . . no
C10 H8 3.40 . . no
C10 H9 1.07 . . no
C10 H9 3.80 . . no
C10 H10 2.12 . . no
C10 H11 3.36 . . no
C11 C12 1.391(7) . . ?
C11 H2 3.40 . . no
C11 H4 3.33 . . no
C11 H6 3.66 . . no
C11 H9 2.13 . . no
C11 H10 1.08 . . no
C11 H11 2.15 . . no
C12 H1 3.30 . . no
C12 H2 3.46 . . no
C12 H2 3.70 . . no
C12 H3 3.42 . . no
C12 H4 3.23 . . no
C12 H6 3.47 . . no
C12 H8 3.39 . . no
C12 H9 3.36 . . no
C12 H10 2.15 . . no
C12 H11 1.08 . . no
H1 H2 3.22 . . no
H1 H2 3.53 . . no
H1 H3 3.63 . . no
H1 H3 3.57 . . no
H1 H4 2.42 . . no
H1 H5 3.73 . . no
H1 H6 3.02 . . no
H1 H7 2.54 . . no
H1 H8 2.64 . . no
H1 H11 2.38 . . no
H2 H3 1.76 . . no
H2 H4 1.76 . . no
H2 H6 2.70 . . no
H2 H10 3.41 . . no
H2 H11 3.53 . . no
H3 H4 1.76 . . no
H3 H5 3.47 . . no
H3 H6 3.71 . . no
H3 H7 2.62 . . no
H3 H8 2.61 . . no
H3 H9 3.21 . . no
H4 H7 3.59 . . no
H4 H11 3.69 . . no
H4 H11 3.74 . . no
H5 H5 3.74 . . no
H5 H6 1.76 . . no
H5 H6 3.79 . . no
H5 H7 1.76 . . no
H5 H9 2.61 . . no
H5 H10 3.24 . . no
H5 H10 3.33 . . no
H6 H7 1.76 . . no
H6 H9 3.63 . . no
H6 H10 3.52 . . no
H6 H10 3.56 . . no
H6 H10 3.74 . . no
H6 H11 3.43 . . no
H7 H8 2.42 . . no
H7 H9 2.63 . . no
H7 H10 3.66 . . no
H7 H11 3.68 . . no
H8 H10 3.64 . . no
H8 H11 3.56 . . no
H9 H9 3.21 . . no
H9 H10 2.46 . . no
H10 H11 2.48 . . no
H11 H11 3.51 . . no

loop_
_geom_contact_atom_site_label_1
_geom_contact_atom_site_label_2
_geom_contact_distance
_geom_contact_site_symmetry_1
_geom_contact_site_symmetry_2
_geom_contact_publ_flag
O1 H1 2.1980 . 1_455 no
O1 H11 2.3944 . 2_565 no
O1 H8 2.5609 . 2 no
O1 H4 2.5965 . 1_455 no
O1 C3 3.222(6) . 1_455 no
O1 C8 3.347(6) . 2 no
O1 C1 3.410(6) . 2 no
O1 C12 3.423(6) . 2_565 no
O1 O1 3.479(7) . 2 no
O1 C5 3.511(6) . 1_455 no
O1 N1 3.530(5) . 2 no
O1 C2 3.788(7) . 1_455 no
O1 C7 3.836(6) . 2 no
O2 H10 2.4657 . 1_545 no
O2 H7 2.7361 . 2_655 no
O2 H6 2.9258 . 1_444 no
O2 H5 3.1059 . 2 no
O2 C10 3.388(7) . 2_554 no
O2 C11 3.392(7) . 1_545 no
O2 N2 3.394(6) . 2 no
O2 C11 3.531(7) . 2_554 no
O2 C6 3.589(7) . 2_655 no
O2 O2 3.663(9) . 2_544 no
O2 C6 3.738(7) . 1_444 no
O3 H6 2.5498 . 1_444 no
O3 H5 2.6093 . 2 no
O3 H3 2.8695 . 2_554 no
O3 H9 2.8924 . 2_454 no
O3 H2 3.0993 . 2_554 no
O3 C5 3.444(7) . 2_554 no
O3 C10 3.460(7) . 2_454 no
O3 C6 3.538(7) . 1_444 no
O3 C6 3.677(8) . 2 no
O3 C11 3.791(8) . 2_454 no
O3 C9 3.858(7) . 2_554 no
N2 H8 2.8504 . 2 no
N2 H10 2.8877 . 2_565 no
N2 H11 3.1505 . 2_565 no
N2 H2 3.1853 . 2_665 no
N2 C8 3.252(6) . 2 no
N2 N3 3.533(6) . 2 no
N2 C11 3.569(7) . 2_565 no
N2 C9 3.588(6) . 2 no
N2 C12 3.700(7) . 2_565 no
N3 H5 2.7050 . 2 no
N3 H6 3.0950 . 1_444 no
N3 C10 3.499(7) . 2_554 no
N3 C9 3.693(6) . 2_554 no
N3 C6 3.730(8) . 2 no
N3 C11 3.849(8) . 2_554 no
C1 H11 2.8642 . 2_565 no
C1 H8 2.9999 . 2 no
C1 C8 3.563(7) . 2 no
C1 C12 3.690(7) . 2_565 no
C1 C1 3.773(10) . 2 no
C2 C3 3.734(7) . 2_655 no
C3 H2 3.1100 . 2_665 no
C3 H11 3.1668 . 2_665 no
C3 C5 3.851(8) . 2_655 no
C3 C3 3.894(10) . 2_655 no
C4 H2 2.8630 . 2_665 no
C4 C5 3.806(8) . 2_655 no
C5 C11 3.789(7) . 1_655 no
C6 H9 3.0631 . 1_656 no
C6 H2 3.2792 . 2_665 no
C6 H3 3.3090 . 2_655 no
C8 H7 3.1366 . 2_655 no
C9 H5 3.3114 . 2 no
C9 C9 3.849(9) . 2_554 no
C12 H4 3.2326 . 1_455 no
C12 H1 3.2978 . 2_665 no
H1 H11 2.3756 . 2_665 no
H1 H8 2.6409 . 2_655 no
H2 H6 2.6958 . 2_665 no
H3 H7 2.6192 . 2_655 no
H5 H9 2.6061 . 1_656 no
H7 H8 2.4174 . 2_655 no
H7 H9 2.6307 . 1_656 no

loop_
_geom_torsion_atom_site_label_1
_geom_torsion_atom_site_label_2
_geom_torsion_atom_site_label_3
_geom_torsion_atom_site_label_4
_geom_torsion_site_symmetry_1
_geom_torsion_site_symmetry_2
_geom_torsion_site_symmetry_3
_geom_torsion_site_symmetry_4
_geom_torsion
_geom_torsion_publ_flag
? ? ? ? ? ? ? ? ? ?

loop_
_cod_related_entry_id
_cod_related_entry_database
_cod_related_entry_code
1 ChemSpider 21142089
